data_1576255
loop_
_publ_author_name
'Main, Russell'
'Rainer, Daniel N.'
'Bauz\'a, Marta'
'Ettlinger, Romy'
'Kelly, Nicole L.'
'Coles, Simon'
'Ashbrook, Sharon Elizabeth'
'Morris, Russell'

_publ_section_title
;
 A flexible copper MOF as a carboxylate-specific crystalline sponge for
 structure solution using X-ray and electron diffraction.
;
_journal_name_full 'Chemical Science'
_journal_paper_doi 10.1039/D5SC05651A
_journal_year 2025
_chemical_formula_moiety 'C105 H65.645 Cu18 O79.323, 1.25(H2 O), 2.704(C7 H6 O2)'
_chemical_formula_sum 'C123.926 H84.368 Cu18 O85.98'
_chemical_formula_weight 4092.958
_space_group_crystal_system monoclinic
_space_group_IT_number 14
_space_group_name_Hall '-P 2yn'
_space_group_name_H-M_alt 'P 1 21/n 1'
_symmetry_Int_Tables_number 14
_atom_sites_solution_primary dual
_audit_creation_date 2025-01-07
_audit_creation_method
;
Olex2 1.5-dev
(compiled 2025.01.04 svn.r5a871f7a for OlexSys, GUI svn.r7110)
;
_audit_update_record
;
2025-01-07 deposited with the CCDC.	2025-11-07 downloaded from the CCDC.
;
_cell_angle_alpha 90
_cell_angle_beta 98.932(9)
_cell_angle_gamma 90
_cell_formula_units_Z 4
_cell_length_a 18.907(3)
_cell_length_b 19.2786(15)
_cell_length_c 40.468(2)
_cell_measurement_reflns_used 3794
_cell_measurement_temperature 175(5)
_cell_measurement_theta_max 0.8990
_cell_measurement_theta_min 0.0460
_cell_volume 14572(3)
_computing_cell_refinement 'CrysAlisPro 1.171.44.70a (Rigaku OD, 2024)'
_computing_data_collection 'CrysAlisPro system (CCD 44.70a 64-bit (release 10-09-2024))'
_computing_data_reduction 'CrysAlisPro 1.171.44.70a (Rigaku OD, 2024)'
_computing_molecular_graphics 'Olex2 1.5-dev (Dolomanov et al., 2009)'
_computing_publication_material 'Olex2 1.5-dev (Dolomanov et al., 2009)'
_computing_structure_refinement 'olex2.refine 1.5-dev (Bourhis et al., 2015)'
_computing_structure_solution 'SHELXT 2018/2 (Sheldrick, 2018)'
_diffrn_ambient_environment vacuum
_diffrn_ambient_temperature 175(5)
_diffrn_detector 'Hybrid Pixel Array Detector'
_diffrn_detector_area_resol_mean 10.0000
_diffrn_detector_type HyPix-ED
_diffrn_measured_fraction_theta_full 0.6684
_diffrn_measured_fraction_theta_max 0.6684
_diffrn_measurement_details
;
List of Runs (angles in degrees, time in seconds):

  # Type    Start    End  Width  t~exp~   \w     \q     \k     \f   Frames
#--------------------------------------------------------------------------
  1  \w    -57.25  38.00   0.25    0.50    --    0.00   0.00   0.00  381
;
_diffrn_measurement_device 'electron diffractometer'
_diffrn_measurement_device_type 'XtaLAB Synergy-ED, HyPix-ED, electron source at 200keV'
_diffrn_measurement_method 'continuous rotation electron diffraction'
_diffrn_measurement_specimen_support 'lacey carbon copper grid, 200 mesh'
_diffrn_orient_matrix_type 'CrysAlisPro convention (1999,Acta A55,543-557)'
_diffrn_orient_matrix_UB_11 0.0012086000
_diffrn_orient_matrix_UB_12 -0.0005496000
_diffrn_orient_matrix_UB_13 0.0000232000
_diffrn_orient_matrix_UB_21 0.0003388000
_diffrn_orient_matrix_UB_22 0.0004026000
_diffrn_orient_matrix_UB_23 0.0005936000
_diffrn_orient_matrix_UB_31 -0.0004752000
_diffrn_orient_matrix_UB_32 -0.0011108000
_diffrn_orient_matrix_UB_33 0.0002043000
_diffrn_radiation_monochromator none
_diffrn_radiation_probe electron
_diffrn_radiation_type electron
_diffrn_radiation_wavelength 0.0251
_diffrn_reflns_av_R_equivalents 0.2803
_diffrn_reflns_av_unetI/netI 0.3343
_diffrn_reflns_Laue_measured_fraction_full 0.6684
_diffrn_reflns_Laue_measured_fraction_max 0.6684
_diffrn_reflns_limit_h_max 19
_diffrn_reflns_limit_h_min -19
_diffrn_reflns_limit_k_max 21
_diffrn_reflns_limit_k_min -21
_diffrn_reflns_limit_l_max 44
_diffrn_reflns_limit_l_min -44
_diffrn_reflns_number 39418
_diffrn_reflns_point_group_measured_fraction_full 0.6684
_diffrn_reflns_point_group_measured_fraction_max 0.6684
_diffrn_reflns_theta_full 0.7990
_diffrn_reflns_theta_max 0.80
_diffrn_reflns_theta_min 0.04
_diffrn_source LaB6
_diffrn_source_type 'JEOL JSM-2300ED, LaB6'
_diffrn_source_voltage 200
_exptl_absorpt_coefficient_mu 0.000
_exptl_absorpt_correction_T_max 1.00000
_exptl_absorpt_correction_T_min 0.70867
_exptl_absorpt_correction_type multi-scan
_exptl_absorpt_process_details
;
CrysAlisPro 1.171.44.70a (Rigaku Oxford Diffraction, 2024)
Empirical absorption correction using spherical harmonics,
implemented in SCALE3 ABSPACK scaling algorithm.
;
_exptl_crystal_colour 'dark green (bulk)'
_exptl_crystal_colour_modifier dark
_exptl_crystal_colour_primary 'green (bulk)'
_exptl_crystal_density_diffrn 1.866
_exptl_crystal_description plate
_exptl_crystal_F_000 2506.530
_exptl_crystal_preparation
;
sample ground between glass slides, grid tapped
;
_exptl_crystal_size_max 0.0029
_exptl_crystal_size_mid 0.0023
_refine_diff_density_max 2.7435
_refine_diff_density_min -1.6187
_refine_diff_density_rms 0.3759
_refine_ls_d_res_high 0.9000
_refine_ls_d_res_low 19.9887
_refine_ls_extinction_coef 327(22)
_refine_ls_extinction_expression Fc^*^=kFc[1+0.001xFc^2^\l^3^/sin(2\q)]^-1/4^
_refine_ls_goodness_of_fit_ref 1.3107
_refine_ls_hydrogen_treatment mixed
_refine_ls_matrix_type full
_refine_ls_number_constraints 171
_refine_ls_number_parameters 2144
_refine_ls_number_reflns 13988
_refine_ls_number_restraints 2770
_refine_ls_restrained_S_all 1.1800
_refine_ls_R_factor_all 0.3160
_refine_ls_R_factor_gt 0.2282
_refine_ls_shift/su_max 0.0008
_refine_ls_shift/su_mean 0.0001
_refine_ls_structure_factor_coef Fsqd
_refine_ls_weighting_details 'w=1/[\s^2^(Fo^2^)+(0.2P)^2^] where P=(Fo^2^+2Fc^2^)/3'
_refine_ls_weighting_scheme calc
_refine_ls_wR_factor_gt 0.4729
_refine_ls_wR_factor_ref 0.5275
_reflns_Friedel_coverage 0.0
_reflns_limit_h_max 17
_reflns_limit_h_min -19
_reflns_limit_k_max 21
_reflns_limit_k_min 0
_reflns_limit_l_max 44
_reflns_limit_l_min -16
_reflns_number_gt 6923
_reflns_number_total 13988
_reflns_threshold_expression I>=2u(I)
_cod_data_source_file d5sc05651a2.cif
_cod_data_source_block exp_1517_s20e400_sd_inc_msk_int
_cod_database_code 1576255
_chemical_oxdiff_formula 'Cu C O H'
_chemical_oxdiff_usercomment
;
'Agar holey carbon gold grid, olive-green solid, ground between glass slides,
grid tapped, cryotransfer @ 175 K, coll @ 175 K'
;
_diffrn_oxdiff_scatteringfactors_ed 'UCLA (2022) https://srv.mbi.ucla.edu/faes/data'
_diffrn_oxdiff_digest_creation
;
CAP 1.171.44.70a, AC 1.5-ac6-020
;
_diffrn_oxdiff_digest_dyn_ed
;
610f45eee4fdebfcd3b441686e59ecef76d80d
;
_diffrn_oxdiff_digest_od_ed
;

;
_olex2_refinement_description
;
1. Fixed Uiso
 At 1.2 times of:
  All C(H) groups, H70 of O70, {H82a,H82b} of O82, {H67a,H67b} of O67, {H66a,
  H66b} of O66, H71 of O71, {H80a,H80b} of O80, H13 of O13, H14 of O14, {H11a,
  H11b} of O11, H54 of O54, H41 of O41, H42 of O42, H53 of O53, {H12a,H12b} of
  O12, H87a of O87
 At 1.5 times of:
  {H81a,H81b} of O81, {H37a,H37b} of O37, {H24a,H24b} of O24, {H23a,H23b} of
  O23, {H38a,H38b} of O38, {H57a,H57b} of O57, H84 of O84, H85 of O85, H26a of
  O26, {H2wa,H2wb} of O2w, {H1wa,H1wb} of O1w, H25 of O25
2. Restrained distances
 C113-C114 = C114-C115 = C115-C116 = C116-C117 = C117-C118 = C118-C113
 1.39 with sigma of 0.01
 O2w-H2wa = O2w-H2wb
 0.983 with sigma of 0.02
 C83-C84 = C84-C85 = C85-C86 = C86-C87 = C87-C88 = C88-C83
 1.39 with sigma of 0.01
 Cu8-O37 = Cu7-O38 = Cu3-O12 = Cu5-O24
 2.3 with sigma of 0.02
 O87-H87a
 0.983 with sigma of 0.02
 O38-H38a = O38-H38b
 0.983 with sigma of 0.02
 C11-C12 = C12-C13 = C13-C14 = C14-C15 = C15-C10 = C10-C11
 1.39 with sigma of 0.01
 C3-C2 = C2-C7 = C7-C6 = C6-C5 = C5-C4 = C4-C3
 1.39 with sigma of 0.01
 C18-C19 = C19-C20 = C20-C21 = C21-C22 = C22-C17 = C17-C18
 1.39 with sigma of 0.01
 C32-C33 = C33-C34 = C34-C29 = C29-C30 = C30-C31 = C31-C32
 1.39 with sigma of 0.01
 C26-C27 = C27-C25_$1 = C25-C26 = C26-C27 = C27_$1-C25 = C25-C26
 1.39 with sigma of 0.01
 C54-C55 = C55-C56 = C56-C57 = C57-C52 = C52-C53 = C53-C54
 1.39 with sigma of 0.01
 C99-C100 = C100-C101 = C101-C102 = C102-C103 = C103-C104 = C104-C99
 1.39 with sigma of 0.01
 C39-C40 = C40-C41 = C41-C42 = C42-C37 = C37-C38 = C38-C39
 1.39 with sigma of 0.01
 C48-C47 = C47-C46 = C46-C45 = C45-C50 = C50-C49 = C49-C48
 1.39 with sigma of 0.01
 C106-C107 = C107-C108 = C108-C109 = C109-C110 = C110-C111 = C111-C106
 1.39 with sigma of 0.01
 C76-C77 = C77-C78 = C78-C79 = C79-C80 = C80-C81 = C81-C76
 1.39 with sigma of 0.01
 C64-C63 = C63-C62 = C62-C61 = C61-C60 = C60-C65 = C65-C64
 1.39 with sigma of 0.01
 C71-C70 = C70-C69 = C69-C68 = C68-C73 = C73-C72 = C72-C71
 1.39 with sigma of 0.01
 C98-O83
 1.25 with sigma of 0.2
 C112-O88
 1.2 with sigma of 0.02
 C8-C5
 1.52 with sigma of 0.02
 C90-C91
 1.52 with sigma of 0.02
 C83-C82
 1.52 with sigma of 0.02
 O25-C26
 1.3 with sigma of 0.02
 O1w-H1wa = O1w-H1wb
 0.983 with sigma of 0.02
 C24-C25
 1.5 with sigma of 0.02
 H2wa-H2wb
 1.33 with sigma of 0.04
 H1wa-H1wb
 1.33 with sigma of 0.04
 C83-C85 \\sim C84-C86 \\sim C85-C87 \\sim C86-C88 \\sim C87-C83 \\sim C88-C84
 with sigma of 0.02
 Cu7-H38b \\sim Cu7-H38a
 with sigma of 0.02
 C113-C115 \\sim C114-C116 \\sim C115-C117 \\sim C116-C118 \\sim C117-C113
\\sim C118-C114
 with sigma of 0.02
 C11-C13 \\sim C12-C14 \\sim C13-C15 \\sim C14-C10 \\sim C15-C11 \\sim C10-C12
 with sigma of 0.02
 C3-C7 \\sim C2-C6 \\sim C7-C5 \\sim C6-C4 \\sim C5-C3 \\sim C4-C2
 with sigma of 0.02
 C18-C20 \\sim C19-C21 \\sim C20-C22 \\sim C21-C17 \\sim C22-C18 \\sim C17-C19
 with sigma of 0.02
 C32-C34 \\sim C33-C29 \\sim C34-C30 \\sim C29-C31 \\sim C30-C32 \\sim C31-C33
 with sigma of 0.02
 C26-C25_$1 \\sim C27-C26_$1 \\sim C25-C27 \\sim C26_$1-C25 \\sim C27_$1-C26
\\sim C25-C27
 with sigma of 0.02
 C54-C56 \\sim C55-C57 \\sim C56-C52 \\sim C57-C53 \\sim C52-C54 \\sim C53-C55
 with sigma of 0.02
 C99-C101 \\sim C100-C102 \\sim C101-C103 \\sim C102-C104 \\sim C103-C99 \\sim
C104-C100
 with sigma of 0.02
 C39-C41 \\sim C40-C42 \\sim C41-C37 \\sim C42-C38 \\sim C37-C39 \\sim C38-C40
 with sigma of 0.02
 C48-C46 \\sim C47-C45 \\sim C46-C50 \\sim C45-C49 \\sim C50-C48 \\sim C49-C47
 with sigma of 0.02
 C106-C108 \\sim C107-C109 \\sim C108-C110 \\sim C109-C111 \\sim C110-C106
\\sim C111-C107
 with sigma of 0.02
 C76-C78 \\sim C77-C79 \\sim C78-C80 \\sim C79-C81 \\sim C80-C76 \\sim C81-C77
 with sigma of 0.02
 C64-C62 \\sim C63-C61 \\sim C62-C60 \\sim C61-C65 \\sim C60-C64 \\sim C65-C63
 with sigma of 0.02
 C71-C69 \\sim C70-C68 \\sim C69-C73 \\sim C68-C72 \\sim C73-C71 \\sim C72-C70
 with sigma of 0.02
3. Restrained planarity
 C83, C84, C85, C86, C87, C88
 with sigma of 0.1
 C26, C24, O21, O25
 with sigma of 0.1
 C113, C114, C115, C116, C117, C118
 with sigma of 0.1
 C11, C12, C13, C14, C15, C10
 with sigma of 0.1
 C3, C2, C7, C6, C5, C4
 with sigma of 0.1
 C18, C19, C20, C21, C22, C17
 with sigma of 0.1
 C32, C33, C34, C29, C30, C31
 with sigma of 0.1
 C26, C27, C25_$1, C26_$1, C27_$1, C25
 with sigma of 0.1
 C54, C55, C56, C57, C52, C53
 with sigma of 0.1
 C99, C100, C101, C102, C103, C104
 with sigma of 0.1
 C39, C40, C41, C42, C37, C38
 with sigma of 0.1
 C48, C47, C46, C45, C50, C49
 with sigma of 0.1
 C106, C107, C108, C109, C110, C111
 with sigma of 0.1
 C76, C77, C78, C79, C80, C81
 with sigma of 0.1
 C64, C63, C62, C61, C60, C65
 with sigma of 0.1
 C71, C70, C69, C68, C73, C72
 with sigma of 0.1
 O43, C55, C54, O42, H42
 with sigma of 0.1
 C53, C51, O39, O41, H41
 with sigma of 0.1
 C27, C24_$1, O22_$1, O26, H26a
 with sigma of 0.1
 O21, C25, C26, O25, H25
 with sigma of 0.1
 C92, O70, C90, O68, H70
 with sigma of 0.1
 O72, C97, C93, O71, H71
 with sigma of 0.1
 O88, C112, O87, H87a
 with sigma of 0.1
 C105, O85, O86, H85
 with sigma of 0.1
4. Uiso/Uaniso restraints and constraints
C94 \\sim C95 \\sim C93 \\sim C96 \\sim C92 \\sim C91: within 2A with sigma of
0.01 and sigma for terminal atoms of 0.02 within 2A
C113 \\sim C112 \\sim O87 \\sim O88 \\sim C114 \\sim C115 \\sim C116 \\sim C117
\\sim C118: within 2A with sigma of 0.01 and sigma for terminal atoms of 0.02
within 2A
O55 \\sim C74 \\sim O56 \\sim C71: within 2A with sigma of 0.01 and sigma for
terminal atoms of 0.02 within 2A
C25 \\sim C26 \\sim C27 \\sim O25 \\sim O26: within 2A with sigma of 0.04 and
sigma for terminal atoms of 0.08 within 2A
O83 \\sim O84 \\sim C98 \\sim C99 \\sim C104 \\sim C100 \\sim C101 \\sim C102
\\sim C103: within 2A with sigma of 0.04 and sigma for terminal atoms of 0.08
within 2A
C14 \\sim C13 \\sim C15: within 2A with sigma of 0.02 and sigma for terminal
atoms of 0.04 within 2A
C77 \\sim C78 \\sim C79 \\sim C80 \\sim C81 \\sim C76: within 2A with sigma of
0.02 and sigma for terminal atoms of 0.04 within 2A
C29 \\sim C34 \\sim C30: within 2A with sigma of 0.01 and sigma for terminal
atoms of 0.02 within 2A
Uanis(O2w) \\sim Ueq: with sigma of 0.025 and sigma for terminal atoms of 0.05
Uanis(O30) \\sim Ueq: with sigma of 0.01 and sigma for terminal atoms of 0.02
Uanis(O1w) \\sim Ueq: with sigma of 0.01 and sigma for terminal atoms of 0.02
Uanis(C88) \\sim Ueq: with sigma of 0.025 and sigma for terminal atoms of 0.05
Uanis(O87) \\sim Ueq: with sigma of 0.02 and sigma for terminal atoms of 0.04
Uanis(C126) \\sim Ueq, Uanis(C125) \\sim Ueq, Uanis(C124) \\sim Ueq: with sigma
of 0.01 and sigma for terminal atoms of 0.02
Uanis(O18) \\sim Ueq: with sigma of 0.01 and sigma for terminal atoms of 0.02
Uanis(C29) \\sim Ueq: with sigma of 0.01 and sigma for terminal atoms of 0.02
5. Rigid body (RIGU) restrains
 All non-hydrogen atoms
 with sigma for 1-2 distances of 0.001 and sigma for 1-3 distances of 0.001
6. Others
 Fixed Sof: O11(0.66667) H11a(0.66667) H11b(0.66667) O23(0.82256)
 H23a(0.82256) H23b(0.82256) O24(0.5) H24a(0.5) H24b(0.5) H26(0.5) H27(0.5)
 O12(0.33333) H12a(0.33333) H12b(0.33333) O25(0.5) H25(0.5) O26(0.5) H26a(0.5)
 O1w(0.5) H1wa(0.5) H1wb(0.5) O2w(0.75) H2wa(0.75) H2wb(0.75) O83(0.81073)
 O84(0.81073) H84(0.81073) C98(0.81073) C99(0.81073) C100(0.81073)
 H100(0.81073) C101(0.81073) H101(0.81073) C102(0.81073) H102(0.81073)
 C103(0.81073) H103(0.81073) C104(0.81073) H104(0.81073) O87(0.89302)
 H87a(0.89302) O88(0.89302) C112(0.89302) C113(0.89302) C114(0.89302)
 H114(0.89302) C115(0.89302) H115(0.89302) C116(0.89302) H116(0.89302)
 C117(0.89302) H117(0.89302) C118(0.89302) H118(0.89302)
7.a Free rotating group:
 O1w(H1wa,H1wb), O2w(H2wa,H2wb)
7.b Rotating group:
 O11(H11a,H11b), O23(H23a,H23b), O24(H24a,H24b), O37(H37a,H37b), O57(H57a,
 H57b), O66(H66a,H66b), O67(H67a,H67b), O80(H80a,H80b), O81(H81a,H81b),
 O82(H82a,H82b), O12(H12a,H12b)
7.c Aromatic/amide H refined with riding coordinates:
 C6(H6), C7(H7), C11(H11), C12(H12), C13(H13a), C14(H14a), C15(H15), C21(H21),
 C22(H22), C26(H26), C27(H27), C33(H33), C34(H34), C41(H41a), C42(H42a),
 C46(H46), C47(H47), C48(H48), C49(H49), C50(H50), C56(H56), C57(H57), C64(H64),
  C65(H65), C72(H72), C73(H73), C77(H77), C78(H78), C79(H79), C80(H80),
 C81(H81), C87(H87), C88(H88), C95(H95), C96(H96), C124(H124), C125(H125),
 C100(H100), C101(H101), C102(H102), C103(H103), C104(H104), C107(H107),
 C108(H108), C109(H109), C110(H110), C111(H111), C114(H114), C115(H115),
 C116(H116), C117(H117), C118(H118)
7.d Idealised tetrahedral OH refined as rotating group:
 O13(H13), O14(H14), O41(H41), O42(H42), O53(H53), O54(H54), O70(H70),
 O71(H71), O25(H25), O26(H26a), O84(H84), O85(H85), O87(H87a)
;
_olex2_submission_special_instructions 'No special instructions were received'
_oxdiff_exptl_absorpt_empirical_details
;
Empirical correction (ABSPACK) includes:
- Absorption correction using spherical harmonics
- Frame scaling
;
_oxdiff_exptl_absorpt_empirical_full_max 1.837
_oxdiff_exptl_absorpt_empirical_full_min 0.665
_oxdiff_exptl_crystal_thickness 1000.0

loop_
_space_group_symop_id
_space_group_symop_operation_xyz
1 x,y,z
2 -x+1/2,y+1/2,-z+1/2
3 -x,-y,-z
4 x-1/2,-y-1/2,z-1/2

loop_
_atom_site_label
_atom_site_type_symbol
_atom_site_fract_x
_atom_site_fract_y
_atom_site_fract_z
_atom_site_U_iso_or_equiv
_atom_site_adp_type
_atom_site_occupancy
_atom_site_refinement_flags_posn
_atom_site_refinement_flags_adp
_atom_site_refinement_flags_occupancy
_atom_site_disorder_group
Cu1 Cu 1.0480(4) 1.3904(3) 0.70282(11) 0.0215(14) Uani 1.000000 . U . .
Cu2 Cu 0.8937(4) 1.3214(3) 0.66287(11) 0.0234(12) Uani 1.000000 . U . .
Cu3 Cu 0.7753(4) 1.3477(3) 0.59058(11) 0.0258(14) Uani 1.000000 D U . .
Cu4 Cu 0.5089(4) 0.9290(3) 0.70381(11) 0.0232(12) Uani 1.000000 . U . .
Cu5 Cu 0.4254(4) 0.9677(3) 0.62402(12) 0.0309(13) Uani 1.000000 D U . .
Cu6 Cu 0.2873(4) 0.9013(3) 0.56897(12) 0.0268(15) Uani 1.000000 . U . .
Cu7 Cu 0.0631(4) 0.8619(3) 0.57480(12) 0.0282(12) Uani 1.000000 D U . .
Cu8 Cu -0.0385(4) 0.8341(3) 0.49723(12) 0.0331(13) Uani 1.000000 D U . .
Cu9 Cu -0.1956(4) 0.8952(3) 0.45724(11) 0.0264(15) Uani 1.000000 . U . .
Cu10 Cu 0.0974(4) 0.3858(3) 0.25899(12) 0.0266(17) Uani 1.000000 . U . .
Cu11 Cu 0.2312(4) 0.3404(3) 0.31860(12) 0.0290(14) Uani 1.000000 . U . .
Cu12 Cu 0.3444(4) 0.4138(3) 0.38137(12) 0.0271(14) Uani 1.000000 . U . .
Cu13 Cu 0.3374(4) 0.4402(3) 0.46048(12) 0.0270(13) Uani 1.000000 . U . .
Cu14 Cu 0.4191(5) 0.4639(3) 0.54012(12) 0.0296(13) Uani 1.000000 . U . .
Cu15 Cu 0.5475(4) 0.3866(3) 0.59648(12) 0.0288(16) Uani 1.000000 . U . .
Cu16 Cu 0.1279(4) 0.6008(3) 0.72928(11) 0.0233(13) Uani 1.000000 . U . .
Cu17 Cu 0.2716(4) 0.5332(3) 0.78205(11) 0.0237(13) Uani 1.000000 . U . .
Cu18 Cu 0.3591(4) 0.5622(3) 0.86232(12) 0.0238(13) Uani 1.000000 . U . .
O1 O 1.0606(10) 1.5947(8) 0.6853(3) 0.023(3) Uani 1.000000 . U . .
O2 O 1.0720(11) 1.4823(8) 0.6972(3) 0.029(3) Uani 1.000000 . U . .
O3 O 0.9625(10) 1.3951(7) 0.6704(3) 0.0227(17) Uani 1.000000 . U . .
O4 O 0.8486(10) 1.3810(7) 0.6260(3) 0.0247(15) Uani 1.000000 . U . .
O5 O 0.7491(11) 1.4416(8) 0.5769(3) 0.028(2) Uani 1.000000 . U . .
O6 O 0.7458(12) 1.5520(8) 0.5792(4) 0.043(4) Uani 1.000000 . U . .
O7 O 1.0319(11) 1.2919(8) 0.7105(3) 0.0237(19) Uani 1.000000 . U . .
O8 O 0.9172(11) 1.2773(7) 0.7063(3) 0.0241(18) Uani 1.000000 . U . .
O9 O 0.8100(10) 1.2614(7) 0.6611(3) 0.0241(17) Uani 1.000000 . U . .
O10 O 0.7746(11) 1.2575(8) 0.6047(3) 0.0263(17) Uani 1.000000 . U . .
O11 O 0.9497(16) 1.2401(11) 0.6327(4) 0.022(2) Uani 0.666670 . U P .
H11a H 0.948(4) 1.1997(12) 0.6421(15) 0.027(3) Uiso 0.666670 GR . P .
H11b H 0.9951(19) 1.250(3) 0.6349(18) 0.027(3) Uiso 0.666670 GR . P .
O13 O 0.7644(11) 1.1729(8) 0.7000(3) 0.029(5) Uani 1.000000 . U . .
H13 H 0.794(4) 1.211(4) 0.6938(7) 0.035(5) Uiso 1.000000 GR . . .
O14 O 0.6732(11) 1.0726(8) 0.7085(3) 0.032(5) Uani 1.000000 . U . .
H14 H 0.645(5) 1.030(3) 0.7073(6) 0.038(6) Uiso 1.000000 GR . . .
O15 O 0.5718(10) 0.9906(8) 0.6811(3) 0.0238(18) Uani 1.000000 . U . .
O16 O 0.5082(11) 1.0204(8) 0.6311(3) 0.0312(19) Uani 1.000000 . U . .
O17 O 0.4540(11) 0.9094(8) 0.7375(3) 0.023(2) Uani 1.000000 . U . .
O18 O 0.3666(12) 0.8812(9) 0.7624(3) 0.034(4) Uani 1.000000 . U . .
O19 O 0.4184(11) 0.9410(8) 0.6702(3) 0.0264(14) Uani 1.000000 . U . .
O20 O 0.3309(11) 0.9226(8) 0.6154(3) 0.0296(17) Uani 1.000000 . U . .
O21 O 0.3735(11) 0.9136(9) 0.5471(3) 0.036(3) Uani 1.000000 . U . .
O22 O 0.4241(11) 1.0008(9) 0.5767(3) 0.0334(18) Uani 1.000000 . U . .
O23 O 0.5412(13) 0.8274(9) 0.6797(3) 0.024(2) Uani 0.822560 . U P .
H23a H 0.5046(17) 0.812(2) 0.6660(15) 0.036(3) Uiso 0.822560 GR . P .
H23b H 0.550(5) 0.7957(15) 0.6950(5) 0.036(3) Uiso 0.822560 GR . P .
O24 O 0.4694(19) 0.8591(11) 0.6126(5) 0.031(2) Uani 0.500000 D U P .
H24a H 0.450(4) 0.8191(11) 0.615(3) 0.046(3) Uiso 0.500000 GR . P .
H24b H 0.509(4) 0.8489(11) 0.605(3) 0.046(3) Uiso 0.500000 GR . P .
O27 O 0.2021(11) 0.8775(8) 0.5846(3) 0.027(3) Uani 1.000000 . U . .
O28 O 0.1279(11) 0.8338(8) 0.6161(3) 0.0273(15) Uani 1.000000 . U . .
O29 O 0.0795(11) 0.9547(8) 0.5921(3) 0.029(2) Uani 1.000000 . U . .
O30 O 0.0551(12) 1.0648(8) 0.6023(3) 0.040(4) Uani 1.000000 . U . .
O31 O -0.0038(11) 0.8953(8) 0.5352(3) 0.0302(14) Uani 1.000000 . U . .
O32 O -0.1099(11) 0.9084(8) 0.4891(3) 0.0312(18) Uani 1.000000 . U . .
O33 O -0.2214(11) 0.9892(8) 0.4578(3) 0.031(4) Uani 1.000000 . U . .
O34 O -0.2247(11) 1.0969(8) 0.4755(3) 0.027(4) Uani 1.000000 . U . .
O35 O -0.1804(12) 0.7945(8) 0.4523(3) 0.030(2) Uani 1.000000 . U . .
O36 O -0.0663(12) 0.7913(8) 0.4544(3) 0.0337(18) Uani 1.000000 . U . .
O37 O -0.0958(10) 0.7586(8) 0.5299(3) 0.035(2) Uani 1.000000 D U . .
H37a H -0.089(3) 0.7161(8) 0.5239(13) 0.053(3) Uiso 1.000000 GR . . .
H37b H -0.075(3) 0.761(3) 0.5506(4) 0.053(3) Uiso 1.000000 GR . . .
O38 O -0.0282(9) 0.7977(8) 0.5927(3) 0.0325(19) Uani 1.000000 D U . .
H38a H -0.016(3) 0.762(3) 0.6103(16) 0.049(3) Uiso 1.000000 DR . . .
H38b H -0.068(3) 0.821(3) 0.601(2) 0.049(3) Uiso 1.000000 DR . . .
O39 O 0.0844(11) 0.7728(8) 0.5551(3) 0.0301(17) Uani 1.000000 . U . .
O40 O 0.0404(11) 0.7677(8) 0.5016(3) 0.0334(18) Uani 1.000000 . U . .
O41 O 0.2010(12) 0.7169(9) 0.5754(3) 0.061(6) Uani 1.000000 . U . .
H41 H 0.1588(13) 0.7469(13) 0.5748(4) 0.073(7) Uiso 1.000000 GR . . .
O42 O 0.3073(11) 0.6255(9) 0.5645(3) 0.049(5) Uani 1.000000 . U . .
H42 H 0.3393(12) 0.5907(13) 0.5570(5) 0.059(6) Uiso 1.000000 GR . . .
O43 O 0.3490(11) 0.5346(8) 0.5285(3) 0.0297(17) Uani 1.000000 . U . .
O44 O 0.2760(11) 0.4924(8) 0.4854(3) 0.0268(19) Uani 1.000000 . U . .
O45 O 0.0942(11) 0.5908(8) 0.2379(3) 0.028(4) Uani 1.000000 . U . .
O46 O 0.0728(11) 0.4790(8) 0.2502(3) 0.028(3) Uani 1.000000 . U . .
O47 O 0.1714(11) 0.4134(8) 0.2945(3) 0.0277(17) Uani 1.000000 . U . .
O48 O 0.2913(11) 0.4197(8) 0.3371(3) 0.0258(17) Uani 1.000000 . U . .
O49 O 0.3882(11) 0.5039(8) 0.3766(3) 0.027(3) Uani 1.000000 . U . .
O50 O 0.3966(10) 0.6073(8) 0.3578(3) 0.021(3) Uani 1.000000 . U . .
O51 O 0.0975(11) 0.2873(8) 0.2687(3) 0.032(3) Uani 1.000000 . U . .
O52 O 0.1519(11) 0.2742(8) 0.3214(3) 0.0293(19) Uani 1.000000 . U . .
O53 O 0.1175(13) 0.1667(9) 0.3542(3) 0.041(5) Uani 1.000000 . U . .
H53 H 0.153(3) 0.197(5) 0.3462(7) 0.049(6) Uiso 1.000000 GR . . .
O54 O 0.0316(13) 0.0671(9) 0.3607(4) 0.043(5) Uani 1.000000 . U . .
H54 H -0.008(3) 0.035(4) 0.3631(14) 0.051(6) Uiso 1.000000 GR . . .
O55 O -0.0835(10) -0.0024(7) 0.3357(3) 0.018(3) Uani 1.000000 . U . .
O56 O -0.1506(11) 0.0289(8) 0.2886(3) 0.030(4) Uani 1.000000 . U . .
O57 O 0.2638(11) 0.3095(8) 0.2736(3) 0.031(2) Uani 1.000000 . U . .
H57a H 0.276(4) 0.2685(13) 0.2675(8) 0.047(3) Uiso 1.000000 GR . . .
H57b H 0.268(4) 0.3361(10) 0.2566(9) 0.047(3) Uiso 1.000000 GR . . .
O58 O 0.2961(11) 0.2683(8) 0.3408(3) 0.0298(18) Uani 1.000000 . U . .
O59 O 0.3187(11) 0.3191(8) 0.3905(3) 0.033(2) Uani 1.000000 . U . .
O60 O 0.4720(11) 0.3520(8) 0.4036(3) 0.030(4) Uani 1.000000 . U . .
O61 O 0.3949(11) 0.4126(8) 0.4274(3) 0.0269(14) Uani 1.000000 . U . .
O62 O 0.4226(11) 0.4353(8) 0.4941(3) 0.0290(15) Uani 1.000000 . U . .
O63 O 0.5028(11) 0.4068(8) 0.5509(3) 0.0292(18) Uani 1.000000 . U . .
O64 O 0.6294(12) 0.3473(10) 0.5835(3) 0.043(4) Uani 1.000000 . U . .
O65 O 0.7100(11) 0.3172(7) 0.5498(3) 0.022(3) Uani 1.000000 . U . .
O66 O 0.2883(11) 0.3391(8) 0.4726(4) 0.033(2) Uani 1.000000 . U . .
H66a H 0.312(3) 0.324(2) 0.4915(9) 0.039(3) Uiso 1.000000 GR . . .
H66b H 0.297(3) 0.3085(12) 0.4579(11) 0.039(3) Uiso 1.000000 GR . . .
O67 O 0.3339(12) 0.3821(8) 0.5516(4) 0.035(2) Uani 1.000000 . U . .
H67a H 0.306(3) 0.372(3) 0.5329(5) 0.041(2) Uiso 1.000000 GR . . .
H67b H 0.3550(12) 0.3431(13) 0.5579(16) 0.041(2) Uiso 1.000000 GR . . .
O68 O 0.4618(10) 0.4066(8) 0.6153(3) 0.029(2) Uani 1.000000 . U . .
O69 O 0.4220(11) 0.5045(8) 0.5867(3) 0.0294(17) Uani 1.000000 . U . .
O70 O 0.4104(12) 0.3759(8) 0.6685(3) 0.041(5) Uani 1.000000 . U . .
H70 H 0.4396(15) 0.3694(11) 0.6506(6) 0.049(6) Uiso 1.000000 GR . . .
O71 O 0.3300(10) 0.4112(8) 0.7115(3) 0.027(4) Uani 1.000000 . U . .
H71 H 0.3016(15) 0.4304(10) 0.7278(5) 0.033(4) Uiso 1.000000 GR . . .
O72 O 0.2517(10) 0.4990(8) 0.7361(3) 0.0252(17) Uani 1.000000 . U . .
O73 O 0.2110(11) 0.5907(8) 0.7053(3) 0.026(2) Uani 1.000000 . U . .
O74 O -0.0329(11) 0.6354(7) 0.7827(3) 0.019(3) Uani 1.000000 . U . .
O75 O 0.0436(11) 0.6165(8) 0.7469(3) 0.0244(18) Uani 1.000000 . U . .
O76 O 0.1784(11) 0.5814(7) 0.7747(3) 0.0230(15) Uani 1.000000 . U . .
O77 O 0.2738(11) 0.5616(8) 0.8287(3) 0.0246(16) Uani 1.000000 . U . .
O78 O 0.3063(11) 0.5925(8) 0.8967(3) 0.026(2) Uani 1.000000 . U . .
O79 O 0.2150(11) 0.6203(7) 0.9226(3) 0.023(3) Uani 1.000000 . U . .
O80 O 0.1481(11) 0.7149(8) 0.7238(3) 0.031(2) Uani 1.000000 . U . .
H80a H 0.118(3) 0.7373(8) 0.7342(15) 0.037(3) Uiso 1.000000 GR . . .
H80b H 0.136(4) 0.7263(11) 0.7029(4) 0.037(3) Uiso 1.000000 GR . . .
O81 O 0.3460(10) 0.6198(8) 0.7674(3) 0.030(2) Uani 1.000000 . U . .
H81a H 0.326(3) 0.6561(9) 0.7749(17) 0.046(4) Uiso 1.000000 GR . . .
H81b H 0.358(3) 0.633(2) 0.7484(4) 0.046(4) Uiso 1.000000 GR . . .
O82 O 0.4020(11) 0.6695(8) 0.8449(3) 0.027(3) Uani 1.000000 . U . .
H82a H 0.419(3) 0.6942(17) 0.8624(3) 0.033(3) Uiso 1.000000 GR . . .
H82b H 0.3664(11) 0.6938(15) 0.8347(14) 0.033(3) Uiso 1.000000 GR . . .
C1 C 1.0376(13) 1.5354(9) 0.6802(4) 0.034(4) Uani 1.000000 . U . .
C2 C 0.9680(8) 1.5203(6) 0.6573(3) 0.034(4) Uani 1.000000 D U . .
C3 C 0.9360(8) 1.4551(6) 0.6539(3) 0.019(3) Uani 1.000000 D U . .
C4 C 0.8726(8) 1.4470(6) 0.6311(3) 0.028(3) Uani 1.000000 D U . .
C5 C 0.8412(8) 1.5038(6) 0.6130(3) 0.034(4) Uani 1.000000 D U . .
C6 C 0.8706(8) 1.5699(6) 0.6192(3) 0.040(5) Uani 1.000000 D U . .
H6 H 0.8429(8) 1.6150(6) 0.6076(3) 0.048(5) Uiso 1.000000 R . . .
C7 C 0.9356(8) 1.5776(6) 0.6403(3) 0.023(4) Uani 1.000000 D U . .
H7 H 0.9610(8) 1.6281(6) 0.6435(3) 0.028(4) Uiso 1.000000 R . . .
C8 C 0.7720(10) 1.4957(9) 0.5880(3) 0.025(3) Uani 1.000000 D U . .
C9 C 0.9789(13) 1.2657(9) 0.7212(3) 0.022(2) Uani 1.000000 . U . .
C10 C 0.9937(8) 1.2263(8) 0.7530(3) 0.041(5) Uani 1.000000 D U . .
C11 C 1.0615(8) 1.2230(8) 0.7723(3) 0.043(5) Uani 1.000000 D U . .
H11 H 1.1062(8) 1.2485(8) 0.7636(3) 0.051(6) Uiso 1.000000 R . . .
C12 C 1.0722(8) 1.1873(8) 0.8026(3) 0.045(5) Uani 1.000000 D U . .
H12 H 1.1248(8) 1.1857(8) 0.8176(3) 0.053(6) Uiso 1.000000 R . . .
C13 C 1.0147(8) 1.1538(8) 0.8133(3) 0.059(5) Uani 1.000000 D U . .
H13a H 1.0225(8) 1.1256(8) 0.8367(3) 0.071(6) Uiso 1.000000 R . . .
C14 C 0.9472(9) 1.1566(10) 0.7940(4) 0.066(5) Uani 1.000000 D U . .
H14a H 0.9025(9) 1.1308(10) 0.8025(4) 0.080(6) Uiso 1.000000 R . . .
C15 C 0.9366(8) 1.1923(10) 0.7639(3) 0.066(5) Uani 1.000000 D U . .
H15 H 0.8840(8) 1.1937(10) 0.7488(3) 0.079(6) Uiso 1.000000 R . . .
C16 C 0.7684(12) 1.2364(9) 0.6354(3) 0.026(3) Uani 1.000000 . U . .
C17 C 0.7142(8) 1.1831(7) 0.6414(2) 0.029(5) Uani 1.000000 D U . .
C18 C 0.7160(8) 1.1533(7) 0.6728(2) 0.019(4) Uani 1.000000 D U . .
C19 C 0.6668(8) 1.1021(7) 0.6776(3) 0.030(5) Uani 1.000000 D U . .
C20 C 0.6166(8) 1.0806(7) 0.6507(2) 0.020(4) Uani 1.000000 D U . .
C21 C 0.6144(9) 1.1107(8) 0.6192(3) 0.038(6) Uani 1.000000 D U . .
H21 H 0.5749(9) 1.0939(8) 0.5984(3) 0.045(7) Uiso 1.000000 R . . .
C22 C 0.6632(9) 1.1623(7) 0.6147(3) 0.024(5) Uani 1.000000 D U . .
H22 H 0.6615(9) 1.1864(7) 0.5904(3) 0.029(6) Uiso 1.000000 R . . .
C23 C 0.5664(12) 1.0270(9) 0.6532(3) 0.021(3) Uani 1.000000 . U . .
C24 C 0.4126(10) 0.9666(10) 0.5509(3) 0.037(3) Uani 1.000000 D U . .
C25 C 0.4598(6) 0.9836(7) 0.5249(2) 0.043(5) Uani 1.000000 D U . .
C26 C 0.4611(7) 0.9379(6) 0.4984(3) 0.041(4) Uani 1.000000 D U . .
H26 H 0.4300(7) 0.8905(6) 0.4967(3) 0.049(5) Uiso 0.500000 R . P 2
C27 C 0.5029(8) 0.9540(7) 0.4741(3) 0.044(5) Uani 1.000000 D U . .
H27 H 0.5064(8) 0.9176(7) 0.4540(3) 0.053(6) Uiso 0.500000 R . P 2
C28 C 0.3895(12) 0.8894(9) 0.7360(3) 0.022(3) Uani 1.000000 . U . .
C29 C 0.3393(8) 0.8870(7) 0.7035(2) 0.019(2) Uani 1.000000 D U . .
C30 C 0.3566(8) 0.9097(8) 0.6732(2) 0.023(3) Uani 1.000000 D U . .
C31 C 0.3095(7) 0.9000(7) 0.6434(2) 0.019(3) Uani 1.000000 D U . .
C32 C 0.2444(8) 0.8672(7) 0.6446(2) 0.024(4) Uani 1.000000 D U . .
C33 C 0.2260(8) 0.8454(7) 0.6748(2) 0.028(4) Uani 1.000000 D U . .
H33 H 0.1746(8) 0.8211(7) 0.6754(2) 0.034(5) Uiso 1.000000 R . . .
C34 C 0.2737(7) 0.8550(7) 0.7040(2) 0.021(3) Uani 1.000000 D U . .
H34 H 0.2596(7) 0.8373(7) 0.7276(2) 0.026(3) Uiso 1.000000 R . . .
C35 C 0.1898(13) 0.8569(9) 0.6124(3) 0.026(3) Uani 1.000000 . U . .
C36 C 0.0485(13) 1.0075(9) 0.5838(4) 0.032(4) Uani 1.000000 . U . .
C37 C -0.0136(9) 1.0123(6) 0.5545(3) 0.026(4) Uani 1.000000 D U . .
C38 C -0.0378(8) 0.9565(6) 0.5342(3) 0.023(3) Uani 1.000000 D U . .
C39 C -0.0966(8) 0.9630(6) 0.5092(3) 0.027(3) Uani 1.000000 D U . .
C40 C -0.1300(8) 1.0272(6) 0.5042(3) 0.029(4) Uani 1.000000 D U . .
C41 C -0.1061(9) 1.0833(6) 0.5245(3) 0.034(5) Uani 1.000000 D U . .
H41a H -0.1326(9) 1.1331(6) 0.5204(3) 0.040(6) Uiso 1.000000 R . . .
C42 C -0.0484(9) 1.0758(7) 0.5500(3) 0.028(4) Uani 1.000000 D U . .
H42a H -0.0306(9) 1.1191(7) 0.5662(3) 0.034(5) Uiso 1.000000 R . . .
C43 C -0.1959(13) 1.0390(9) 0.4781(4) 0.032(4) Uani 1.000000 . U . .
C44 C -0.1282(14) 0.7684(10) 0.4430(4) 0.032(2) Uani 1.000000 . U . .
C45 C -0.1367(8) 0.7221(8) 0.4133(3) 0.041(4) Uani 1.000000 D U . .
C46 C -0.0813(8) 0.6803(8) 0.4057(3) 0.053(5) Uani 1.000000 D U . .
H46 H -0.0282(8) 0.6853(8) 0.4201(3) 0.063(7) Uiso 1.000000 R . . .
C47 C -0.0938(9) 0.6324(8) 0.3798(3) 0.055(6) Uani 1.000000 D U . .
H47 H -0.0502(9) 0.6008(8) 0.3738(3) 0.066(7) Uiso 1.000000 R . . .
C48 C -0.1620(9) 0.6248(8) 0.3616(3) 0.056(6) Uani 1.000000 D U . .
H48 H -0.1719(9) 0.5875(8) 0.3414(3) 0.067(7) Uiso 1.000000 R . . .
C49 C -0.2173(9) 0.6659(8) 0.3696(3) 0.067(6) Uani 1.000000 D U . .
H49 H -0.2706(9) 0.6606(8) 0.3554(3) 0.081(8) Uiso 1.000000 R . . .
C50 C -0.2052(8) 0.7136(8) 0.3955(3) 0.044(5) Uani 1.000000 D U . .
H50 H -0.2491(8) 0.7442(8) 0.4019(3) 0.053(6) Uiso 1.000000 R . . .
C51 C 0.0782(12) 0.7433(9) 0.5277(3) 0.032(3) Uani 1.000000 . U . .
C52 C 0.1350(9) 0.6903(7) 0.5227(3) 0.028(3) Uani 1.000000 D U . .
C53 C 0.1956(8) 0.6803(7) 0.5465(3) 0.033(4) Uani 1.000000 D U . .
C54 C 0.2446(8) 0.6286(7) 0.5420(3) 0.033(4) Uani 1.000000 D U . .
C55 C 0.2335(8) 0.5868(7) 0.5138(3) 0.033(4) Uani 1.000000 D U . .
C56 C 0.1721(8) 0.5958(7) 0.4903(3) 0.030(5) Uani 1.000000 D U . .
H56 H 0.1631(8) 0.5634(7) 0.4682(3) 0.036(5) Uiso 1.000000 R . . .
C57 C 0.1222(8) 0.6464(7) 0.4952(3) 0.028(4) Uani 1.000000 D U . .
H57 H 0.0732(8) 0.6515(7) 0.4776(3) 0.034(5) Uiso 1.000000 R . . .
C58 C 0.2877(13) 0.5346(9) 0.5081(3) 0.026(3) Uani 1.000000 . U . .
C59 C 0.3578(12) 0.5541(9) 0.3574(3) 0.025(3) Uani 1.000000 . U . .
C60 C 0.2974(8) 0.5433(6) 0.3309(3) 0.024(4) Uani 1.000000 D U . .
C61 C 0.2648(8) 0.4798(6) 0.3230(3) 0.017(3) Uani 1.000000 D U . .
C62 C 0.2037(8) 0.4766(6) 0.2989(3) 0.021(3) Uani 1.000000 D U . .
C63 C 0.1774(8) 0.5362(6) 0.2818(3) 0.026(4) Uani 1.000000 D U . .
C64 C 0.2115(8) 0.5992(6) 0.2892(3) 0.022(4) Uani 1.000000 D U . .
H64 H 0.1909(8) 0.6456(6) 0.2759(3) 0.026(5) Uiso 1.000000 R . . .
C65 C 0.2721(8) 0.6032(6) 0.3135(3) 0.020(4) Uani 1.000000 D U . .
H65 H 0.2994(8) 0.6522(6) 0.3189(3) 0.024(4) Uiso 1.000000 R . . .
C66 C 0.1072(12) 0.5369(9) 0.2558(3) 0.025(3) Uani 1.000000 . U . .
C67 C 0.1025(13) 0.2584(9) 0.2959(4) 0.033(3) Uani 1.000000 . U . .
C68 C 0.0565(9) 0.1946(8) 0.3003(3) 0.034(4) Uani 1.000000 D U . .
C69 C 0.0652(8) 0.1537(7) 0.3292(3) 0.032(5) Uani 1.000000 D U . .
C70 C 0.0154(8) 0.1024(7) 0.3331(3) 0.020(4) Uani 1.000000 D U . .
C71 C -0.0438(8) 0.0911(7) 0.3086(3) 0.023(3) Uani 1.000000 D U . .
C72 C -0.0511(9) 0.1318(7) 0.2799(3) 0.051(6) Uani 1.000000 D U . .
H72 H -0.0969(9) 0.1236(7) 0.2607(3) 0.061(8) Uiso 1.000000 R . . .
C73 C -0.0016(9) 0.1826(8) 0.2751(3) 0.047(6) Uani 1.000000 D U . .
H73 H -0.0079(9) 0.2125(8) 0.2522(3) 0.056(7) Uiso 1.000000 R . . .
C74 C -0.0957(12) 0.0366(8) 0.3118(4) 0.023(3) Uani 1.000000 . U . .
C75 C 0.3170(13) 0.2694(9) 0.3726(4) 0.034(3) Uani 1.000000 . U . .
C76 C 0.3352(11) 0.2023(7) 0.3880(3) 0.050(4) Uani 1.000000 D U . .
C77 C 0.3760(12) 0.2018(7) 0.4198(3) 0.055(5) Uani 1.000000 D U . .
H77 H 0.3862(12) 0.2496(7) 0.4337(3) 0.066(6) Uiso 1.000000 R . . .
C78 C 0.4038(11) 0.1393(7) 0.4336(3) 0.064(5) Uani 1.000000 D U . .
H78 H 0.4364(11) 0.1388(7) 0.4581(3) 0.077(6) Uiso 1.000000 R . . .
C79 C 0.3897(13) 0.0773(7) 0.4159(4) 0.069(5) Uani 1.000000 D U . .
H79 H 0.4163(13) 0.0298(7) 0.4251(4) 0.083(6) Uiso 1.000000 R . . .
C80 C 0.3409(12) 0.0770(7) 0.3862(4) 0.063(5) Uani 1.000000 D U . .
H80 H 0.3217(12) 0.0284(7) 0.3748(4) 0.075(6) Uiso 1.000000 R . . .
C81 C 0.3170(11) 0.1399(7) 0.3712(3) 0.057(5) Uani 1.000000 D U . .
H81 H 0.2845(11) 0.1403(7) 0.3467(3) 0.068(6) Uiso 1.000000 R . . .
C82 C 0.4520(12) 0.3750(9) 0.4288(3) 0.029(4) Uani 1.000000 D U . .
C83 C 0.4949(8) 0.3614(7) 0.4638(2) 0.030(4) Uani 1.000000 D U . .
C84 C 0.4807(9) 0.3910(8) 0.4936(3) 0.034(4) Uani 1.000000 D U . .
C85 C 0.5269(8) 0.3805(8) 0.5236(3) 0.032(4) Uani 1.000000 D U . .
C86 C 0.5886(9) 0.3411(8) 0.5242(3) 0.032(4) Uani 1.000000 D U . .
C87 C 0.6009(9) 0.3088(9) 0.4948(3) 0.046(5) Uani 1.000000 D U . .
H87 H 0.6466(9) 0.2747(9) 0.4953(3) 0.055(7) Uiso 1.000000 R . . .
C88 C 0.5553(8) 0.3196(8) 0.4649(3) 0.044(5) Uani 1.000000 D U . .
H88 H 0.5669(8) 0.2953(8) 0.4422(3) 0.053(6) Uiso 1.000000 R . . .
C89 C 0.6464(14) 0.3367(10) 0.5536(4) 0.035(4) Uani 1.000000 . U . .
C90 C 0.4270(10) 0.4640(9) 0.6105(3) 0.028(2) Uani 1.000000 D U . .
C91 C 0.3822(11) 0.4816(9) 0.6375(3) 0.028(3) Uani 1.000000 D U . .
C92 C 0.3750(12) 0.4349(9) 0.6638(3) 0.027(3) Uani 1.000000 . U . .
C93 C 0.3313(12) 0.4551(9) 0.6875(3) 0.026(3) Uani 1.000000 . U . .
C94 C 0.2954(12) 0.5184(9) 0.6859(3) 0.026(3) Uani 1.000000 . U . .
C95 C 0.3009(12) 0.5649(9) 0.6586(3) 0.028(3) Uani 1.000000 . U . .
H95 H 0.2716(12) 0.6134(9) 0.6567(3) 0.033(3) Uiso 1.000000 R . . .
C96 C 0.3449(13) 0.5478(9) 0.6339(4) 0.028(3) Uani 1.000000 . U . .
H96 H 0.3500(13) 0.5826(9) 0.6134(4) 0.034(3) Uiso 1.000000 R . . .
C97 C 0.2529(12) 0.5393(9) 0.7113(3) 0.026(2) Uani 1.000000 . U . .
C119 C 0.1563(13) 0.5998(10) 0.8034(3) 0.027(4) Uani 1.000000 . U . .
C120 C 0.2075(13) 0.5893(9) 0.8329(3) 0.026(4) Uani 1.000000 . U . .
C121 C 0.2418(13) 0.6076(9) 0.8957(4) 0.029(4) Uani 1.000000 . U . .
C122 C 0.0304(14) 0.6263(9) 0.7767(4) 0.029(4) Uani 1.000000 . U . .
C123 C 0.1938(13) 0.6121(9) 0.8638(3) 0.027(4) Uani 1.000000 . U . .
C124 C 0.1187(12) 0.6389(9) 0.8647(4) 0.023(3) Uani 1.000000 . U . .
H124 H 0.1029(12) 0.6545(9) 0.8883(4) 0.027(4) Uiso 1.000000 R . . .
C125 C 0.0739(12) 0.6429(8) 0.8374(3) 0.024(3) Uani 1.000000 . U . .
H125 H 0.0205(12) 0.6626(8) 0.8382(3) 0.028(4) Uiso 1.000000 R . . .
C126 C 0.0927(13) 0.6221(9) 0.8058(3) 0.023(3) Uani 1.000000 . U . .
O12 O 0.858(2) 1.272(2) 0.5732(8) 0.027(3) Uani 0.333330 D U P 1
H12a H 0.885(6) 1.292(2) 0.560(4) 0.033(3) Uiso 0.333330 GR . P 1
H12b H 0.836(2) 1.239(5) 0.561(4) 0.033(3) Uiso 0.333330 GR . P 1
O25 O 0.4204(14) 0.8834(12) 0.4962(7) 0.054(8) Uani 0.500000 D U P 1
H25 H 0.3933(17) 0.8827(14) 0.5150(8) 0.081(12) Uiso 0.500000 GR . P 1
O26 O 0.496(2) 0.9184(19) 0.4464(7) 0.063(10) Uani 0.500000 . U P 1
H26a H 0.525(2) 0.940(2) 0.4310(8) 0.095(14) Uiso 0.500000 GR . P 1
O1w O 0.055(2) 0.7154(14) 0.6397(6) 0.016(7) Uani 0.500000 D U P .
H1wa H 0.091(6) 0.752(6) 0.644(3) 0.024(10) Uiso 0.500000 DG . P .
H1wb H 0.029(6) 0.740(7) 0.655(3) 0.024(10) Uiso 0.500000 DG . P .
O2w O 0.3058(17) 0.7434(13) 0.7921(4) 0.041(7) Uani 0.750000 D U P .
H2wa H 0.275(5) 0.767(7) 0.801(3) 0.062(10) Uiso 0.750000 DG . P .
H2wb H 0.280(7) 0.721(6) 0.776(2) 0.062(10) Uiso 0.750000 DG . P .
O83 O -0.240(2) 0.8028(16) 0.5312(8) 0.114(12) Uani 0.810730 D U P .
O84 O -0.309(2) 0.8704(15) 0.5001(7) 0.091(9) Uani 0.810730 . U P .
H84 H -0.326(10) 0.8251(15) 0.491(4) 0.137(14) Uiso 0.810730 GR . P .
C98 C -0.262(2) 0.8613(15) 0.5269(6) 0.069(7) Uani 0.810730 D U P .
C99 C -0.2439(13) 0.9233(9) 0.5434(4) 0.046(6) Uani 0.810730 D U P .
C100 C -0.1924(13) 0.9223(9) 0.5720(4) 0.051(6) Uani 0.810730 D U P .
H100 H -0.1631(13) 0.8751(9) 0.5793(4) 0.062(8) Uiso 0.810730 R . P .
C101 C -0.1787(13) 0.9821(9) 0.5911(4) 0.059(7) Uani 0.810730 D U P .
H101 H -0.1386(13) 0.9814(9) 0.6133(4) 0.071(9) Uiso 0.810730 R . P .
C102 C -0.2161(15) 1.0427(9) 0.5818(4) 0.059(7) Uani 0.810730 D U P .
H102 H -0.2074(15) 1.0884(9) 0.5975(4) 0.071(9) Uiso 0.810730 R . P .
C103 C -0.2649(14) 1.0444(9) 0.5523(4) 0.052(7) Uani 0.810730 D U P .
H103 H -0.2911(14) 1.0927(9) 0.5440(4) 0.062(8) Uiso 0.810730 R . P .
C104 C -0.2803(12) 0.9845(9) 0.5334(4) 0.056(7) Uani 0.810730 D U P .
H104 H -0.3201(12) 0.9854(9) 0.5110(4) 0.067(8) Uiso 0.810730 R . P .
O85 O 0.1901(17) 0.3741(11) 0.5218(5) 0.069(5) Uani 1.000000 . U . .
H85 H 0.1925(18) 0.339(3) 0.5042(12) 0.103(8) Uiso 1.000000 GR . . .
O86 O 0.0722(15) 0.3634(10) 0.5013(4) 0.064(5) Uani 1.000000 . U . .
C105 C 0.1211(18) 0.3918(11) 0.5221(5) 0.059(5) Uani 1.000000 . U . .
C106 C 0.1072(10) 0.4505(8) 0.5425(3) 0.054(5) Uani 1.000000 D U . .
C107 C 0.1604(9) 0.4788(8) 0.5661(4) 0.066(5) Uani 1.000000 D U . .
H107 H 0.2153(9) 0.4610(8) 0.5682(4) 0.079(6) Uiso 1.000000 R . . .
C108 C 0.1419(11) 0.5305(8) 0.5872(3) 0.065(6) Uani 1.000000 D U . .
H108 H 0.1824(11) 0.5524(8) 0.6062(3) 0.078(7) Uiso 1.000000 R . . .
C109 C 0.0717(11) 0.5541(10) 0.5841(5) 0.102(9) Uani 1.000000 D U . .
H109 H 0.0587(11) 0.5960(10) 0.5999(5) 0.123(11) Uiso 1.000000 R . . .
C110 C 0.0181(10) 0.5248(9) 0.5610(4) 0.075(6) Uani 1.000000 D U . .
H110 H -0.0371(10) 0.5414(9) 0.5596(4) 0.091(7) Uiso 1.000000 R . . .
C111 C 0.0367(10) 0.4737(8) 0.5396(4) 0.077(7) Uani 1.000000 D U . .
H111 H -0.0039(10) 0.4518(8) 0.5206(4) 0.093(8) Uiso 1.000000 R . . .
O87 O 0.4895(17) 0.6224(10) 0.8046(5) 0.056(4) Uani 0.893020 D U P .
H87a H 0.477(2) 0.653(3) 0.8224(9) 0.067(5) Uiso 0.893020 DGR . P .
O88 O 0.5906(17) 0.6197(11) 0.8405(5) 0.061(5) Uani 0.893020 D U P .
C112 C 0.5571(19) 0.5993(13) 0.8134(5) 0.059(4) Uani 0.893020 D U P .
C113 C 0.5811(13) 0.5441(9) 0.7942(4) 0.067(4) Uani 0.893020 D U P .
C114 C 0.6473(12) 0.5144(10) 0.8059(4) 0.072(4) Uani 0.893020 D U P .
H114 H 0.6776(12) 0.5317(10) 0.8294(4) 0.086(5) Uiso 0.893020 R . P .
C115 C 0.6748(12) 0.4627(10) 0.7875(4) 0.075(4) Uani 0.893020 D U P .
H115 H 0.7264(12) 0.4398(10) 0.7966(4) 0.090(5) Uiso 0.893020 R . P .
C116 C 0.6357(13) 0.4407(10) 0.7575(5) 0.076(4) Uani 0.893020 D U P .
H116 H 0.6570(13) 0.4005(10) 0.7432(5) 0.091(5) Uiso 0.893020 R . P .
C117 C 0.5693(13) 0.4698(10) 0.7458(4) 0.075(4) Uani 0.893020 D U P .
H117 H 0.5388(13) 0.4520(10) 0.7224(4) 0.090(5) Uiso 0.893020 R . P .
C118 C 0.5422(12) 0.5217(10) 0.7640(4) 0.071(4) Uani 0.893020 D U P .
H118 H 0.4907(12) 0.5448(10) 0.7548(4) 0.085(5) Uiso 0.893020 R . P .

loop_
_atom_site_aniso_label
_atom_site_aniso_U_11
_atom_site_aniso_U_22
_atom_site_aniso_U_33
_atom_site_aniso_U_12
_atom_site_aniso_U_13
_atom_site_aniso_U_23
Cu1 0.025(3) 0.027(2) 0.009(2) -0.0010(12) -0.0083(14) 0.0015(11)
Cu2 0.026(3) 0.029(2) 0.0115(16) -0.0023(12) -0.0097(12) 0.0024(10)
Cu3 0.029(3) 0.032(2) 0.0121(17) -0.0037(12) -0.0110(13) 0.0032(10)
Cu4 0.023(3) 0.033(3) 0.0101(15) -0.0018(12) -0.0082(10) -0.0013(11)
Cu5 0.026(2) 0.051(3) 0.0128(14) -0.0057(12) -0.0084(9) 0.0024(10)
Cu6 0.024(3) 0.041(4) 0.0118(15) 0.0001(14) -0.0076(10) -0.0001(11)
Cu7 0.025(3) 0.042(2) 0.0139(16) 0.0006(10) -0.0102(10) -0.0017(9)
Cu8 0.031(3) 0.044(2) 0.0187(17) 0.0040(11) -0.0141(11) -0.0046(10)
Cu9 0.026(3) 0.038(2) 0.011(2) 0.0007(12) -0.0109(14) -0.0015(11)
Cu10 0.022(4) 0.037(2) 0.017(2) -0.0060(14) -0.0089(16) 0.0030(11)
Cu11 0.026(3) 0.035(2) 0.0212(18) -0.0045(12) -0.0108(12) 0.0018(9)
Cu12 0.026(3) 0.035(2) 0.0162(14) -0.0034(12) -0.0092(10) 0.0023(8)
Cu13 0.026(3) 0.036(3) 0.0147(15) 0.0009(11) -0.0090(9) 0.0026(9)
Cu14 0.026(2) 0.043(3) 0.0155(14) 0.0023(12) -0.0085(9) 0.0005(9)
Cu15 0.027(3) 0.043(4) 0.0137(16) 0.0031(15) -0.0080(10) 0.0005(10)
Cu16 0.022(3) 0.033(3) 0.0114(15) 0.0015(13) -0.0079(10) 0.0019(10)
Cu17 0.020(3) 0.034(3) 0.0132(14) 0.0006(13) -0.0077(10) 0.0024(10)
Cu18 0.021(3) 0.035(3) 0.0124(17) 0.0001(14) -0.0080(11) 0.0027(12)
O1 0.024(6) 0.029(3) 0.012(5) -0.0027(16) -0.007(3) 0.0043(15)
O2 0.030(4) 0.028(2) 0.020(6) -0.0039(14) -0.016(2) 0.0057(15)
O3 0.026(3) 0.028(2) 0.011(3) -0.0017(12) -0.0093(14) 0.0024(11)
O4 0.027(3) 0.030(2) 0.013(2) -0.0027(12) -0.0106(13) 0.0034(10)
O5 0.029(4) 0.032(2) 0.018(4) -0.0035(13) -0.013(2) 0.0040(12)
O6 0.045(7) 0.033(3) 0.039(7) -0.0014(15) -0.032(4) 0.0028(15)
O7 0.026(3) 0.028(3) 0.013(4) -0.0016(13) -0.0087(14) 0.0026(14)
O8 0.026(3) 0.030(3) 0.012(2) -0.0019(13) -0.0092(13) 0.0033(12)
O9 0.026(3) 0.030(3) 0.012(2) -0.0024(14) -0.0101(12) 0.0033(11)
O10 0.030(4) 0.032(2) 0.013(2) -0.0041(14) -0.0107(13) 0.0030(11)
O11 0.025(4) 0.027(3) 0.010(3) -0.0030(15) -0.0103(17) 0.0033(14)
O13 0.032(7) 0.037(7) 0.013(3) -0.008(4) -0.012(2) 0.0046(19)
O14 0.037(8) 0.039(7) 0.014(2) -0.011(4) -0.0121(19) 0.0037(19)
O15 0.023(3) 0.033(3) 0.012(2) -0.0006(14) -0.0074(12) -0.0002(13)
O16 0.026(3) 0.049(4) 0.015(2) -0.0053(14) -0.0098(11) 0.0054(13)
O17 0.023(3) 0.034(5) 0.0105(19) -0.0012(14) -0.0082(10) -0.0006(12)
O18 0.025(4) 0.063(10) 0.012(2) -0.009(2) -0.0078(12) -0.0006(14)
O19 0.024(2) 0.040(3) 0.0120(15) -0.0025(12) -0.0086(9) 0.0013(10)
O20 0.025(2) 0.049(4) 0.0118(15) -0.0045(13) -0.0079(9) 0.0005(10)
O21 0.027(4) 0.062(4) 0.017(3) -0.0050(19) -0.0039(15) -0.0008(16)
O22 0.026(4) 0.057(3) 0.0138(17) -0.0037(15) -0.0079(11) 0.0047(11)
O23 0.024(5) 0.035(3) 0.009(4) -0.0019(15) -0.0083(18) -0.0007(14)
O24 0.025(4) 0.051(3) 0.013(4) -0.0047(14) -0.0081(15) 0.0013(13)
O27 0.024(3) 0.042(7) 0.0111(19) -0.0012(17) -0.0078(10) -0.0017(13)
O28 0.023(2) 0.042(3) 0.0130(19) -0.0004(10) -0.0082(9) -0.0006(11)
O29 0.026(4) 0.042(2) 0.014(3) 0.0008(11) -0.0108(15) -0.0014(10)
O30 0.040(8) 0.045(3) 0.025(5) 0.007(2) -0.023(3) -0.0076(17)
O31 0.028(3) 0.043(2) 0.0155(18) 0.0021(11) -0.0120(11) -0.0028(9)
O32 0.029(3) 0.042(2) 0.017(3) 0.0022(12) -0.0142(13) -0.0043(11)
O33 0.030(5) 0.039(3) 0.019(5) 0.0022(16) -0.017(3) -0.0040(15)
O34 0.024(7) 0.038(3) 0.014(5) -0.0004(19) -0.011(3) -0.0021(18)
O35 0.031(4) 0.039(3) 0.016(4) 0.0026(13) -0.0143(14) -0.0024(13)
O36 0.032(3) 0.044(3) 0.020(2) 0.0028(13) -0.0133(12) -0.0048(12)
O37 0.034(4) 0.045(3) 0.022(3) 0.0024(15) -0.0114(16) -0.0037(14)
O38 0.026(3) 0.046(4) 0.022(3) 0.0003(13) -0.0085(13) -0.0007(14)
O39 0.026(4) 0.043(3) 0.017(2) 0.0015(12) -0.0106(11) -0.0026(10)
O40 0.032(3) 0.044(3) 0.019(2) 0.0043(14) -0.0128(11) -0.0036(11)
O41 0.055(7) 0.083(9) 0.034(4) 0.034(4) -0.028(3) -0.026(3)
O42 0.039(5) 0.064(8) 0.034(5) 0.018(3) -0.023(2) -0.021(3)
O43 0.026(3) 0.042(3) 0.017(2) 0.0014(13) -0.0084(11) -0.0000(11)
O44 0.026(3) 0.036(3) 0.014(3) 0.0007(13) -0.0085(11) 0.0034(14)
O45 0.022(7) 0.037(3) 0.019(5) -0.0062(19) -0.011(3) 0.0036(18)
O46 0.023(4) 0.037(2) 0.020(5) -0.0063(14) -0.012(2) 0.0035(13)
O47 0.024(3) 0.036(2) 0.019(3) -0.0053(12) -0.0104(14) 0.0027(10)
O48 0.023(4) 0.034(2) 0.017(2) -0.0033(12) -0.0085(13) 0.0019(9)
O49 0.025(4) 0.035(2) 0.017(3) -0.0035(16) -0.0108(17) 0.0026(13)
O50 0.017(6) 0.032(3) 0.012(5) -0.0000(19) -0.004(3) -0.0016(17)
O51 0.031(6) 0.037(2) 0.022(3) -0.0074(16) -0.0136(16) 0.0042(12)
O52 0.026(3) 0.036(3) 0.021(3) -0.0049(14) -0.0116(13) 0.0030(12)
O53 0.034(7) 0.054(8) 0.027(4) -0.020(4) -0.020(3) 0.014(3)
O54 0.027(7) 0.055(7) 0.036(4) -0.015(4) -0.023(3) 0.022(3)
O55 0.012(6) 0.017(5) 0.022(4) 0.008(3) -0.011(2) -0.002(2)
O56 0.022(5) 0.031(6) 0.031(5) -0.002(3) -0.019(3) 0.008(3)
O57 0.028(4) 0.039(4) 0.022(2) -0.0031(17) -0.0097(15) 0.0012(11)
O58 0.026(4) 0.035(2) 0.023(2) -0.0044(14) -0.0113(14) 0.0024(10)
O59 0.036(6) 0.036(2) 0.022(2) -0.0063(14) -0.0109(14) 0.0037(9)
O60 0.028(6) 0.043(8) 0.014(2) 0.005(3) -0.0094(13) 0.0022(14)
O61 0.025(3) 0.035(3) 0.0168(15) -0.0014(11) -0.0088(9) 0.0015(8)
O62 0.026(2) 0.042(3) 0.0158(15) 0.0018(12) -0.0086(9) 0.0012(9)
O63 0.026(3) 0.043(4) 0.0141(15) 0.0022(14) -0.0082(9) 0.0008(9)
O64 0.033(3) 0.078(10) 0.013(2) 0.018(3) -0.0084(11) 0.0002(14)
O65 0.028(3) 0.024(8) 0.012(3) 0.0018(18) -0.0081(13) 0.002(2)
O66 0.027(4) 0.037(3) 0.030(4) 0.0011(15) -0.0051(18) 0.0037(13)
O67 0.030(3) 0.045(3) 0.026(3) 0.0006(15) -0.0043(14) 0.0007(14)
O68 0.028(4) 0.042(3) 0.016(3) 0.0031(17) -0.0067(15) 0.0005(13)
O69 0.026(4) 0.042(3) 0.0165(16) 0.0017(13) -0.0069(10) 0.0014(9)
O70 0.049(9) 0.047(4) 0.028(5) 0.017(3) 0.012(3) 0.012(2)
O71 0.024(8) 0.039(4) 0.016(3) 0.004(2) -0.006(2) 0.0028(18)
O72 0.023(4) 0.036(3) 0.0135(17) 0.0019(14) -0.0076(11) 0.0022(10)
O73 0.024(4) 0.037(3) 0.014(3) 0.0029(17) -0.0059(14) 0.0034(13)
O74 0.021(3) 0.022(8) 0.012(3) 0.0001(16) -0.0076(12) 0.003(2)
O75 0.022(3) 0.035(4) 0.012(2) 0.0018(14) -0.0074(11) 0.0020(13)
O76 0.021(3) 0.032(3) 0.0129(15) -0.0006(13) -0.0074(10) 0.0020(10)
O77 0.021(3) 0.036(4) 0.0133(16) 0.0006(13) -0.0076(10) 0.0022(10)
O78 0.021(3) 0.039(5) 0.013(2) 0.0011(16) -0.0076(11) 0.0022(13)
O79 0.020(4) 0.032(9) 0.012(2) -0.001(2) -0.0078(13) 0.0021(15)
O80 0.030(5) 0.035(3) 0.027(4) 0.0022(15) 0.0011(19) 0.0040(12)
O81 0.028(4) 0.040(4) 0.021(3) -0.0040(19) -0.0024(16) 0.0008(16)
O82 0.024(5) 0.036(4) 0.019(4) 0.000(2) -0.005(2) 0.0033(19)
C1 0.034(5) 0.029(2) 0.029(7) -0.0049(14) -0.022(3) 0.0077(15)
C2 0.034(5) 0.030(2) 0.029(7) -0.0051(14) -0.022(3) 0.0080(15)
C3 0.022(4) 0.028(2) 0.004(5) -0.0002(13) -0.004(2) 0.0007(12)
C4 0.030(4) 0.030(2) 0.018(5) -0.0031(12) -0.015(2) 0.0044(11)
C5 0.036(5) 0.031(2) 0.028(7) -0.0047(13) -0.022(3) 0.0069(13)
C6 0.039(6) 0.031(2) 0.039(8) -0.0053(14) -0.028(3) 0.0085(14)
C7 0.027(5) 0.029(2) 0.009(6) -0.0016(14) -0.010(3) 0.0028(14)
C8 0.027(5) 0.032(2) 0.013(6) -0.0034(13) -0.010(3) 0.0045(12)
C9 0.026(3) 0.026(4) 0.011(3) -0.0017(14) -0.0091(14) 0.0013(17)
C10 0.028(4) 0.064(10) 0.026(4) -0.005(2) -0.0111(16) 0.024(3)
C11 0.027(4) 0.073(11) 0.023(5) -0.005(2) -0.0099(19) 0.025(3)
C12 0.026(5) 0.079(12) 0.025(5) -0.001(3) -0.007(2) 0.028(4)
C13 0.027(6) 0.105(12) 0.040(5) -0.005(4) -0.010(3) 0.048(4)
C14 0.029(6) 0.114(11) 0.049(5) -0.010(4) -0.014(2) 0.058(3)
C15 0.030(5) 0.112(11) 0.049(5) -0.015(3) -0.017(2) 0.057(4)
C16 0.028(4) 0.034(4) 0.013(2) -0.005(2) -0.0109(12) 0.0032(11)
C17 0.031(6) 0.038(7) 0.013(2) -0.008(3) -0.0118(15) 0.0043(15)
C18 0.018(6) 0.023(7) 0.012(2) 0.007(3) -0.0068(16) -0.0010(15)
C19 0.032(7) 0.039(8) 0.014(2) -0.008(4) -0.0109(17) 0.0036(17)
C20 0.019(5) 0.027(6) 0.011(2) 0.005(3) -0.0054(15) -0.0018(17)
C21 0.041(8) 0.052(9) 0.014(2) -0.019(4) -0.0139(19) 0.0067(19)
C22 0.025(6) 0.033(7) 0.012(2) -0.002(3) -0.0085(17) 0.0009(17)
C23 0.021(3) 0.029(5) 0.011(2) 0.003(2) -0.0055(14) -0.0020(17)
C24 0.030(5) 0.063(5) 0.015(2) -0.007(2) -0.0061(13) 0.0012(14)
C25 0.036(8) 0.072(6) 0.018(4) -0.013(3) -0.002(3) -0.002(2)
C26 0.032(9) 0.071(7) 0.016(4) -0.010(3) -0.005(3) -0.001(2)
C27 0.039(10) 0.074(9) 0.019(4) -0.014(4) -0.000(3) -0.004(3)
C28 0.022(3) 0.031(8) 0.0110(17) -0.0004(17) -0.0082(10) -0.0008(12)
C29 0.021(3) 0.024(5) 0.0105(16) 0.0034(15) -0.0073(10) -0.0030(11)
C30 0.022(3) 0.033(6) 0.0110(15) 0.0005(16) -0.0078(9) -0.0011(11)
C31 0.019(3) 0.024(8) 0.0110(15) 0.007(2) -0.0069(9) -0.0030(11)
C32 0.022(3) 0.036(9) 0.0106(18) 0.001(2) -0.0074(10) -0.0021(13)
C33 0.025(3) 0.046(10) 0.0105(19) -0.005(3) -0.0082(11) -0.0015(14)
C34 0.022(3) 0.029(6) 0.010(2) 0.0011(19) -0.0074(10) -0.0030(13)
C35 0.023(2) 0.041(7) 0.0108(18) -0.0005(15) -0.0081(9) -0.0019(13)
C36 0.029(6) 0.042(2) 0.018(4) 0.0015(14) -0.015(3) -0.0027(13)
C37 0.022(6) 0.041(2) 0.011(5) -0.0011(16) -0.008(3) -0.0004(15)
C38 0.020(5) 0.040(2) 0.008(4) -0.0024(14) -0.006(2) 0.0008(13)
C39 0.024(4) 0.040(2) 0.012(4) -0.0003(15) -0.010(2) -0.0017(14)
C40 0.027(6) 0.041(3) 0.015(6) 0.0012(17) -0.013(3) -0.0031(16)
C41 0.032(7) 0.042(3) 0.020(6) 0.0032(17) -0.019(3) -0.0053(17)
C42 0.025(7) 0.041(3) 0.013(6) 0.0001(17) -0.012(3) -0.0020(16)
C43 0.030(6) 0.040(3) 0.019(6) 0.0023(17) -0.017(3) -0.0046(17)
C44 0.031(3) 0.041(4) 0.019(3) 0.0034(13) -0.0134(13) -0.0036(16)
C45 0.033(4) 0.056(6) 0.028(5) 0.0022(18) -0.0122(16) -0.015(3)
C46 0.035(5) 0.071(9) 0.046(7) 0.006(3) -0.015(2) -0.030(4)
C47 0.034(6) 0.075(9) 0.050(8) 0.004(4) -0.013(3) -0.034(4)
C48 0.034(6) 0.080(10) 0.047(8) 0.003(4) -0.012(4) -0.034(4)
C49 0.036(6) 0.100(11) 0.058(9) 0.010(3) -0.019(3) -0.051(5)
C50 0.033(4) 0.064(9) 0.029(6) 0.003(2) -0.012(2) -0.018(3)
C51 0.029(4) 0.044(4) 0.018(2) 0.0037(19) -0.0112(12) -0.0033(12)
C52 0.026(4) 0.038(5) 0.016(3) -0.001(2) -0.0075(16) 0.0009(18)
C53 0.029(5) 0.043(6) 0.021(3) 0.003(3) -0.0115(19) -0.004(2)
C54 0.030(4) 0.043(6) 0.020(4) 0.004(2) -0.012(2) -0.003(2)
C55 0.029(4) 0.045(6) 0.022(4) 0.004(2) -0.0120(19) -0.005(3)
C56 0.026(4) 0.041(7) 0.019(4) 0.001(3) -0.009(2) -0.002(3)
C57 0.025(4) 0.038(6) 0.017(4) -0.000(2) -0.008(2) 0.000(2)
C58 0.025(3) 0.036(4) 0.014(3) -0.0012(16) -0.0069(14) 0.0034(18)
C59 0.021(5) 0.034(3) 0.015(4) -0.0035(16) -0.009(2) 0.0017(13)
C60 0.020(5) 0.034(2) 0.013(5) -0.0035(14) -0.007(3) 0.0017(12)
C61 0.013(4) 0.034(2) 0.004(4) -0.0018(13) 0.001(2) -0.0006(10)
C62 0.018(4) 0.035(2) 0.010(5) -0.0030(13) -0.004(2) 0.0005(11)
C63 0.021(5) 0.035(2) 0.017(6) -0.0048(14) -0.009(3) 0.0024(13)
C64 0.017(6) 0.035(2) 0.011(6) -0.0036(15) -0.006(3) 0.0016(13)
C65 0.016(6) 0.034(2) 0.009(5) -0.0030(15) -0.004(3) 0.0008(13)
C66 0.020(5) 0.036(3) 0.016(5) -0.0048(15) -0.009(2) 0.0023(14)
C67 0.031(5) 0.039(4) 0.023(3) -0.010(2) -0.0147(18) 0.0057(15)
C68 0.031(6) 0.040(6) 0.024(3) -0.010(3) -0.016(2) 0.007(2)
C69 0.026(6) 0.040(6) 0.025(4) -0.008(3) -0.015(2) 0.007(2)
C70 0.013(5) 0.023(6) 0.020(3) 0.007(3) -0.008(2) -0.001(2)
C71 0.017(5) 0.023(5) 0.025(3) 0.004(2) -0.013(2) 0.002(2)
C72 0.045(7) 0.056(9) 0.039(5) -0.026(4) -0.032(3) 0.024(3)
C73 0.045(7) 0.052(8) 0.034(4) -0.023(4) -0.027(3) 0.018(3)
C74 0.016(5) 0.022(5) 0.025(4) 0.005(2) -0.013(2) 0.002(2)
C75 0.036(8) 0.036(2) 0.023(2) -0.0042(14) -0.0130(16) 0.0026(9)
C76 0.074(11) 0.037(2) 0.029(3) -0.0003(16) -0.021(2) 0.0038(11)
C77 0.082(13) 0.040(3) 0.032(3) 0.003(2) -0.026(3) 0.0026(14)
C78 0.101(13) 0.041(4) 0.037(5) 0.007(3) -0.032(4) 0.0028(16)
C79 0.111(14) 0.042(4) 0.041(6) 0.007(2) -0.033(4) 0.0012(16)
C80 0.101(14) 0.039(3) 0.036(5) 0.0018(18) -0.026(4) 0.0041(14)
C81 0.089(12) 0.038(3) 0.033(4) -0.0014(17) -0.025(3) 0.0030(12)
C82 0.027(4) 0.040(8) 0.0145(17) 0.002(3) -0.0090(10) 0.0016(11)
C83 0.028(5) 0.044(9) 0.0138(16) 0.004(3) -0.0087(11) 0.0016(12)
C84 0.031(4) 0.053(8) 0.0143(16) 0.010(3) -0.0100(10) -0.0003(12)
C85 0.029(4) 0.049(8) 0.0136(16) 0.007(3) -0.0089(10) 0.0007(11)
C86 0.030(3) 0.050(8) 0.013(2) 0.008(2) -0.0081(11) 0.0024(15)
C87 0.041(6) 0.075(10) 0.015(2) 0.025(4) -0.0127(15) -0.0047(19)
C88 0.040(5) 0.071(10) 0.014(2) 0.022(4) -0.0121(13) -0.0035(16)
C89 0.031(3) 0.058(10) 0.013(2) 0.011(2) -0.0083(11) 0.0007(14)
C90 0.024(4) 0.040(4) 0.015(2) 0.0011(18) -0.0075(13) -0.0000(12)
C91 0.026(5) 0.038(3) 0.016(3) 0.0018(19) -0.0065(19) 0.0012(14)
C92 0.024(5) 0.038(3) 0.015(3) 0.0017(19) -0.0068(19) 0.0007(14)
C93 0.023(5) 0.038(3) 0.014(3) 0.0023(18) -0.0074(19) 0.0014(14)
C94 0.023(5) 0.038(3) 0.014(3) 0.0019(19) -0.0076(18) 0.0014(14)
C95 0.026(5) 0.039(3) 0.015(3) 0.0030(19) -0.0057(19) 0.0024(14)
C96 0.028(5) 0.039(3) 0.016(3) 0.0029(19) -0.0045(19) 0.0023(14)
C97 0.024(4) 0.037(3) 0.013(2) 0.0027(17) -0.0071(13) 0.0024(12)
C119 0.022(3) 0.044(9) 0.0125(15) 0.004(2) -0.0081(10) 0.0010(11)
C120 0.021(3) 0.040(9) 0.0125(16) 0.002(2) -0.0079(10) 0.0018(12)
C121 0.022(3) 0.049(11) 0.0125(18) 0.003(2) -0.0080(11) 0.0010(13)
C122 0.022(3) 0.051(11) 0.0123(19) 0.0036(16) -0.0078(11) 0.0004(14)
C123 0.022(3) 0.042(10) 0.0126(17) 0.003(2) -0.0079(11) 0.0013(14)
C124 0.021(3) 0.032(7) 0.013(2) -0.0010(19) -0.0071(11) 0.0030(13)
C125 0.021(3) 0.034(7) 0.0127(19) 0.0003(18) -0.0073(11) 0.0024(14)
C126 0.021(3) 0.033(7) 0.0125(18) 0.0003(16) -0.0074(10) 0.0025(13)
O12 0.031(5) 0.031(3) 0.016(4) -0.0036(16) -0.0085(19) 0.0036(16)
O25 0.054(15) 0.082(8) 0.028(8) -0.025(5) 0.011(5) -0.012(4)
O26 0.070(19) 0.094(15) 0.029(6) -0.039(7) 0.017(5) -0.018(5)
O1w 0.013(11) 0.014(9) 0.021(8) 0.000(4) 0.003(4) 0.005(4)
O2w 0.061(18) 0.045(13) 0.018(9) 0.001(9) 0.006(8) -0.010(7)
O83 0.14(3) 0.066(7) 0.106(14) 0.018(5) -0.065(10) -0.008(4)
O84 0.11(2) 0.066(8) 0.077(10) 0.015(5) -0.036(8) -0.005(5)
C98 0.080(17) 0.062(7) 0.059(9) 0.002(5) -0.012(7) 0.005(4)
C99 0.048(14) 0.059(7) 0.033(7) -0.007(5) 0.016(6) 0.013(4)
C100 0.056(14) 0.060(8) 0.039(8) -0.005(5) 0.010(6) 0.012(4)
C101 0.067(16) 0.062(8) 0.046(8) 0.000(5) 0.000(6) 0.008(4)
C102 0.067(18) 0.061(8) 0.045(8) -0.000(5) 0.000(6) 0.008(4)
C103 0.056(17) 0.060(7) 0.040(8) -0.004(5) 0.008(6) 0.011(4)
C104 0.063(16) 0.060(7) 0.043(8) -0.002(5) 0.003(6) 0.009(4)
O85 0.088(10) 0.060(10) 0.053(9) -0.021(5) -0.008(5) -0.004(4)
O86 0.088(10) 0.054(8) 0.045(7) -0.022(5) -0.008(5) 0.003(4)
C105 0.088(10) 0.046(7) 0.038(7) -0.022(5) -0.007(5) 0.010(4)
C106 0.087(10) 0.040(7) 0.031(6) -0.024(4) -0.005(4) 0.016(4)
C107 0.088(10) 0.058(9) 0.045(8) -0.021(5) -0.008(5) 0.000(4)
C108 0.087(10) 0.057(9) 0.046(7) -0.023(5) -0.006(5) 0.000(4)
C109 0.091(10) 0.106(13) 0.099(13) -0.010(5) -0.019(5) -0.050(7)
C110 0.089(10) 0.067(11) 0.064(10) -0.019(5) -0.011(5) -0.013(5)
C111 0.089(10) 0.069(11) 0.065(10) -0.016(5) -0.013(5) -0.015(5)
O87 0.089(10) 0.036(7) 0.047(6) -0.019(4) 0.024(4) 0.003(4)
O88 0.092(11) 0.039(8) 0.055(6) -0.015(5) 0.020(4) -0.001(4)
C112 0.089(10) 0.039(6) 0.054(5) -0.018(4) 0.022(4) 0.000(3)
C113 0.093(10) 0.049(7) 0.063(5) -0.014(4) 0.020(4) -0.009(4)
C114 0.095(10) 0.053(7) 0.070(6) -0.011(4) 0.017(4) -0.013(4)
C115 0.096(10) 0.056(8) 0.075(7) -0.010(5) 0.017(4) -0.017(4)
C116 0.095(11) 0.060(8) 0.074(6) -0.011(5) 0.018(4) -0.018(4)
C117 0.095(10) 0.061(8) 0.071(6) -0.011(5) 0.020(4) -0.017(4)
C118 0.094(10) 0.057(7) 0.065(5) -0.012(4) 0.019(4) -0.013(4)

loop_
_atom_type_symbol
_atom_type_scat_dispersion_real
_atom_type_scat_dispersion_imag
_atom_type_scat_Cromer_Mann_a1
_atom_type_scat_Cromer_Mann_a2
_atom_type_scat_Cromer_Mann_a3
_atom_type_scat_Cromer_Mann_a4
_atom_type_scat_Cromer_Mann_b1
_atom_type_scat_Cromer_Mann_b2
_atom_type_scat_Cromer_Mann_b3
_atom_type_scat_Cromer_Mann_b4
_atom_type_scat_Cromer_Mann_c
_atom_type_scat_source
_atom_type_scat_dispersion_source
C 0.00000 0.00000 0.60000 0.13600 0.54700 1.22500 40.93800 0.37400 3.27800 13.01300 0.00000 'Custom 4-Gaussian' custom
Cu 0.00000 0.00000 1.35500 0.59300 1.83600 1.81000 70.86400 0.36800 2.89900 15.66900 0.00000 'Custom 4-Gaussian' custom
H 0.00000 0.00000 0.12900 0.03600 0.12700 0.23600 37.73700 0.55300 3.77200 13.51800 0.00000 'Custom 4-Gaussian' custom
O 0.00000 0.00000 0.39200 0.14400 0.51100 0.93700 25.67500 0.30600 2.27200 8.27000 0.00000 'Custom 4-Gaussian' custom

loop_
_geom_angle_atom_site_label_1
_geom_angle_atom_site_label_2
_geom_angle_atom_site_label_3
_geom_angle
_geom_angle_site_symmetry_1
_geom_angle_site_symmetry_3
_geom_angle_publ_flag
O3 Cu1 O2 93.9(7) . . ?
O7 Cu1 O2 174.6(9) . . ?
O7 Cu1 O3 91.1(7) . . ?
O18 Cu1 O2 89.1(7) 2_656 . ?
O18 Cu1 O3 176.6(8) 2_656 . ?
O18 Cu1 O7 85.9(7) 2_656 . ?
O4 Cu2 O3 83.8(6) . . ?
O8 Cu2 O3 97.2(6) . . ?
O8 Cu2 O4 162.4(9) . . ?
O9 Cu2 O3 165.9(8) . . ?
O9 Cu2 O4 93.8(7) . . ?
O9 Cu2 O8 81.0(7) . . ?
O11 Cu2 O3 103.2(10) . . ?
O11 Cu2 O4 100.0(7) . . ?
O11 Cu2 O8 96.9(7) . . ?
O11 Cu2 O9 90.8(9) . . ?
O5 Cu3 O4 91.3(6) . . ?
O10 Cu3 O4 97.0(6) . . ?
O10 Cu3 O5 164.6(10) . . ?
O65 Cu3 O4 171.7(9) 1_565 . ?
O65 Cu3 O5 86.6(6) 1_565 . ?
O65 Cu3 O10 86.9(6) 1_565 . ?
O12 Cu3 O4 89.7(12) . . ?
O12 Cu3 O5 131.0(14) . . ?
O12 Cu3 O10 62.3(14) . . ?
O12 Cu3 O65 85.7(11) . 1_565 ?
O17 Cu4 O15 152.7(7) . . ?
O19 Cu4 O15 97.1(7) . . ?
O19 Cu4 O17 90.3(8) . . ?
O23 Cu4 O15 95.3(8) . . ?
O23 Cu4 O17 110.4(7) . . ?
O23 Cu4 O19 93.7(7) . . ?
O45 Cu4 O15 87.5(7) 4_676 . ?
O45 Cu4 O17 86.5(7) 4_676 . ?
O45 Cu4 O19 174.9(7) 4_676 . ?
O45 Cu4 O23 83.7(7) 4_676 . ?
O19 Cu5 O16 100.2(7) . . ?
O20 Cu5 O16 172.8(9) . . ?
O20 Cu5 O19 81.9(7) . . ?
O22 Cu5 O16 81.8(7) . . ?
O22 Cu5 O19 174.5(9) . . ?
O22 Cu5 O20 95.5(7) . . ?
O24 Cu5 O16 101.8(12) . . ?
O24 Cu5 O19 91.8(8) . . ?
O24 Cu5 O20 84.9(11) . . ?
O24 Cu5 O22 92.8(8) . . ?
O21 Cu6 O20 98.6(8) . . ?
O27 Cu6 O20 89.1(7) . . ?
O27 Cu6 O21 170.5(7) . . ?
O34 Cu6 O20 163.0(8) 3_576 . ?
O34 Cu6 O21 90.6(7) 3_576 . ?
O34 Cu6 O27 83.5(7) 3_576 . ?
O29 Cu7 O28 84.5(6) . . ?
O31 Cu7 O28 176.2(8) . . ?
O31 Cu7 O29 92.2(6) . . ?
O38 Cu7 O28 89.1(7) . . ?
O38 Cu7 O29 117.8(8) . . ?
O38 Cu7 O31 90.8(7) . . ?
O39 Cu7 O28 88.0(6) . . ?
O39 Cu7 O29 158.2(10) . . ?
O39 Cu7 O31 95.8(6) . . ?
O39 Cu7 O38 82.5(7) . . ?
O32 Cu8 O31 80.2(7) . . ?
O36 Cu8 O31 167.2(8) . . ?
O36 Cu8 O32 94.5(7) . . ?
O37 Cu8 O31 93.4(7) . . ?
O37 Cu8 O32 100.4(8) . . ?
O37 Cu8 O36 99.0(7) . . ?
O40 Cu8 O31 99.5(7) . . ?
O40 Cu8 O32 172.2(9) . . ?
O40 Cu8 O36 84.2(7) . . ?
O40 Cu8 O37 87.4(8) . . ?
O33 Cu9 O32 93.3(7) . . ?
O35 Cu9 O32 94.4(7) . . ?
O35 Cu9 O33 172.3(8) . . ?
O79 Cu9 O32 178.5(8) 4_575 . ?
O79 Cu9 O33 87.7(7) 4_575 . ?
O79 Cu9 O35 84.6(7) 4_575 . ?
O47 Cu10 O46 90.4(7) . . ?
O51 Cu10 O46 165.7(10) . . ?
O51 Cu10 O47 98.1(7) . . ?
O74 Cu10 O46 86.3(6) 3_566 . ?
O74 Cu10 O47 169.7(9) 3_566 . ?
O74 Cu10 O51 87.2(6) 3_566 . ?
O48 Cu11 O47 83.5(7) . . ?
O52 Cu11 O47 96.1(8) . . ?
O52 Cu11 O48 150.2(8) . . ?
O57 Cu11 O47 89.8(7) . . ?
O57 Cu11 O48 108.6(8) . . ?
O57 Cu11 O52 101.2(7) . . ?
O58 Cu11 O47 176.2(9) . . ?
O58 Cu11 O48 95.2(7) . . ?
O58 Cu11 O52 86.7(8) . . ?
O58 Cu11 O57 87.2(7) . . ?
O49 Cu12 O48 91.3(6) . . ?
O59 Cu12 O48 97.1(6) . . ?
O59 Cu12 O49 169.0(9) . . ?
O61 Cu12 O48 176.4(8) . . ?
O61 Cu12 O49 87.3(6) . . ?
O61 Cu12 O59 84.6(6) . . ?
O44 Cu13 O6 85.4(8) . 3_676 ?
O61 Cu13 O6 85.7(8) . 3_676 ?
O61 Cu13 O44 162.8(7) . . ?
O62 Cu13 O6 173.6(9) . 3_676 ?
O62 Cu13 O44 99.2(7) . . ?
O62 Cu13 O61 88.7(8) . . ?
O66 Cu13 O6 86.7(7) . 3_676 ?
O66 Cu13 O44 92.1(8) . . ?
O66 Cu13 O61 102.1(7) . . ?
O66 Cu13 O62 97.5(7) . . ?
O62 Cu14 O43 95.3(7) . . ?
O63 Cu14 O43 168.9(9) . . ?
O63 Cu14 O62 84.6(7) . . ?
O67 Cu14 O43 93.2(8) . . ?
O67 Cu14 O62 97.1(7) . . ?
O67 Cu14 O63 97.8(8) . . ?
O69 Cu14 O43 82.5(7) . . ?
O69 Cu14 O62 172.9(8) . . ?
O69 Cu14 O63 96.2(7) . . ?
O69 Cu14 O67 89.8(7) . . ?
O63 Cu15 O50 164.0(8) . 3_666 ?
O64 Cu15 O50 86.6(7) . 3_666 ?
O64 Cu15 O63 94.1(7) . . ?
O68 Cu15 O50 88.8(7) . 3_666 ?
O68 Cu15 O63 93.8(8) . . ?
O68 Cu15 O64 166.4(8) . . ?
O73 Cu16 O1 90.1(7) . 1_445 ?
O75 Cu16 O1 83.6(7) . 1_445 ?
O75 Cu16 O73 172.5(6) . . ?
O76 Cu16 O1 163.0(7) . 1_445 ?
O76 Cu16 O73 97.6(7) . . ?
O76 Cu16 O75 89.6(7) . . ?
O80 Cu16 O1 93.7(6) . 1_445 ?
O80 Cu16 O73 83.6(7) . . ?
O80 Cu16 O75 92.7(8) . . ?
O80 Cu16 O76 102.3(6) . . ?
O72 Cu17 O56 87.1(7) . 4_666 ?
O76 Cu17 O56 168.6(9) . 4_666 ?
O76 Cu17 O72 88.9(7) . . ?
O77 Cu17 O56 98.2(7) . 4_666 ?
O77 Cu17 O72 169.4(9) . . ?
O77 Cu17 O76 84.1(7) . . ?
O81 Cu17 O56 90.1(8) . 4_666 ?
O81 Cu17 O72 92.0(6) . . ?
O81 Cu17 O76 100.7(7) . . ?
O81 Cu17 O77 97.1(7) . . ?
O55 Cu18 O30 87.2(8) 4_666 2_546 ?
O77 Cu18 O30 178.2(9) . 2_546 ?
O77 Cu18 O55 94.6(7) . 4_666 ?
O78 Cu18 O30 85.9(8) . 2_546 ?
O78 Cu18 O55 161.1(7) . 4_666 ?
O78 Cu18 O77 92.4(8) . . ?
O82 Cu18 O30 85.0(7) . 2_546 ?
O82 Cu18 O55 96.0(7) . 4_666 ?
O82 Cu18 O77 94.8(6) . . ?
O82 Cu18 O78 100.9(7) . . ?
C1 O1 Cu16 111.0(10) . 1_665 ?
C1 O2 Cu1 133.0(14) . . ?
Cu2 O3 Cu1 123.5(7) . . ?
C3 O3 Cu1 124.8(11) . . ?
C3 O3 Cu2 110.8(11) . . ?
Cu3 O4 Cu2 122.8(8) . . ?
C4 O4 Cu2 109.7(9) . . ?
C4 O4 Cu3 127.4(10) . . ?
C8 O5 Cu3 130.6(12) . . ?
C8 O6 Cu13 121.0(12) . 3_676 ?
C9 O7 Cu1 126.6(17) . . ?
C9 O8 Cu2 125.5(17) . . ?
C16 O9 Cu2 129.4(13) . . ?
C16 O10 Cu3 126.1(12) . . ?
H11a O11 Cu2 108.7 . . ?
H11b O11 Cu2 108.7 . . ?
H11b O11 H11a 104.5 . . ?
C18 O13 H13 109.5 . . ?
C19 O14 H14 109.5 . . ?
C23 O15 Cu4 137.4(14) . . ?
C23 O16 Cu5 139.3(13) . . ?
C28 O17 Cu4 131.5(11) . . ?
C28 O18 Cu1 104.4(18) . 2_646 ?
Cu5 O19 Cu4 119.7(11) . . ?
C30 O19 Cu4 123.0(10) . . ?
C30 O19 Cu5 113.2(9) . . ?
Cu6 O20 Cu5 119.5(9) . . ?
C31 O20 Cu5 112.5(10) . . ?
C31 O20 Cu6 127.0(13) . . ?
C24 O21 Cu6 123.4(14) . . ?
C24 O22 Cu5 127.9(14) . . ?
H23a O23 Cu4 109.1 . . ?
H23b O23 Cu4 109.0 . . ?
H23b O23 H23a 104.5 . . ?
H24a O24 Cu5 126.8 . . ?
H24b O24 Cu5 128.7 . . ?
H24b O24 H24a 104.5 . . ?
C35 O27 Cu6 132.2(16) . . ?
C35 O28 Cu7 105.4(11) . . ?
C36 O29 Cu7 130.1(13) . . ?
C36 O30 Cu18 112.3(14) . 2_556 ?
Cu8 O31 Cu7 121.9(9) . . ?
C38 O31 Cu7 123.4(9) . . ?
C38 O31 Cu8 113.9(10) . . ?
Cu9 O32 Cu8 120.1(8) . . ?
C39 O32 Cu8 114.6(11) . . ?
C39 O32 Cu9 125.0(13) . . ?
C43 O33 Cu9 130.1(13) . . ?
C43 O34 Cu6 106.6(10) . 3_576 ?
C44 O35 Cu9 125.0(19) . . ?
C44 O36 Cu8 125.8(19) . . ?
H37a O37 Cu8 109.0 . . ?
H37b O37 Cu8 109.3 . . ?
H37b O37 H37a 104.5 . . ?
H38a O38 Cu7 119(3) . . ?
H38b O38 Cu7 120(3) . . ?
H38b O38 H38a 101(6) . . ?
C51 O39 Cu7 140.4(13) . . ?
C51 O40 Cu8 129.9(14) . . ?
C53 O41 H41 109.5 . . ?
C54 O42 H42 109.5 . . ?
C58 O43 Cu14 131.7(12) . . ?
C58 O44 Cu13 133.3(17) . . ?
C66 O45 Cu4 107.6(13) . 4_575 ?
C66 O46 Cu10 133.7(15) . . ?
Cu11 O47 Cu10 118.0(8) . . ?
C62 O47 Cu10 127.3(10) . . ?
C62 O47 Cu11 111.4(11) . . ?
Cu12 O48 Cu11 119.6(8) . . ?
C61 O48 Cu11 110.2(10) . . ?
C61 O48 Cu12 123.6(10) . . ?
C59 O49 Cu12 124.1(14) . . ?
C59 O50 Cu15 106.5(10) . 3_666 ?
C67 O51 Cu10 128.8(13) . . ?
C67 O52 Cu11 123.7(12) . . ?
C69 O53 H53 109.5 . . ?
C70 O54 H54 109.5 . . ?
C74 O55 Cu18 136.8(16) . 4_565 ?
C74 O56 Cu17 134.0(12) . 4_565 ?
H57a O57 Cu11 128.9 . . ?
H57b O57 Cu11 126.6 . . ?
H57b O57 H57a 104.5 . . ?
C75 O58 Cu11 121.0(14) . . ?
C75 O59 Cu12 128.3(14) . . ?
Cu13 O61 Cu12 114.4(10) . . ?
C82 O61 Cu12 109.2(11) . . ?
C82 O61 Cu13 133.0(11) . . ?
Cu14 O62 Cu13 120.4(11) . . ?
C84 O62 Cu13 126.0(10) . . ?
C84 O62 Cu14 109.4(9) . . ?
Cu15 O63 Cu14 123.4(9) . . ?
C85 O63 Cu14 113.4(9) . . ?
C85 O63 Cu15 123.1(13) . . ?
C89 O64 Cu15 130.7(15) . . ?
C89 O65 Cu3 106.5(11) . 1_545 ?
H66a O66 Cu13 108.2 . . ?
H66b O66 Cu13 108.2 . . ?
H66b O66 H66a 104.5 . . ?
H67a O67 Cu14 108.1 . . ?
H67b O67 Cu14 110.0 . . ?
H67b O67 H67a 104.5 . . ?
C90 O68 Cu15 123.5(13) . . ?
C90 O69 Cu14 117.9(13) . . ?
C92 O70 H70 109.5 . . ?
C93 O71 H71 109.5 . . ?
C97 O72 Cu17 121.3(12) . . ?
C97 O73 Cu16 120.2(14) . . ?
C122 O74 Cu10 106.7(11) . 3_566 ?
C122 O75 Cu16 133.2(16) . . ?
Cu17 O76 Cu16 121.4(9) . . ?
C119 O76 Cu16 125.9(15) . . ?
C119 O76 Cu17 112.7(12) . . ?
Cu18 O77 Cu17 124.6(11) . . ?
C120 O77 Cu17 109.8(10) . . ?
C120 O77 Cu18 125.1(10) . . ?
C121 O78 Cu18 131.3(11) . . ?
C121 O79 Cu9 99.1(16) . 4_676 ?
H80a O80 Cu16 107.7 . . ?
H80b O80 Cu16 108.6 . . ?
H80b O80 H80a 104.5 . . ?
H81a O81 Cu17 100.4 . . ?
H81b O81 Cu17 133.4 . . ?
H81b O81 H81a 104.5 . . ?
H82a O82 Cu18 109.5 . . ?
H82b O82 Cu18 109.7 . . ?
H82b O82 H82a 104.5 . . ?
O2 C1 O1 119.5(17) . . ?
C2 C1 O1 122.1(15) . . ?
C2 C1 O2 118.2(15) . . ?
C3 C2 C1 123.9(11) . . ?
C7 C2 C1 115.0(11) . . ?
C7 C2 C3 121.1(10) . . ?
C2 C3 O3 125.7(11) . . ?
C4 C3 O3 115.5(11) . . ?
C4 C3 C2 118.7(9) . . ?
C3 C4 O4 115.9(11) . . ?
C5 C4 O4 123.4(11) . . ?
C5 C4 C3 120.4(9) . . ?
C6 C5 C4 119.8(9) . . ?
C8 C5 C4 121.0(11) . . ?
C8 C5 C6 119.0(11) . . ?
H6 C6 C5 120.2(6) . . ?
C7 C6 C5 119.7(10) . . ?
C7 C6 H6 120.2(6) . . ?
C6 C7 C2 119.8(10) . . ?
H7 C7 C2 120.1(6) . . ?
H7 C7 C6 120.1(6) . . ?
O6 C8 O5 124.1(15) . . ?
C5 C8 O5 124.1(15) . . ?
C5 C8 O6 111.6(14) . . ?
O8 C9 O7 120.0(16) . . ?
C10 C9 O7 116.8(17) . . ?
C10 C9 O8 123(2) . . ?
C11 C10 C9 122.8(14) . . ?
C15 C10 C9 117.8(13) . . ?
C15 C10 C11 119.4(10) . . ?
H11 C11 C10 119.6(7) . . ?
C12 C11 C10 120.8(10) . . ?
C12 C11 H11 119.6(8) . . ?
H12 C12 C11 120.4(8) . . ?
C13 C12 C11 119.3(10) . . ?
C13 C12 H12 120.4(6) . . ?
H13a C13 C12 120.0(6) . . ?
C14 C13 C12 120.1(10) . . ?
C14 C13 H13a 120.0(7) . . ?
H14a C14 C13 119.8(7) . . ?
C15 C14 C13 120.5(11) . . ?
C15 C14 H14a 119.8(8) . . ?
C14 C15 C10 120.0(11) . . ?
H15 C15 C10 120.0(6) . . ?
H15 C15 C14 120.0(8) . . ?
O10 C16 O9 120.5(18) . . ?
C17 C16 O9 117.9(13) . . ?
C17 C16 O10 121.6(14) . . ?
C18 C17 C16 120.8(10) . . ?
C22 C17 C16 118.7(10) . . ?
C22 C17 C18 120.5(10) . . ?
C17 C18 O13 122.7(12) . . ?
C19 C18 O13 117.4(11) . . ?
C19 C18 C17 120.0(9) . . ?
C18 C19 O14 117.3(11) . . ?
C20 C19 O14 123.1(12) . . ?
C20 C19 C18 119.5(9) . . ?
C21 C20 C19 120.6(10) . . ?
C23 C20 C19 123.0(10) . . ?
C23 C20 C21 116.4(10) . . ?
H21 C21 C20 120.2(6) . . ?
C22 C21 C20 119.6(9) . . ?
C22 C21 H21 120.2(6) . . ?
C21 C22 C17 119.9(9) . . ?
H22 C22 C17 120.1(6) . . ?
H22 C22 C21 120.1(6) . . ?
O16 C23 O15 118.5(19) . . ?
C20 C23 O15 119.1(14) . . ?
C20 C23 O16 121.4(13) . . ?
O22 C24 O21 124.4(16) . . ?
C25 C24 O21 119.2(15) . . ?
C25 C24 O22 115.4(16) . . ?
C26 C25 C24 118.7(13) . . ?
C27 C25 C24 121.1(11) 3_676 . ?
C27 C25 C26 120.0(9) 3_676 . ?
H26 C26 C25 120.5(8) . . ?
C27 C26 C25 119.0(12) . . ?
C27 C26 H26 120.5(8) . . ?
O25 C26 C25 119(2) . . ?
O25 C26 H26 3.5(13) . . ?
O25 C26 C27 122(2) . . ?
C26 C27 C25 120.9(9) . 3_676 ?
H27 C27 C25 119.5(5) . 3_676 ?
H27 C27 C26 119.5(8) . . ?
O26 C27 C25 118(2) . 3_676 ?
O26 C27 C26 120(2) . . ?
O26 C27 H27 12.4(14) . . ?
O18 C28 O17 117.8(16) . . ?
C29 C28 O17 121.4(15) . . ?
C29 C28 O18 120(2) . . ?
C30 C29 C28 124.2(12) . . ?
C34 C29 C28 116.4(11) . . ?
C34 C29 C30 119.2(9) . . ?
C29 C30 O19 123.5(10) . . ?
C31 C30 O19 115.5(10) . . ?
C31 C30 C29 120.9(10) . . ?
C30 C31 O20 116.8(12) . . ?
C32 C31 O20 124.5(11) . . ?
C32 C31 C30 118.7(9) . . ?
C33 C32 C31 121.0(9) . . ?
C35 C32 C31 120.5(11) . . ?
C35 C32 C33 118.5(12) . . ?
H33 C33 C32 120.2(6) . . ?
C34 C33 C32 119.6(10) . . ?
C34 C33 H33 120.2(7) . . ?
C33 C34 C29 120.7(9) . . ?
H34 C34 C29 119.6(5) . . ?
H34 C34 C33 119.6(7) . . ?
O28 C35 O27 121.0(17) . . ?
C32 C35 O27 122(2) . . ?
C32 C35 O28 116.8(14) . . ?
O30 C36 O29 123.4(15) . . ?
C37 C36 O29 123.3(15) . . ?
C37 C36 O30 112.2(16) . . ?
C38 C37 C36 123.6(11) . . ?
C42 C37 C36 116.4(10) . . ?
C42 C37 C38 119.9(10) . . ?
C37 C38 O31 123.5(11) . . ?
C39 C38 O31 115.2(10) . . ?
C39 C38 C37 121.1(10) . . ?
C38 C39 O32 115.4(12) . . ?
C40 C39 O32 125.3(11) . . ?
C40 C39 C38 118.7(9) . . ?
C41 C40 C39 120.6(9) . . ?
C43 C40 C39 122.6(11) . . ?
C43 C40 C41 116.8(11) . . ?
H41a C41 C40 119.9(6) . . ?
C42 C41 C40 120.2(10) . . ?
C42 C41 H41a 119.9(6) . . ?
C41 C42 C37 119.5(9) . . ?
H42a C42 C37 120.2(6) . . ?
H42a C42 C41 120.2(6) . . ?
O34 C43 O33 119.5(17) . . ?
C40 C43 O33 120.8(16) . . ?
C40 C43 O34 119.7(14) . . ?
O36 C44 O35 119.3(19) . . ?
C45 C44 O35 120.5(19) . . ?
C45 C44 O36 119(2) . . ?
C46 C45 C44 122.3(13) . . ?
C50 C45 C44 117.8(14) . . ?
C50 C45 C46 119.3(10) . . ?
H46 C46 C45 119.9(7) . . ?
C47 C46 C45 120.2(11) . . ?
C47 C46 H46 119.9(8) . . ?
H47 C47 C46 119.8(8) . . ?
C48 C47 C46 120.4(11) . . ?
C48 C47 H47 119.8(7) . . ?
H48 C48 C47 120.5(7) . . ?
C49 C48 C47 119.1(10) . . ?
C49 C48 H48 120.5(7) . . ?
H49 C49 C48 119.6(7) . . ?
C50 C49 C48 120.8(11) . . ?
C50 C49 H49 119.6(8) . . ?
C49 C50 C45 120.1(11) . . ?
H50 C50 C45 119.9(7) . . ?
H50 C50 C49 119.9(8) . . ?
O40 C51 O39 122.7(19) . . ?
C52 C51 O39 117.2(16) . . ?
C52 C51 O40 117.2(14) . . ?
C53 C52 C51 121.6(10) . . ?
C57 C52 C51 118.6(11) . . ?
C57 C52 C53 119.5(10) . . ?
C52 C53 O41 118.0(13) . . ?
C54 C53 O41 121.5(12) . . ?
C54 C53 C52 120.1(9) . . ?
C53 C54 O42 117.8(12) . . ?
C55 C54 O42 121.5(13) . . ?
C55 C54 C53 120.3(10) . . ?
C56 C55 C54 119.5(10) . . ?
C58 C55 C54 120.2(11) . . ?
C58 C55 C56 120.3(11) . . ?
H56 C56 C55 119.9(6) . . ?
C57 C56 C55 120.1(10) . . ?
C57 C56 H56 119.9(6) . . ?
C56 C57 C52 120.2(10) . . ?
H57 C57 C52 119.9(7) . . ?
H57 C57 C56 119.9(6) . . ?
O44 C58 O43 121(2) . . ?
C55 C58 O43 117.9(14) . . ?
C55 C58 O44 121.4(17) . . ?
O50 C59 O49 113.0(18) . . ?
C60 C59 O49 123.5(15) . . ?
C60 C59 O50 120.9(13) . . ?
C61 C60 C59 124.5(11) . . ?
C65 C60 C59 115.0(11) . . ?
C65 C60 C61 120.5(9) . . ?
C60 C61 O48 122.3(11) . . ?
C62 C61 O48 118.2(11) . . ?
C62 C61 C60 119.5(9) . . ?
C61 C62 O47 115.9(10) . . ?
C63 C62 O47 123.8(11) . . ?
C63 C62 C61 120.3(9) . . ?
C64 C63 C62 120.0(9) . . ?
C66 C63 C62 122.9(11) . . ?
C66 C63 C64 117.1(10) . . ?
H64 C64 C63 119.9(6) . . ?
C65 C64 C63 120.3(9) . . ?
C65 C64 H64 119.9(6) . . ?
C64 C65 C60 119.4(9) . . ?
H65 C65 C60 120.3(6) . . ?
H65 C65 C64 120.3(6) . . ?
O46 C66 O45 124.1(15) . . ?
C63 C66 O45 117.4(16) . . ?
C63 C66 O46 117.4(14) . . ?
O52 C67 O51 123.1(19) . . ?
C68 C67 O51 120.3(15) . . ?
C68 C67 O52 116.1(13) . . ?
C69 C68 C67 123.8(11) . . ?
C73 C68 C67 116.3(10) . . ?
C73 C68 C69 119.6(10) . . ?
C68 C69 O53 120.5(12) . . ?
C70 C69 O53 119.1(12) . . ?
C70 C69 C68 120.2(10) . . ?
C69 C70 O54 113.3(12) . . ?
C71 C70 O54 125.9(13) . . ?
C71 C70 C69 120.8(9) . . ?
C72 C71 C70 118.2(10) . . ?
C74 C71 C70 121.8(10) . . ?
C74 C71 C72 120.0(11) . . ?
H72 C72 C71 118.9(7) . . ?
C73 C72 C71 122.2(10) . . ?
C73 C72 H72 118.9(6) . . ?
C72 C73 C68 119.0(10) . . ?
H73 C73 C68 120.5(6) . . ?
H73 C73 C72 120.5(6) . . ?
O56 C74 O55 122.4(18) . . ?
C71 C74 O55 117.9(15) . . ?
C71 C74 O56 119.5(13) . . ?
O59 C75 O58 126.5(17) . . ?
C76 C75 O58 115.4(15) . . ?
C76 C75 O59 117.9(14) . . ?
C77 C76 C75 117.6(11) . . ?
C81 C76 C75 122.1(11) . . ?
C81 C76 C77 120.1(10) . . ?
H77 C77 C76 120.1(7) . . ?
C78 C77 C76 119.8(10) . . ?
C78 C77 H77 120.1(6) . . ?
H78 C78 C77 120.0(6) . . ?
C79 C78 C77 120.1(10) . . ?
C79 C78 H78 120.0(7) . . ?
H79 C79 C78 120.2(7) . . ?
C80 C79 C78 119.6(10) . . ?
C80 C79 H79 120.2(7) . . ?
H80 C80 C79 120.2(7) . . ?
C81 C80 C79 119.7(10) . . ?
C81 C80 H80 120.2(7) . . ?
C80 C81 C76 119.8(10) . . ?
H81 C81 C76 120.1(6) . . ?
H81 C81 C80 120.1(6) . . ?
O61 C82 O60 122.0(14) . . ?
C83 C82 O60 121.1(18) . . ?
C83 C82 O61 116.9(15) . . ?
C84 C83 C82 125.4(12) . . ?
C88 C83 C82 116.2(11) . . ?
C88 C83 C84 118.3(9) . . ?
C83 C84 O62 121.5(10) . . ?
C85 C84 O62 117.5(10) . . ?
C85 C84 C83 120.9(10) . . ?
C84 C85 O63 114.2(12) . . ?
C86 C85 O63 125.2(11) . . ?
C86 C85 C84 120.3(10) . . ?
C87 C86 C85 118.7(10) . . ?
C89 C86 C85 123.8(12) . . ?
C89 C86 C87 117.3(13) . . ?
H87 C87 C86 119.5(6) . . ?
C88 C87 C86 120.9(10) . . ?
C88 C87 H87 119.5(7) . . ?
C87 C88 C83 120.7(10) . . ?
H88 C88 C83 119.6(6) . . ?
H88 C88 C87 119.6(7) . . ?
O65 C89 O64 121.3(17) . . ?
C86 C89 O64 118(2) . . ?
C86 C89 O65 120.2(15) . . ?
O69 C90 O68 129.7(17) . . ?
C91 C90 O68 114.3(14) . . ?
C91 C90 O69 115.9(16) . . ?
C92 C91 C90 121.8(15) . . ?
C96 C91 C90 116.1(14) . . ?
C96 C91 C92 122.1(16) . . ?
C91 C92 O70 123.5(19) . . ?
C93 C92 O70 118.3(15) . . ?
C93 C92 C91 118.0(16) . . ?
C92 C93 O71 114.4(17) . . ?
C94 C93 O71 123.0(18) . . ?
C94 C93 C92 122.6(16) . . ?
C95 C94 C93 119.3(18) . . ?
C97 C94 C93 121.7(15) . . ?
C97 C94 C95 118.9(16) . . ?
H95 C95 C94 119.7(11) . . ?
C96 C95 C94 120.7(17) . . ?
C96 C95 H95 119.7(10) . . ?
C95 C96 C91 117.2(15) . . ?
H96 C96 C91 121.4(10) . . ?
H96 C96 C95 121.4(10) . . ?
O73 C97 O72 123(2) . . ?
C94 C97 O72 117.9(17) . . ?
C94 C97 O73 118.5(14) . . ?
C120 C119 O76 115(2) . . ?
C126 C119 O76 124.8(16) . . ?
C126 C119 C120 120.1(16) . . ?
C119 C120 O77 117.1(15) . . ?
C123 C120 O77 121.9(16) . . ?
C123 C120 C119 121(2) . . ?
O79 C121 O78 121.7(16) . . ?
C123 C121 O78 120.8(17) . . ?
C123 C121 O79 117(2) . . ?
O75 C122 O74 121.7(17) . . ?
C126 C122 O74 119.9(15) . . ?
C126 C122 O75 118(2) . . ?
C121 C123 C120 127(2) . . ?
C124 C123 C120 116.0(15) . . ?
C124 C123 C121 116.9(15) . . ?
H124 C124 C123 120.3(8) . . ?
C125 C124 C123 119.4(16) . . ?
C125 C124 H124 120.3(13) . . ?
H125 C125 C124 119.1(13) . . ?
C126 C125 C124 122(2) . . ?
C126 C125 H125 119.1(12) . . ?
C122 C126 C119 125.0(16) . . ?
C125 C126 C119 121.3(16) . . ?
C125 C126 C122 114(2) . . ?
H12a O12 Cu3 112.4 . . ?
H12b O12 Cu3 109.7 . . ?
H12b O12 H12a 104.6 . . ?
H25 O25 C26 109.5 . . ?
H26a O26 C27 109.5 . . ?
H1wb O1w H1wa 85.9 . . ?
H2wb O2w H2wa 104.5 . . ?
C98 O84 H84 109.5 . . ?
O84 C98 O83 115(3) . . ?
C99 C98 O83 133(3) . . ?
C99 C98 O84 112(3) . . ?
C100 C99 C98 118.5(18) . . ?
C104 C99 C98 121.0(18) . . ?
C104 C99 C100 120.3(11) . . ?
H100 C100 C99 120.1(8) . . ?
C101 C100 C99 119.8(11) . . ?
C101 C100 H100 120.1(8) . . ?
H101 C101 C100 119.8(8) . . ?
C102 C101 C100 120.4(12) . . ?
C102 C101 H101 119.8(8) . . ?
H102 C102 C101 120.2(8) . . ?
C103 C102 C101 119.7(11) . . ?
C103 C102 H102 120.2(8) . . ?
H103 C103 C102 119.8(8) . . ?
C104 C103 C102 120.4(11) . . ?
C104 C103 H103 119.8(8) . . ?
C103 C104 C99 119.4(11) . . ?
H104 C104 C99 120.3(8) . . ?
H104 C104 C103 120.3(8) . . ?
C105 O85 H85 109.5 . . ?
O86 C105 O85 119(2) . . ?
C106 C105 O85 118(2) . . ?
C106 C105 O86 122(3) . . ?
C107 C106 C105 121.5(18) . . ?
C111 C106 C105 117.4(17) . . ?
C111 C106 C107 120.9(11) . . ?
H107 C107 C106 120.7(8) . . ?
C108 C107 C106 118.6(11) . . ?
C108 C107 H107 120.7(8) . . ?
H108 C108 C107 119.8(8) . . ?
C109 C108 C107 120.5(11) . . ?
C109 C108 H108 119.8(8) . . ?
H109 C109 C108 119.5(8) . . ?
C110 C109 C108 121.0(12) . . ?
C110 C109 H109 119.5(9) . . ?
H110 C110 C109 120.7(9) . . ?
C111 C110 C109 118.5(11) . . ?
C111 C110 H110 120.7(8) . . ?
C110 C111 C106 120.5(11) . . ?
H111 C111 C106 119.8(8) . . ?
H111 C111 C110 119.8(8) . . ?
C112 O87 H87a 109.5 . . ?
O88 C112 O87 117(3) . . ?
C113 C112 O87 118(2) . . ?
C113 C112 O88 124(3) . . ?
C114 C113 C112 117.7(18) . . ?
C118 C113 C112 122.4(18) . . ?
C118 C113 C114 119.8(12) . . ?
H114 C114 C113 119.9(8) . . ?
C115 C114 C113 120.2(12) . . ?
C115 C114 H114 119.9(9) . . ?
H115 C115 C114 120.2(9) . . ?
C116 C115 C114 119.7(12) . . ?
C116 C115 H115 120.2(9) . . ?
H116 C116 C115 119.8(9) . . ?
C117 C116 C115 120.4(12) . . ?
C117 C116 H116 119.8(8) . . ?
H117 C117 C116 120.1(8) . . ?
C118 C117 C116 119.8(12) . . ?
C118 C117 H117 120.1(9) . . ?
C117 C118 C113 120.0(12) . . ?
H118 C118 C113 120.0(9) . . ?
H118 C118 C117 120.0(9) . . ?

loop_
_geom_bond_atom_site_label_1
_geom_bond_atom_site_label_2
_geom_bond_distance
_geom_bond_site_symmetry_2
_geom_bond_publ_flag
Cu1 O2 1.852(16) . ?
Cu1 O3 1.919(16) . ?
Cu1 O7 1.957(16) . ?
Cu1 O18 1.979(17) 2_656 ?
Cu2 O3 1.919(17) . ?
Cu2 O4 1.970(13) . ?
Cu2 O8 1.941(12) . ?
Cu2 O9 1.952(19) . ?
Cu2 O11 2.34(2) . ?
Cu3 O4 1.942(15) . ?
Cu3 O5 1.936(16) . ?
Cu3 O10 1.831(15) . ?
Cu3 O65 1.988(14) 1_565 ?
Cu3 O12 2.333(17) . ?
Cu4 O15 2.003(19) . ?
Cu4 O17 1.875(19) . ?
Cu4 O19 2.027(17) . ?
Cu4 O23 2.313(19) . ?
Cu4 O45 1.990(16) 4_676 ?
Cu5 O16 1.85(2) . ?
Cu5 O19 1.961(14) . ?
Cu5 O20 1.97(2) . ?
Cu5 O22 2.014(14) . ?
Cu5 O24 2.325(16) . ?
Cu6 O20 1.976(12) . ?
Cu6 O21 1.99(2) . ?
Cu6 O27 1.88(2) . ?
Cu6 O34 1.994(13) 3_576 ?
Cu7 O28 1.986(14) . ?
Cu7 O29 1.928(16) . ?
Cu7 O31 1.990(14) . ?
Cu7 O38 2.330(14) . ?
Cu7 O39 1.962(17) . ?
Cu8 O31 1.965(14) . ?
Cu8 O32 1.960(19) . ?
Cu8 O36 1.919(14) . ?
Cu8 O37 2.342(13) . ?
Cu8 O40 1.95(2) . ?
Cu9 O32 1.925(17) . ?
Cu9 O33 1.878(17) . ?
Cu9 O35 1.977(17) . ?
Cu9 O79 2.045(16) 4_575 ?
Cu10 O46 1.876(17) . ?
Cu10 O47 1.920(15) . ?
Cu10 O51 1.940(16) . ?
Cu10 O74 1.963(13) 3_566 ?
Cu11 O47 1.966(16) . ?
Cu11 O48 1.982(16) . ?
Cu11 O52 1.99(2) . ?
Cu11 O57 2.099(18) . ?
Cu11 O58 1.977(17) . ?
Cu12 O48 1.915(13) . ?
Cu12 O49 1.947(17) . ?
Cu12 O59 1.941(17) . ?
Cu12 O61 1.959(13) . ?
Cu13 O6 2.072(16) 3_676 ?
Cu13 O44 1.93(2) . ?
Cu13 O61 1.92(2) . ?
Cu13 O62 1.943(17) . ?
Cu13 O66 2.245(18) . ?
Cu14 O43 1.908(19) . ?
Cu14 O62 1.952(15) . ?
Cu14 O63 1.92(2) . ?
Cu14 O67 2.35(2) . ?
Cu14 O69 2.032(14) . ?
Cu15 O50 1.988(12) 3_666 ?
Cu15 O63 1.945(13) . ?
Cu15 O64 1.87(2) . ?
Cu15 O68 1.93(2) . ?
Cu16 O1 2.026(13) 1_445 ?
Cu16 O73 1.98(2) . ?
Cu16 O75 1.87(2) . ?
Cu16 O76 1.972(12) . ?
Cu16 O80 2.249(16) . ?
Cu17 O56 1.884(19) 4_666 ?
Cu17 O72 1.953(13) . ?
Cu17 O76 1.97(2) . ?
Cu17 O77 1.959(14) . ?
Cu17 O81 2.317(19) . ?
Cu18 O30 1.990(17) 2_546 ?
Cu18 O55 2.006(19) 4_666 ?
Cu18 O77 1.942(16) . ?
Cu18 O78 1.93(2) . ?
Cu18 O82 2.369(17) . ?
O1 C1 1.23(2) . ?
O2 C1 1.34(2) . ?
O3 C3 1.390(18) . ?
O4 C4 1.355(18) . ?
O5 C8 1.19(2) . ?
O6 C8 1.22(2) . ?
O7 C9 1.26(3) . ?
O8 C9 1.25(3) . ?
O9 C16 1.298(19) . ?
O10 C16 1.33(2) . ?
O11 H11a 0.8698 . ?
O11 H11b 0.8702 . ?
O13 H13 0.9830 . ?
O13 C18 1.373(17) . ?
O14 H14 0.9830 . ?
O14 C19 1.365(16) . ?
O15 C23 1.319(19) . ?
O16 C23 1.31(2) . ?
O17 C28 1.27(3) . ?
O18 C28 1.22(3) . ?
O19 C30 1.34(2) . ?
O20 C31 1.33(2) . ?
O21 C24 1.26(2) . ?
O22 C24 1.23(2) . ?
O23 H23a 0.8701 . ?
O23 H23b 0.8698 . ?
O24 H24a 0.8696 . ?
O24 H24b 0.8703 . ?
O27 C35 1.25(2) . ?
O28 C35 1.28(3) . ?
O29 C36 1.20(2) . ?
O30 C36 1.33(2) . ?
O31 C38 1.34(2) . ?
O32 C39 1.329(18) . ?
O33 C43 1.31(2) . ?
O34 C43 1.24(2) . ?
O35 C44 1.22(3) . ?
O36 C44 1.27(3) . ?
O37 H37a 0.8700 . ?
O37 H37b 0.8699 . ?
O38 H38a 0.987(17) . ?
O38 H38b 0.985(17) . ?
O39 C51 1.235(19) . ?
O40 C51 1.27(2) . ?
O41 H41 0.9830 . ?
O41 C53 1.355(18) . ?
O42 H42 0.9830 . ?
O42 C54 1.38(2) . ?
O43 C58 1.31(3) . ?
O44 C58 1.22(2) . ?
O45 C66 1.27(2) . ?
O46 C66 1.29(2) . ?
O47 C62 1.361(19) . ?
O48 C61 1.353(18) . ?
O49 C59 1.32(2) . ?
O50 C59 1.26(2) . ?
O51 C67 1.22(2) . ?
O52 C67 1.32(2) . ?
O53 H53 0.9830 . ?
O53 C69 1.324(18) . ?
O54 H54 0.9830 . ?
O54 C70 1.300(17) . ?
O55 C74 1.220(19) . ?
O56 C74 1.30(2) . ?
O57 H57a 0.8700 . ?
O57 H57b 0.8701 . ?
O58 C75 1.285(18) . ?
O59 C75 1.20(2) . ?
O60 C82 1.23(2) . ?
O61 C82 1.29(3) . ?
O62 C84 1.39(2) . ?
O63 C85 1.36(2) . ?
O64 C89 1.32(3) . ?
O65 C89 1.29(3) . ?
O66 H66a 0.8700 . ?
O66 H66b 0.8704 . ?
O67 H67a 0.8701 . ?
O67 H67b 0.8703 . ?
O68 C90 1.29(2) . ?
O69 C90 1.23(2) . ?
O70 H70 0.9830 . ?
O70 C92 1.32(2) . ?
O71 H71 0.9830 . ?
O71 C93 1.29(2) . ?
O72 C97 1.27(2) . ?
O73 C97 1.27(2) . ?
O74 C122 1.27(3) . ?
O75 C122 1.28(2) . ?
O76 C119 1.34(3) . ?
O77 C120 1.40(3) . ?
O78 C121 1.25(3) . ?
O79 C121 1.29(3) . ?
O80 H80a 0.8696 . ?
O80 H80b 0.8705 . ?
O81 H81a 0.8701 . ?
O81 H81b 0.8702 . ?
O82 H82a 0.8696 . ?
O82 H82b 0.8697 . ?
C1 C2 1.52(2) . ?
C2 C3 1.391(8) . ?
C2 C7 1.393(8) . ?
C3 C4 1.403(8) . ?
C4 C5 1.397(8) . ?
C5 C6 1.398(8) . ?
C5 C8 1.534(14) . ?
C6 H6 1.0830 . ?
C6 C7 1.392(8) . ?
C7 H7 1.0830 . ?
C9 C10 1.484(18) . ?
C10 C11 1.395(8) . ?
C10 C15 1.391(8) . ?
C11 H11 1.0830 . ?
C11 C12 1.391(8) . ?
C12 H12 1.0830 . ?
C12 C13 1.392(8) . ?
C13 H13a 1.0830 . ?
C13 C14 1.390(8) . ?
C14 H14a 1.0830 . ?
C14 C15 1.385(8) . ?
C15 H15 1.0830 . ?
C16 C17 1.50(2) . ?
C17 C18 1.389(8) . ?
C17 C22 1.392(8) . ?
C18 C19 1.391(8) . ?
C19 C20 1.393(8) . ?
C20 C21 1.395(8) . ?
C20 C23 1.42(2) . ?
C21 H21 1.0830 . ?
C21 C22 1.388(8) . ?
C22 H22 1.0830 . ?
C24 C25 1.518(14) . ?
C25 C26 1.393(6) . ?
C25 C27 1.391(6) 3_676 ?
C26 H26 1.0830 . ?
C26 C27 1.388(6) . ?
C26 O25 1.297(16) . ?
C27 H27 1.0830 . ?
C27 O26 1.30(3) . ?
C28 C29 1.498(18) . ?
C29 C30 1.388(8) . ?
C29 C34 1.390(8) . ?
C30 C31 1.397(8) . ?
C31 C32 1.391(8) . ?
C32 C33 1.384(8) . ?
C32 C35 1.544(18) . ?
C33 H33 1.0830 . ?
C33 C34 1.385(8) . ?
C34 H34 1.0830 . ?
C36 C37 1.54(2) . ?
C37 C38 1.388(8) . ?
C37 C42 1.390(8) . ?
C38 C39 1.388(8) . ?
C39 C40 1.391(8) . ?
C40 C41 1.390(8) . ?
C40 C43 1.52(2) . ?
C41 H41a 1.0830 . ?
C41 C42 1.388(8) . ?
C42 H42a 1.0830 . ?
C44 C45 1.49(2) . ?
C45 C46 1.393(8) . ?
C45 C50 1.390(8) . ?
C46 H46 1.0830 . ?
C46 C47 1.390(8) . ?
C47 H47 1.0830 . ?
C47 C48 1.390(8) . ?
C48 H48 1.0830 . ?
C48 C49 1.389(8) . ?
C49 H49 1.0830 . ?
C49 C50 1.387(8) . ?
C50 H50 1.0830 . ?
C51 C52 1.52(2) . ?
C52 C53 1.392(8) . ?
C52 C57 1.387(8) . ?
C53 C54 1.392(8) . ?
C54 C55 1.388(8) . ?
C55 C56 1.391(8) . ?
C55 C58 1.48(2) . ?
C56 H56 1.0830 . ?
C56 C57 1.394(8) . ?
C57 H57 1.0830 . ?
C59 C60 1.45(2) . ?
C60 C61 1.388(8) . ?
C60 C65 1.397(8) . ?
C61 C62 1.391(8) . ?
C62 C63 1.392(8) . ?
C63 C64 1.386(8) . ?
C63 C66 1.56(2) . ?
C64 H64 1.0830 . ?
C64 C65 1.391(8) . ?
C65 H65 1.0830 . ?
C67 C68 1.53(2) . ?
C68 C69 1.399(8) . ?
C68 C73 1.399(8) . ?
C69 C70 1.392(8) . ?
C70 C71 1.392(8) . ?
C71 C72 1.390(8) . ?
C71 C74 1.46(2) . ?
C72 H72 1.0830 . ?
C72 C73 1.389(8) . ?
C73 H73 1.0830 . ?
C75 C76 1.46(2) . ?
C76 C77 1.393(8) . ?
C76 C81 1.398(8) . ?
C77 H77 1.0830 . ?
C77 C78 1.395(8) . ?
C78 H78 1.0830 . ?
C78 C79 1.399(8) . ?
C79 H79 1.0830 . ?
C79 C80 1.397(8) . ?
C80 H80 1.0830 . ?
C80 C81 1.398(8) . ?
C81 H81 1.0830 . ?
C82 C83 1.539(12) . ?
C83 C84 1.397(8) . ?
C83 C88 1.393(8) . ?
C84 C85 1.397(8) . ?
C85 C86 1.390(8) . ?
C86 C87 1.393(8) . ?
C86 C89 1.49(2) . ?
C87 H87 1.0830 . ?
C87 C88 1.389(8) . ?
C88 H88 1.0830 . ?
C90 C91 1.521(15) . ?
C91 C92 1.42(2) . ?
C91 C96 1.45(2) . ?
C92 C93 1.42(3) . ?
C93 C94 1.39(2) . ?
C94 C95 1.44(2) . ?
C94 C97 1.46(3) . ?
C95 H95 1.0830 . ?
C95 C96 1.43(3) . ?
C96 H96 1.0830 . ?
C119 C120 1.43(2) . ?
C119 C126 1.29(3) . ?
C120 C123 1.39(2) . ?
C121 C123 1.46(2) . ?
C122 C126 1.53(2) . ?
C123 C124 1.52(3) . ?
C124 H124 1.0830 . ?
C124 C125 1.29(2) . ?
C125 H125 1.0830 . ?
C125 C126 1.44(3) . ?
O12 H12a 0.8696 . ?
O12 H12b 0.8694 . ?
O25 H25 0.9830 . ?
O26 H26a 0.9830 . ?
O1w H1wa 0.9783 . ?
O1w H1wb 0.9802 . ?
O2w H2wa 0.8700 . ?
O2w H2wb 0.8700 . ?
O83 C98 1.20(4) . ?
O84 H84 0.9830 . ?
O84 C98 1.30(3) . ?
C98 C99 1.39(3) . ?
C99 C100 1.391(8) . ?
C99 C104 1.394(8) . ?
C100 H100 1.0830 . ?
C100 C101 1.389(8) . ?
C101 H101 1.0830 . ?
C101 C102 1.386(8) . ?
C102 H102 1.0830 . ?
C102 C103 1.393(8) . ?
C103 H103 1.0830 . ?
C103 C104 1.391(8) . ?
C104 H104 1.0830 . ?
O85 H85 0.9830 . ?
O85 C105 1.35(4) . ?
O86 C105 1.27(3) . ?
C105 C106 1.45(3) . ?
C106 C107 1.389(8) . ?
C106 C111 1.394(8) . ?
C107 H107 1.0830 . ?
C107 C108 1.392(8) . ?
C108 H108 1.0830 . ?
C108 C109 1.390(8) . ?
C109 H109 1.0830 . ?
C109 C110 1.390(8) . ?
C110 H110 1.0830 . ?
C110 C111 1.391(8) . ?
C111 H111 1.0830 . ?
O87 H87a 0.9830 . ?
O87 C112 1.35(4) . ?
O88 C112 1.242(15) . ?
C112 C113 1.43(3) . ?
C113 C114 1.390(8) . ?
C113 C118 1.392(8) . ?
C114 H114 1.0830 . ?
C114 C115 1.391(8) . ?
C115 H115 1.0830 . ?
C115 C116 1.387(8) . ?
C116 H116 1.0830 . ?
C116 C117 1.390(8) . ?
C117 H117 1.0830 . ?
C117 C118 1.389(8) . ?
C118 H118 1.0830 . ?

loop_
_geom_torsion_atom_site_label_1
_geom_torsion_atom_site_label_2
_geom_torsion_atom_site_label_3
_geom_torsion_atom_site_label_4
_geom_torsion
_geom_torsion_site_symmetry_1
_geom_torsion_site_symmetry_2
_geom_torsion_site_symmetry_3
_geom_torsion_site_symmetry_4
_geom_torsion_publ_flag
Cu1 O2 C1 O1 168(2) . . . . ?
Cu1 O2 C1 C2 -8(2) . . . . ?
Cu1 O3 C3 C2 2.2(18) . . . . ?
Cu1 O3 C3 C4 179.9(11) . . . . ?
Cu1 O7 C9 O8 55.7(14) . . . . ?
Cu1 O7 C9 C10 -119.7(12) . . . . ?
Cu1 O18 C28 O17 -8.7(14) 2_646 . . . ?
Cu1 O18 C28 C29 -179.1(8) 2_646 . . . ?
Cu2 O3 C3 C2 171.6(9) . . . . ?
Cu2 O3 C3 C4 -10.7(13) . . . . ?
Cu2 O4 C4 C3 18.1(14) . . . . ?
Cu2 O4 C4 C5 -167.5(10) . . . . ?
Cu2 O8 C9 O7 10.5(15) . . . . ?
Cu2 O8 C9 C10 -174.5(12) . . . . ?
Cu2 O9 C16 O10 -8(2) . . . . ?
Cu2 O9 C16 C17 171.2(17) . . . . ?
Cu3 O4 C4 C3 -166.8(13) . . . . ?
Cu3 O4 C4 C5 8(2) . . . . ?
Cu3 O5 C8 O6 -172(2) . . . . ?
Cu3 O5 C8 C5 13(2) . . . . ?
Cu3 O10 C16 O9 -52(2) . . . . ?
Cu3 O10 C16 C17 128.9(17) . . . . ?
Cu3 O65 C89 O64 -24.1(14) 1_545 . . . ?
Cu3 O65 C89 C86 161.9(10) 1_545 . . . ?
Cu4 O15 C23 O16 -8(2) . . . . ?
Cu4 O15 C23 C20 161.1(18) . . . . ?
Cu4 O17 C28 O18 -179(2) . . . . ?
Cu4 O17 C28 C29 -9(2) . . . . ?
Cu4 O19 C30 C29 23.6(18) . . . . ?
Cu4 O19 C30 C31 -155.5(12) . . . . ?
Cu4 O45 C66 O46 4.8(18) 4_575 . . . ?
Cu4 O45 C66 C63 173.0(10) 4_575 . . . ?
Cu5 O16 C23 O15 -6(2) . . . . ?
Cu5 O16 C23 C20 -174(2) . . . . ?
Cu5 O19 C30 C29 -179.2(11) . . . . ?
Cu5 O19 C30 C31 1.6(14) . . . . ?
Cu5 O20 C31 C30 -1.7(15) . . . . ?
Cu5 O20 C31 C32 179.0(9) . . . . ?
Cu5 O22 C24 O21 29(2) . . . . ?
Cu5 O22 C24 C25 -139.5(16) . . . . ?
Cu6 O20 C31 C30 167.0(13) . . . . ?
Cu6 O20 C31 C32 -12(2) . . . . ?
Cu6 O21 C24 O22 33.1(18) . . . . ?
Cu6 O21 C24 C25 -158.5(10) . . . . ?
Cu6 O27 C35 O28 -169.5(18) . . . . ?
Cu6 O27 C35 C32 18.9(19) . . . . ?
Cu6 O34 C43 O33 -15.0(17) 3_576 . . . ?
Cu6 O34 C43 C40 162.9(11) 3_576 . . . ?
Cu7 O28 C35 O27 -13.8(14) . . . . ?
Cu7 O28 C35 C32 158.2(9) . . . . ?
Cu7 O29 C36 O30 165(2) . . . . ?
Cu7 O29 C36 C37 -3(2) . . . . ?
Cu7 O31 C38 C37 23(2) . . . . ?
Cu7 O31 C38 C39 -162.2(12) . . . . ?
Cu7 O39 C51 O40 -11(3) . . . . ?
Cu7 O39 C51 C52 149(2) . . . . ?
Cu8 O31 C38 C37 -167.3(11) . . . . ?
Cu8 O31 C38 C39 7.5(16) . . . . ?
Cu8 O32 C39 C38 -4.8(15) . . . . ?
Cu8 O32 C39 C40 165.9(10) . . . . ?
Cu8 O36 C44 O35 28.2(16) . . . . ?
Cu8 O36 C44 C45 -165.4(15) . . . . ?
Cu8 O40 C51 O39 -21(2) . . . . ?
Cu8 O40 C51 C52 178.3(17) . . . . ?
Cu9 O32 C39 C38 169.2(12) . . . . ?
Cu9 O32 C39 C40 -20(2) . . . . ?
Cu9 O33 C43 O34 -175(2) . . . . ?
Cu9 O33 C43 C40 8(2) . . . . ?
Cu9 O35 C44 O36 43.4(14) . . . . ?
Cu9 O35 C44 C45 -122.7(13) . . . . ?
Cu9 O79 C121 O78 -1.3(13) 4_676 . . . ?
Cu9 O79 C121 C123 179.2(10) 4_676 . . . ?
Cu10 O46 C66 O45 151.4(19) . . . . ?
Cu10 O46 C66 C63 -17(2) . . . . ?
Cu10 O47 C62 C61 -168.5(14) . . . . ?
Cu10 O47 C62 C63 14(2) . . . . ?
Cu10 O51 C67 O52 -49(2) . . . . ?
Cu10 O51 C67 C68 139.3(19) . . . . ?
Cu10 O74 C122 O75 10.1(12) 3_566 . . . ?
Cu10 O74 C122 C126 -165.9(10) 3_566 . . . ?
Cu11 O47 C62 C61 -10.0(14) . . . . ?
Cu11 O47 C62 C63 172.7(9) . . . . ?
Cu11 O48 C61 C60 -178.6(11) . . . . ?
Cu11 O48 C61 C62 -0.6(14) . . . . ?
Cu11 O52 C67 O51 -6(2) . . . . ?
Cu11 O52 C67 C68 166.1(16) . . . . ?
Cu11 O58 C75 O59 -22(2) . . . . ?
Cu11 O58 C75 C76 152.9(17) . . . . ?
Cu12 O48 C61 C60 30.1(19) . . . . ?
Cu12 O48 C61 C62 -152.0(13) . . . . ?
Cu12 O49 C59 O50 -179.0(17) . . . . ?
Cu12 O49 C59 C60 -17.0(19) . . . . ?
Cu12 O59 C75 O58 -38(3) . . . . ?
Cu12 O59 C75 C76 146.7(19) . . . . ?
Cu12 O61 C82 O60 7.3(17) . . . . ?
Cu12 O61 C82 C83 -173.7(12) . . . . ?
Cu13 O6 C8 O5 -6(2) 3_676 . . . ?
Cu13 O6 C8 C5 169.1(15) 3_676 . . . ?
Cu13 O44 C58 O43 -25.3(19) . . . . ?
Cu13 O44 C58 C55 155.2(16) . . . . ?
Cu13 O61 C82 O60 165(2) . . . . ?
Cu13 O61 C82 C83 -16(2) . . . . ?
Cu13 O62 C84 C83 21.6(19) . . . . ?
Cu13 O62 C84 C85 -162.2(13) . . . . ?
Cu14 O43 C58 O44 -22(2) . . . . ?
Cu14 O43 C58 C55 157.3(18) . . . . ?
Cu14 O62 C84 C83 178.5(10) . . . . ?
Cu14 O62 C84 C85 -5.3(15) . . . . ?
Cu14 O63 C85 C84 -9.3(15) . . . . ?
Cu14 O63 C85 C86 175.9(11) . . . . ?
Cu14 O69 C90 O68 36(2) . . . . ?
Cu14 O69 C90 C91 -140.0(14) . . . . ?
Cu15 O50 C59 O49 -33.1(14) 3_666 . . . ?
Cu15 O50 C59 C60 164.4(11) 3_666 . . . ?
Cu15 O63 C85 C84 169.3(12) . . . . ?
Cu15 O63 C85 C86 -5(2) . . . . ?
Cu15 O64 C89 O65 170(2) . . . . ?
Cu15 O64 C89 C86 -15(2) . . . . ?
Cu15 O68 C90 O69 27.9(17) . . . . ?
Cu15 O68 C90 C91 -156.0(12) . . . . ?
Cu16 O1 C1 O2 -18.5(17) 1_665 . . . ?
Cu16 O1 C1 C2 156.7(12) 1_665 . . . ?
Cu16 O73 C97 O72 -12.1(15) . . . . ?
Cu16 O73 C97 C94 157.0(13) . . . . ?
Cu16 O75 C122 O74 -179.3(17) . . . . ?
Cu16 O75 C122 C126 -3.2(19) . . . . ?
Cu16 O76 C119 C120 -170.7(16) . . . . ?
Cu16 O76 C119 C126 12.8(18) . . . . ?
Cu17 O56 C74 O55 3(2) 4_565 . . . ?
Cu17 O56 C74 C71 179.2(19) 4_565 . . . ?
Cu17 O72 C97 O73 -61.7(17) . . . . ?
Cu17 O72 C97 C94 129.1(15) . . . . ?
Cu17 O76 C119 C120 7.7(14) . . . . ?
Cu17 O76 C119 C126 -168.8(15) . . . . ?
Cu17 O77 C120 C119 -7.5(14) . . . . ?
Cu17 O77 C120 C123 178.6(13) . . . . ?
Cu18 O30 C36 O29 17(2) 2_556 . . . ?
Cu18 O30 C36 C37 -174.6(13) 2_556 . . . ?
Cu18 O55 C74 O56 -29(2) 4_565 . . . ?
Cu18 O55 C74 C71 155.0(18) 4_565 . . . ?
Cu18 O77 C120 C119 164.9(15) . . . . ?
Cu18 O77 C120 C123 -9.0(18) . . . . ?
Cu18 O78 C121 O79 172.8(18) . . . . ?
Cu18 O78 C121 C123 -8(2) . . . . ?
O1 C1 C2 C3 -172.4(18) . . . . ?
O1 C1 C2 C7 5(2) . . . . ?
O2 C1 C2 C3 3(2) . . . . ?
O2 C1 C2 C7 -179.5(17) . . . . ?
O3 C3 C2 C1 -0(2) . . . . ?
O3 C3 C2 C7 -177.9(13) . . . . ?
O3 C3 C4 O4 -5.4(18) . . . . ?
O3 C3 C4 C5 -179.9(12) . . . . ?
O4 C4 C3 C2 172.5(13) . . . . ?
O4 C4 C5 C6 -178.1(16) . . . . ?
O4 C4 C5 C8 6(2) . . . . ?
O5 C8 C5 C4 -17(2) . . . . ?
O5 C8 C5 C6 167(2) . . . . ?
O6 C8 C5 C4 167.8(16) . . . . ?
O6 C8 C5 C6 -8(2) . . . . ?
O7 C9 C10 C11 6(2) . . . . ?
O7 C9 C10 C15 -175.1(16) . . . . ?
O8 C9 C10 C11 -169.3(15) . . . . ?
O8 C9 C10 C15 10(2) . . . . ?
O9 C16 C17 C18 -10(2) . . . . ?
O9 C16 C17 C22 171.8(17) . . . . ?
O10 C16 C17 C18 169.3(17) . . . . ?
O10 C16 C17 C22 -9(2) . . . . ?
O13 C18 C17 C16 3(2) . . . . ?
O13 C18 C17 C22 -178.7(13) . . . . ?
O13 C18 C19 O14 -3.7(19) . . . . ?
O13 C18 C19 C20 179.9(13) . . . . ?
O14 C19 C18 C17 177.2(13) . . . . ?
O14 C19 C20 C21 -177.3(14) . . . . ?
O14 C19 C20 C23 1(2) . . . . ?
O15 C23 C20 C19 -7(2) . . . . ?
O15 C23 C20 C21 171.4(16) . . . . ?
O16 C23 C20 C19 160.8(16) . . . . ?
O16 C23 C20 C21 -20(2) . . . . ?
O17 C28 C29 C30 -4(2) . . . . ?
O17 C28 C29 C34 170.8(17) . . . . ?
O18 C28 C29 C30 165.9(16) . . . . ?
O18 C28 C29 C34 -19(2) . . . . ?
O19 C30 C29 C28 -5(2) . . . . ?
O19 C30 C29 C34 -179.9(17) . . . . ?
O19 C30 C31 O20 0(2) . . . . ?
O19 C30 C31 C32 179.4(13) . . . . ?
O20 C31 C30 C29 -179.1(14) . . . . ?
O20 C31 C32 C33 -179.7(14) . . . . ?
O20 C31 C32 C35 -2.3(19) . . . . ?
O21 C24 C25 C26 -3.2(18) . . . . ?
O21 C24 C25 C27 172.1(15) . . . 3_676 ?
O22 C24 C25 C26 166.3(13) . . . . ?
O22 C24 C25 C27 -19(2) . . . 3_676 ?
O27 C35 C32 C31 0(2) . . . . ?
O27 C35 C32 C33 177.5(16) . . . . ?
O28 C35 C32 C31 -171.9(15) . . . . ?
O28 C35 C32 C33 6(2) . . . . ?
O29 C36 C37 C38 -2(3) . . . . ?
O29 C36 C37 C42 174(2) . . . . ?
O30 C36 C37 C38 -171.2(15) . . . . ?
O30 C36 C37 C42 5(2) . . . . ?
O31 C38 C37 C36 -9(2) . . . . ?
O31 C38 C37 C42 174.4(16) . . . . ?
O31 C38 C39 O32 -2(2) . . . . ?
O31 C38 C39 C40 -173.2(13) . . . . ?
O32 C39 C38 C37 173.2(13) . . . . ?
O32 C39 C40 C41 -172.2(16) . . . . ?
O32 C39 C40 C43 11(2) . . . . ?
O33 C43 C40 C39 -4(3) . . . . ?
O33 C43 C40 C41 179.2(18) . . . . ?
O34 C43 C40 C39 178.0(18) . . . . ?
O34 C43 C40 C41 1(2) . . . . ?
O35 C44 C45 C46 -166.7(18) . . . . ?
O35 C44 C45 C50 4(2) . . . . ?
O36 C44 C45 C46 27(2) . . . . ?
O36 C44 C45 C50 -161.9(17) . . . . ?
O39 C51 C52 C53 -6.7(18) . . . . ?
O39 C51 C52 C57 167.0(15) . . . . ?
O40 C51 C52 C53 154.6(16) . . . . ?
O40 C51 C52 C57 -32(2) . . . . ?
O41 C53 C52 C51 3.5(15) . . . . ?
O41 C53 C52 C57 -170.1(14) . . . . ?
O41 C53 C54 O42 -13.9(17) . . . . ?
O41 C53 C54 C55 172.9(13) . . . . ?
O42 C54 C53 C52 173.4(12) . . . . ?
O42 C54 C55 C56 -174.5(11) . . . . ?
O42 C54 C55 C58 3.6(17) . . . . ?
O43 C58 C55 C54 -7(2) . . . . ?
O43 C58 C55 C56 170.9(14) . . . . ?
O44 C58 C55 C54 172.3(16) . . . . ?
O44 C58 C55 C56 -10(2) . . . . ?
O45 C66 C63 C62 -168.9(15) . . . . ?
O45 C66 C63 C64 15(2) . . . . ?
O46 C66 C63 C62 0(2) . . . . ?
O46 C66 C63 C64 -176.1(17) . . . . ?
O47 C62 C61 O48 7.2(19) . . . . ?
O47 C62 C61 C60 -174.8(14) . . . . ?
O47 C62 C63 C64 176.4(14) . . . . ?
O47 C62 C63 C66 0(2) . . . . ?
O48 C61 C60 C59 -7(2) . . . . ?
O48 C61 C60 C65 174.1(15) . . . . ?
O48 C61 C62 C63 -175.3(12) . . . . ?
O49 C59 C60 C61 1(3) . . . . ?
O49 C59 C60 C65 179.3(18) . . . . ?
O50 C59 C60 C61 161.2(18) . . . . ?
O50 C59 C60 C65 -20(2) . . . . ?
O51 C67 C68 C69 171.8(18) . . . . ?
O51 C67 C68 C73 -15(3) . . . . ?
O52 C67 C68 C69 -1(2) . . . . ?
O52 C67 C68 C73 172.3(18) . . . . ?
O53 C69 C68 C67 -3(2) . . . . ?
O53 C69 C68 C73 -176.1(18) . . . . ?
O53 C69 C70 O54 -7(2) . . . . ?
O53 C69 C70 C71 174.5(15) . . . . ?
O54 C70 C69 C68 177.9(14) . . . . ?
O54 C70 C71 C72 -177.0(17) . . . . ?
O54 C70 C71 C74 1(2) . . . . ?
O55 C74 C71 C70 -5(2) . . . . ?
O55 C74 C71 C72 172.7(16) . . . . ?
O56 C74 C71 C70 178.9(16) . . . . ?
O56 C74 C71 C72 -4(2) . . . . ?
O58 C75 C76 C77 162.7(19) . . . . ?
O58 C75 C76 C81 -13(3) . . . . ?
O59 C75 C76 C77 -22(3) . . . . ?
O59 C75 C76 C81 162.5(19) . . . . ?
O60 C82 C83 C84 173.1(18) . . . . ?
O60 C82 C83 C88 -2(2) . . . . ?
O61 C82 C83 C84 -6(3) . . . . ?
O61 C82 C83 C88 178.6(18) . . . . ?
O62 C84 C83 C82 2(2) . . . . ?
O62 C84 C83 C88 177.7(15) . . . . ?
O62 C84 C85 O63 10(2) . . . . ?
O62 C84 C85 C86 -175.1(13) . . . . ?
O63 C85 C84 C83 -174.0(12) . . . . ?
O63 C85 C86 C87 170.3(17) . . . . ?
O63 C85 C86 C89 -16(2) . . . . ?
O64 C89 C86 C85 26(2) . . . . ?
O64 C89 C86 C87 -159.6(18) . . . . ?
O65 C89 C86 C85 -159.4(17) . . . . ?
O65 C89 C86 C87 15(2) . . . . ?
O68 C90 C91 C92 -5.6(15) . . . . ?
O68 C90 C91 C96 177.0(15) . . . . ?
O69 C90 C91 C92 171.1(17) . . . . ?
O69 C90 C91 C96 -6.4(19) . . . . ?
O70 C92 C91 C90 5.6(17) . . . . ?
O70 C92 C91 C96 -177.1(17) . . . . ?
O70 C92 C93 O71 -1.4(18) . . . . ?
O70 C92 C93 C94 175.9(16) . . . . ?
O71 C93 C92 C91 -177.1(15) . . . . ?
O71 C93 C94 C95 178.8(17) . . . . ?
O71 C93 C94 C97 -0.5(18) . . . . ?
O72 C97 C94 C93 2.7(17) . . . . ?
O72 C97 C94 C95 -176.5(16) . . . . ?
O73 C97 C94 C93 -166.9(19) . . . . ?
O73 C97 C94 C95 14(2) . . . . ?
O74 C122 C126 C119 165.7(19) . . . . ?
O74 C122 C126 C125 -12(2) . . . . ?
O75 C122 C126 C119 -10(2) . . . . ?
O75 C122 C126 C125 172.1(16) . . . . ?
O76 C119 C120 O77 -0(2) . . . . ?
O76 C119 C120 C123 173.9(16) . . . . ?
O76 C119 C126 C122 5(3) . . . . ?
O76 C119 C126 C125 -178(2) . . . . ?
O77 C120 C119 C126 176.7(19) . . . . ?
O77 C120 C123 C121 -4(3) . . . . ?
O77 C120 C123 C124 -178.1(19) . . . . ?
O78 C121 C123 C120 13(3) . . . . ?
O78 C121 C123 C124 -173.1(19) . . . . ?
O79 C121 C123 C120 -168.0(16) . . . . ?
O79 C121 C123 C124 6(2) . . . . ?
C1 C2 C3 C4 -178.1(15) . . . . ?
C1 C2 C7 C6 -178.5(13) . . . . ?
C2 C3 C4 C5 -2.0(17) . . . . ?
C2 C7 C6 C5 -5.3(15) . . . . ?
C3 C4 C5 C6 -4.1(15) . . . . ?
C3 C4 C5 C8 180.0(12) . . . . ?
C4 C5 C6 C7 7.8(16) . . . . ?
C9 C10 C11 C12 177.7(13) . . . . ?
C9 C10 C15 C14 -177.9(15) . . . . ?
C10 C11 C12 C13 0.9(17) . . . . ?
C10 C15 C14 C13 -1(2) . . . . ?
C11 C12 C13 C14 -1(2) . . . . ?
C12 C13 C14 C15 0.4(17) . . . . ?
C16 C17 C18 C19 -177.8(14) . . . . ?
C16 C17 C22 C21 177.1(17) . . . . ?
C17 C18 C19 C20 0.8(15) . . . . ?
C17 C22 C21 C20 0.7(17) . . . . ?
C18 C19 C20 C21 -1(2) . . . . ?
C18 C19 C20 C23 177.6(14) . . . . ?
C19 C20 C21 C22 0.4(16) . . . . ?
C24 C25 C26 C27 178.5(12) . . . . ?
C24 C25 C26 O25 2.0(16) . . . . ?
C24 C25 C27 C26 -178.4(12) . . 3_676 3_676 ?
C24 C25 C27 O26 16(2) . . 3_676 3_676 ?
C25 C26 C27 C25 -3.2(13) . . . 3_676 ?
C25 C26 C27 O26 -169.0(17) . . . . ?
C25 C27 C26 C25 -3.2(14) 3_676 . . . ?
C25 C27 C26 O25 173.1(14) 3_676 . . . ?
C28 C29 C30 C31 174.0(14) . . . . ?
C28 C29 C34 C33 -175.0(11) . . . . ?
C29 C30 C31 C32 0(2) . . . . ?
C29 C34 C33 C32 1.0(16) . . . . ?
C30 C31 C32 C33 1.0(15) . . . . ?
C30 C31 C32 C35 178.5(12) . . . . ?
C31 C32 C33 C34 -1.6(15) . . . . ?
C36 C37 C38 C39 176.5(13) . . . . ?
C36 C37 C42 C41 -178.4(14) . . . . ?
C37 C38 C39 C40 1.8(17) . . . . ?
C37 C42 C41 C40 2(2) . . . . ?
C38 C39 C40 C41 -1.7(16) . . . . ?
C38 C39 C40 C43 -178.3(13) . . . . ?
C39 C40 C41 C42 0.1(19) . . . . ?
C44 C45 C46 C47 173.1(13) . . . . ?
C44 C45 C50 C49 -173.9(15) . . . . ?
C45 C46 C47 C48 -1.1(19) . . . . ?
C45 C50 C49 C48 2(2) . . . . ?
C46 C47 C48 C49 0.1(17) . . . . ?
C47 C48 C49 C50 -0.5(19) . . . . ?
C51 C52 C53 C54 176.4(13) . . . . ?
C51 C52 C57 C56 -178.2(15) . . . . ?
C52 C53 C54 C55 0.2(15) . . . . ?
C52 C57 C56 C55 3(2) . . . . ?
C53 C54 C55 C56 -1.6(14) . . . . ?
C53 C54 C55 C58 176.5(13) . . . . ?
C54 C55 C56 C57 -0.0(18) . . . . ?
C59 C60 C61 C62 174.8(16) . . . . ?
C59 C60 C65 C64 -175.7(12) . . . . ?
C60 C61 C62 C63 2.7(19) . . . . ?
C60 C65 C64 C63 -1.2(16) . . . . ?
C61 C62 C63 C64 -0.9(16) . . . . ?
C61 C62 C63 C66 -177.0(12) . . . . ?
C62 C63 C64 C65 0.1(15) . . . . ?
C67 C68 C69 C70 171.3(15) . . . . ?
C67 C68 C73 C72 -170.8(16) . . . . ?
C68 C69 C70 C71 -0.3(17) . . . . ?
C68 C73 C72 C71 -2(2) . . . . ?
C69 C70 C71 C72 1.0(15) . . . . ?
C69 C70 C71 C74 178.5(14) . . . . ?
C70 C71 C72 C73 0.1(19) . . . . ?
C75 C76 C77 C78 -170.5(16) . . . . ?
C75 C76 C81 C80 174.7(16) . . . . ?
C76 C77 C78 C79 -1(2) . . . . ?
C76 C81 C80 C79 -7.6(19) . . . . ?
C77 C78 C79 C80 -7.5(19) . . . . ?
C78 C79 C80 C81 12(2) . . . . ?
C82 C83 C84 C85 -173.8(14) . . . . ?
C82 C83 C88 C87 174.7(12) . . . . ?
C83 C84 C85 C86 1(2) . . . . ?
C83 C88 C87 C86 -2.1(17) . . . . ?
C84 C85 C86 C87 -4.2(16) . . . . ?
C84 C85 C86 C89 169.7(13) . . . . ?
C85 C86 C87 C88 4.7(17) . . . . ?
C90 C91 C92 C93 -179.0(18) . . . . ?
C90 C91 C96 C95 178.6(16) . . . . ?
C91 C92 C93 C94 0(2) . . . . ?
C91 C96 C95 C94 1(2) . . . . ?
C92 C93 C94 C95 2(2) . . . . ?
C92 C93 C94 C97 -177.6(19) . . . . ?
C93 C94 C95 C96 -2(2) . . . . ?
C119 C120 C123 C121 -177.4(17) . . . . ?
C119 C120 C123 C124 8(2) . . . . ?
C119 C126 C125 C124 -1(2) . . . . ?
C120 C123 C124 C125 -4(2) . . . . ?
C121 C123 C124 C125 -179.0(16) . . . . ?
C122 C126 C125 C124 176.0(15) . . . . ?
C123 C124 C125 C126 1(2) . . . . ?
O83 C98 C99 C100 -3(6) . . . . ?
O83 C98 C99 C104 -178(5) . . . . ?
O84 C98 C99 C100 -178(3) . . . . ?
O84 C98 C99 C104 7(4) . . . . ?
C98 C99 C100 C101 -173(2) . . . . ?
C98 C99 C104 C103 174(2) . . . . ?
C99 C100 C101 C102 0(3) . . . . ?
C99 C104 C103 C102 -3(2) . . . . ?
C100 C101 C102 C103 -3(2) . . . . ?
C101 C102 C103 C104 5(2) . . . . ?
O85 C105 C106 C107 -13(2) . . . . ?
O85 C105 C106 C111 172.4(18) . . . . ?
O86 C105 C106 C107 177.0(19) . . . . ?
O86 C105 C106 C111 3(3) . . . . ?
C105 C106 C107 C108 -173.5(14) . . . . ?
C105 C106 C111 C110 172.9(13) . . . . ?
C106 C107 C108 C109 -1(2) . . . . ?
C106 C111 C110 C109 2.8(17) . . . . ?
C107 C108 C109 C110 2.8(16) . . . . ?
C108 C109 C110 C111 -4(2) . . . . ?
O87 C112 C113 C114 -172(2) . . . . ?
O87 C112 C113 C118 11(3) . . . . ?
O88 C112 C113 C114 -3(3) . . . . ?
O88 C112 C113 C118 179(2) . . . . ?
C112 C113 C114 C115 -177.2(17) . . . . ?
C112 C113 C118 C117 177.4(18) . . . . ?
C113 C114 C115 C116 -0(2) . . . . ?
C113 C118 C117 C116 -1(2) . . . . ?
C114 C115 C116 C117 -0(2) . . . . ?
C115 C116 C117 C118 1(2) . . . . ?

loop_
_restr_distance_atom_site_label_1
_restr_distance_atom_site_label_2
_restr_distance_site_symmetry_2
_restr_distance_target
_restr_distance_target_weight_param
_restr_distance_diff
Cu3 O12 1 2.3000 0.0200 -0.0329
Cu5 O24 1 2.3000 0.0200 -0.0251
Cu7 O38 1 2.3000 0.0200 -0.0296
Cu8 O37 1 2.3000 0.0200 -0.0417
O38 H38a 1 0.9830 0.0200 -0.0045
O38 H38b 1 0.9830 0.0200 -0.0021
C2 C7 1 1.3900 0.0100 -0.0030
C3 C2 1 1.3900 0.0100 -0.0012
C4 C3 1 1.3900 0.0100 -0.0130
C5 C4 1 1.3900 0.0100 -0.0068
C6 C5 1 1.3900 0.0100 -0.0078
C7 C6 1 1.3900 0.0100 -0.0021
C8 C5 1 1.5200 0.0200 -0.0140
C10 C11 1 1.3900 0.0100 -0.0050
C11 C12 1 1.3900 0.0100 -0.0013
C12 C13 1 1.3900 0.0100 -0.0015
C13 C14 1 1.3900 0.0100 -0.0000
C14 C15 1 1.3900 0.0100 0.0046
C15 C10 1 1.3900 0.0100 -0.0013
C17 C18 1 1.3900 0.0100 0.0010
C18 C19 1 1.3900 0.0100 -0.0007
C19 C20 1 1.3900 0.0100 -0.0027
C20 C21 1 1.3900 0.0100 -0.0051
C21 C22 1 1.3900 0.0100 0.0022
C22 C17 1 1.3900 0.0100 -0.0017
C24 C25 1 1.5000 0.0200 -0.0185
C25 C26 1 1.3900 0.0100 -0.0029
C25 C26 1 1.3900 0.0100 -0.0029
C25 C27 3_676 1.3900 0.0100 -0.0007
C26 C27 1 1.3900 0.0100 0.0022
C26 C27 1 1.3900 0.0100 0.0022
C27 C25 3_676 1.3900 0.0100 -0.0007
C29 C30 1 1.3900 0.0100 0.0024
C30 C31 1 1.3900 0.0100 -0.0074
C31 C32 1 1.3900 0.0100 -0.0011
C32 C33 1 1.3900 0.0100 0.0061
C33 C34 1 1.3900 0.0100 0.0047
C34 C29 1 1.3900 0.0100 -0.0003
C37 C38 1 1.3900 0.0100 0.0024
C38 C39 1 1.3900 0.0100 0.0024
C39 C40 1 1.3900 0.0100 -0.0011
C40 C41 1 1.3900 0.0100 -0.0000
C41 C42 1 1.3900 0.0100 0.0015
C42 C37 1 1.3900 0.0100 0.0005
C45 C50 1 1.3900 0.0100 -0.0002
C46 C45 1 1.3900 0.0100 -0.0031
C47 C46 1 1.3900 0.0100 -0.0004
C48 C47 1 1.3900 0.0100 -0.0004
C49 C48 1 1.3900 0.0100 0.0009
C50 C49 1 1.3900 0.0100 0.0027
C52 C53 1 1.3900 0.0100 -0.0019
C53 C54 1 1.3900 0.0100 -0.0021
C54 C55 1 1.3900 0.0100 0.0016
C55 C56 1 1.3900 0.0100 -0.0010
C56 C57 1 1.3900 0.0100 -0.0037
C57 C52 1 1.3900 0.0100 0.0027
C60 C65 1 1.3900 0.0100 -0.0069
C61 C60 1 1.3900 0.0100 0.0025
C62 C61 1 1.3900 0.0100 -0.0010
C63 C62 1 1.3900 0.0100 -0.0018
C64 C63 1 1.3900 0.0100 0.0040
C65 C64 1 1.3900 0.0100 -0.0009
C68 C73 1 1.3900 0.0100 -0.0086
C69 C68 1 1.3900 0.0100 -0.0087
C70 C69 1 1.3900 0.0100 -0.0019
C71 C70 1 1.3900 0.0100 -0.0018
C72 C71 1 1.3900 0.0100 -0.0005
C73 C72 1 1.3900 0.0100 0.0006
C76 C77 1 1.3900 0.0100 -0.0029
C77 C78 1 1.3900 0.0100 -0.0055
C78 C79 1 1.3900 0.0100 -0.0086
C79 C80 1 1.3900 0.0100 -0.0070
C80 C81 1 1.3900 0.0100 -0.0083
C81 C76 1 1.3900 0.0100 -0.0082
C83 C82 1 1.5200 0.0200 -0.0190
C83 C84 1 1.3900 0.0100 -0.0068
C84 C85 1 1.3900 0.0100 -0.0073
C85 C86 1 1.3900 0.0100 0.0003
C86 C87 1 1.3900 0.0100 -0.0033
C87 C88 1 1.3900 0.0100 0.0011
C88 C83 1 1.3900 0.0100 -0.0029
C90 C91 1 1.5200 0.0200 -0.0013
O25 C26 1 1.3000 0.0200 0.0029
O1w H1wa 1 0.9830 0.0200 0.0047
O1w H1wb 1 0.9830 0.0200 0.0028
H1wa H1wb 1 1.3300 0.0400 -0.0050
O2w H2wa 1 0.9830 0.0200 0.1130
O2w H2wb 1 0.9830 0.0200 0.1130
H2wa H2wb 1 1.3300 0.0400 -0.0458
C98 O83 1 1.2500 0.2000 0.0481
C99 C100 1 1.3900 0.0100 -0.0006
C100 C101 1 1.3900 0.0100 0.0006
C101 C102 1 1.3900 0.0100 0.0044
C102 C103 1 1.3900 0.0100 -0.0027
C103 C104 1 1.3900 0.0100 -0.0010
C104 C99 1 1.3900 0.0100 -0.0038
C106 C107 1 1.3900 0.0100 0.0009
C107 C108 1 1.3900 0.0100 -0.0020
C108 C109 1 1.3900 0.0100 0.0003
C109 C110 1 1.3900 0.0100 0.0004
C110 C111 1 1.3900 0.0100 -0.0012
C111 C106 1 1.3900 0.0100 -0.0036
O87 H87a 1 0.9830 0.0200 -0.0000
C112 O88 1 1.2000 0.0200 -0.0424
C113 C114 1 1.3900 0.0100 -0.0004
C114 C115 1 1.3900 0.0100 -0.0013
C115 C116 1 1.3900 0.0100 0.0035
C116 C117 1 1.3900 0.0100 0.0001
C117 C118 1 1.3900 0.0100 0.0010
C118 C113 1 1.3900 0.0100 -0.0018

loop_
_restr_equal_distance_atom_site_label_1
_restr_equal_distance_atom_site_label_2
_restr_equal_distance_site_symmetry_2
_restr_equal_distance_class_id
Cu7 H38a 1 2
Cu7 H38b 1 2
C2 C6 1 5
C3 C7 1 5
C4 C2 1 5
C5 C3 1 5
C6 C4 1 5
C7 C5 1 5
C10 C12 1 4
C11 C13 1 4
C12 C14 1 4
C13 C15 1 4
C14 C10 1 4
C15 C11 1 4
C17 C19 1 6
C18 C20 1 6
C19 C21 1 6
C20 C22 1 6
C21 C17 1 6
C22 C18 1 6
C25 C26 3_676 8
C25 C27 1 8
C25 C27 1 8
C26 C25 3_676 8
C26 C27 3_676 8
C27 C26 3_676 8
C29 C31 1 7
C30 C32 1 7
C31 C33 1 7
C32 C34 1 7
C33 C29 1 7
C34 C30 1 7
C37 C39 1 11
C38 C40 1 11
C39 C41 1 11
C40 C42 1 11
C41 C37 1 11
C42 C38 1 11
C45 C49 1 12
C46 C50 1 12
C47 C45 1 12
C48 C46 1 12
C49 C47 1 12
C50 C48 1 12
C52 C54 1 9
C53 C55 1 9
C54 C56 1 9
C55 C57 1 9
C56 C52 1 9
C57 C53 1 9
C60 C64 1 15
C61 C65 1 15
C62 C60 1 15
C63 C61 1 15
C64 C62 1 15
C65 C63 1 15
C68 C72 1 16
C69 C73 1 16
C70 C68 1 16
C71 C69 1 16
C72 C70 1 16
C73 C71 1 16
C76 C78 1 14
C77 C79 1 14
C78 C80 1 14
C79 C81 1 14
C80 C76 1 14
C81 C77 1 14
C83 C85 1 1
C84 C86 1 1
C85 C87 1 1
C86 C88 1 1
C87 C83 1 1
C88 C84 1 1
C99 C101 1 10
C100 C102 1 10
C101 C103 1 10
C102 C104 1 10
C103 C99 1 10
C104 C100 1 10
C106 C108 1 13
C107 C109 1 13
C108 C110 1 13
C109 C111 1 13
C110 C106 1 13
C111 C107 1 13
C113 C115 1 3
C114 C116 1 3
C115 C117 1 3
C116 C118 1 3
C117 C113 1 3
C118 C114 1 3

loop_
_restr_equal_distance_class_class_id
_restr_equal_distance_class_target_weight_param
_restr_equal_distance_class_average
_restr_equal_distance_class_esd
_restr_equal_distance_class_diff_max
1 0.0200 2.4126 0.0136 0.0188
2 0.0200 2.9449 0.0053 0.0053
3 0.0200 2.4072 0.0034 0.0057
4 0.0200 2.4088 0.0070 0.0139
5 0.0200 2.4163 0.0086 0.0130
6 0.0200 2.4095 0.0063 0.0121
7 0.0200 2.4061 0.0112 0.0170
8 0.0200 2.4080 0.0093 0.0126
9 0.0200 2.4085 0.0052 0.0073
10 0.0200 2.4081 0.0052 0.0072
11 0.0200 2.4058 0.0091 0.0153
12 0.0200 2.4076 0.0066 0.0116
13 0.0200 2.4088 0.0127 0.0184
14 0.0200 2.4172 0.0029 0.0051
15 0.0200 2.4085 0.0058 0.0093
16 0.0200 2.4133 0.0148 0.0260

loop_
_restr_U_iso_atom_site_label
_restr_U_iso_weight_param
O18 0.0200
O30 0.0200
C29 0.0100
C88 0.0250
C124 0.0100
C125 0.0100
C126 0.0100
O1w 0.0100
O2w 0.0250
O87 0.0200

loop_
_restr_U_similar_atom_site_label_1
_restr_U_similar_atom_site_label_2
_restr_U_similar_weight_param
O55 C74 0.0200
O56 C74 0.0200
C13 C14 0.0200
C14 C15 0.0200
C25 C26 0.0400
C26 C27 0.0400
C26 O25 0.0400
C27 O26 0.0400
C29 C30 0.0100
C29 C34 0.0100
C71 C74 0.0100
C76 C77 0.0200
C76 C81 0.0200
C77 C78 0.0200
C78 C79 0.0200
C79 C80 0.0200
C80 C81 0.0200
C91 C92 0.0100
C91 C96 0.0100
C92 C93 0.0100
C93 C94 0.0100
C94 C95 0.0100
C95 C96 0.0100
O83 C98 0.0800
O84 C98 0.0400
C98 C99 0.0400
C99 C100 0.0400
C99 C104 0.0400
C100 C101 0.0400
C101 C102 0.0400
C102 C103 0.0400
C103 C104 0.0400
O87 C112 0.0100
O88 C112 0.0200
C112 C113 0.0100
C113 C114 0.0100
C113 C118 0.0100
C114 C115 0.0100
C115 C116 0.0100
C116 C117 0.0100
C117 C118 0.0100

loop_
_diffrn_frame_id
_diffrn_frame_h
_diffrn_frame_k
_diffrn_frame_l
_diffrn_frame_start_angle
_diffrn_frame_end_angle
_diffrn_frame_scale
1 0.22799 -0.28138 -1.00000 -57.250 -57.000 0.693
2 0.23053 -0.28244 -1.00000 -57.000 -56.750 0.689
3 0.23306 -0.28348 -1.00000 -56.750 -56.500 0.689
4 0.23561 -0.28457 -1.00000 -56.500 -56.250 0.689
5 0.23816 -0.28563 -1.00000 -56.250 -56.000 0.687
6 0.24072 -0.28675 -1.00000 -56.000 -55.750 0.688
7 0.24330 -0.28784 -1.00000 -55.750 -55.500 0.690
8 0.24587 -0.28896 -1.00000 -55.500 -55.250 0.694
9 0.24847 -0.29007 -1.00000 -55.250 -55.000 0.697
10 0.25108 -0.29119 -1.00000 -55.000 -54.750 0.699
11 0.25369 -0.29233 -1.00000 -54.750 -54.500 0.701
12 0.25633 -0.29344 -1.00000 -54.500 -54.250 0.701
13 0.25899 -0.29456 -1.00000 -54.250 -54.000 0.703
14 0.26161 -0.29570 -1.00000 -54.000 -53.750 0.700
15 0.26426 -0.29682 -1.00000 -53.750 -53.500 0.702
16 0.26694 -0.29796 -1.00000 -53.500 -53.250 0.702
17 0.26965 -0.29911 -1.00000 -53.250 -53.000 0.702
18 0.27237 -0.30025 -1.00000 -53.000 -52.750 0.699
19 0.27510 -0.30143 -1.00000 -52.750 -52.500 0.705
20 0.27784 -0.30259 -1.00000 -52.500 -52.250 0.707
21 0.28063 -0.30378 -1.00000 -52.250 -52.000 0.713
22 0.28339 -0.30494 -1.00000 -52.000 -51.750 0.717
23 0.28618 -0.30613 -1.00000 -51.750 -51.500 0.724
24 0.28898 -0.30735 -1.00000 -51.500 -51.250 0.727
25 0.29178 -0.30859 -1.00000 -51.250 -51.000 0.731
26 0.29465 -0.30979 -1.00000 -51.000 -50.750 0.736
27 0.29749 -0.31102 -1.00000 -50.750 -50.500 0.740
28 0.30036 -0.31226 -1.00000 -50.500 -50.250 0.745
29 0.30323 -0.31348 -1.00000 -50.250 -50.000 0.749
30 0.30612 -0.31474 -1.00000 -50.000 -49.750 0.757
31 0.30904 -0.31598 -1.00000 -49.750 -49.500 0.764
32 0.31197 -0.31724 -1.00000 -49.500 -49.250 0.770
33 0.31492 -0.31849 -1.00000 -49.250 -49.000 0.776
34 0.31788 -0.31974 -1.00000 -49.000 -48.750 0.778
35 0.32088 -0.32102 -1.00000 -48.750 -48.500 0.780
36 0.32388 -0.32231 -1.00000 -48.500 -48.250 0.784
37 0.32690 -0.32361 -1.00000 -48.250 -48.000 0.787
38 0.32996 -0.32491 -1.00000 -48.000 -47.750 0.790
39 0.33303 -0.32622 -1.00000 -47.750 -47.500 0.793
40 0.33610 -0.32755 -1.00000 -47.500 -47.250 0.797
41 0.33919 -0.32887 -1.00000 -47.250 -47.000 0.801
42 0.34232 -0.33020 -1.00000 -47.000 -46.750 0.803
43 0.34545 -0.33153 -1.00000 -46.750 -46.500 0.808
44 0.34858 -0.33286 -1.00000 -46.500 -46.250 0.809
45 0.35179 -0.33424 -1.00000 -46.250 -46.000 0.812
46 0.35500 -0.33562 -1.00000 -46.000 -45.750 0.816
47 0.35822 -0.33698 -1.00000 -45.750 -45.500 0.818
48 0.36146 -0.33833 -1.00000 -45.500 -45.250 0.821
49 0.36471 -0.33975 -1.00000 -45.250 -45.000 0.823
50 0.36801 -0.34115 -1.00000 -45.000 -44.750 0.823
51 0.37132 -0.34255 -1.00000 -44.750 -44.500 0.817
52 0.37465 -0.34398 -1.00000 -44.500 -44.250 0.812
53 0.37803 -0.34539 -1.00000 -44.250 -44.000 0.808
54 0.38141 -0.34683 -1.00000 -44.000 -43.750 0.802
55 0.38481 -0.34827 -1.00000 -43.750 -43.500 0.799
56 0.38822 -0.34971 -1.00000 -43.500 -43.250 0.800
57 0.39167 -0.35119 -1.00000 -43.250 -43.000 0.801
58 0.39515 -0.35267 -1.00000 -43.000 -42.750 0.805
59 0.39866 -0.35415 -1.00000 -42.750 -42.500 0.808
60 0.40219 -0.35561 -1.00000 -42.500 -42.250 0.812
61 0.40574 -0.35714 -1.00000 -42.250 -42.000 0.813
62 0.40931 -0.35866 -1.00000 -42.000 -41.750 0.811
63 0.41293 -0.36018 -1.00000 -41.750 -41.500 0.807
64 0.41659 -0.36172 -1.00000 -41.500 -41.250 0.806
65 0.42023 -0.36329 -1.00000 -41.250 -41.000 0.808
66 0.42395 -0.36485 -1.00000 -41.000 -40.750 0.812
67 0.42768 -0.36646 -1.00000 -40.750 -40.500 0.817
68 0.43143 -0.36808 -1.00000 -40.500 -40.250 0.821
69 0.43520 -0.36966 -1.00000 -40.250 -40.000 0.826
70 0.43902 -0.37131 -1.00000 -40.000 -39.750 0.832
71 0.44290 -0.37298 -1.00000 -39.750 -39.500 0.836
72 0.44680 -0.37464 -1.00000 -39.500 -39.250 0.842
73 0.45070 -0.37631 -1.00000 -39.250 -39.000 0.849
74 0.45468 -0.37800 -1.00000 -39.000 -38.750 0.861
75 0.45867 -0.37969 -1.00000 -38.750 -38.500 0.869
76 0.46267 -0.38138 -1.00000 -38.500 -38.250 0.877
77 0.46673 -0.38311 -1.00000 -38.250 -38.000 0.886
78 0.47086 -0.38489 -1.00000 -38.000 -37.750 0.893
79 0.47499 -0.38666 -1.00000 -37.750 -37.500 0.897
80 0.47917 -0.38843 -1.00000 -37.500 -37.250 0.901
81 0.48336 -0.39023 -1.00000 -37.250 -37.000 0.905
82 0.48762 -0.39206 -1.00000 -37.000 -36.750 0.908
83 0.49192 -0.39390 -1.00000 -36.750 -36.500 0.915
84 0.49626 -0.39575 -1.00000 -36.500 -36.250 0.918
85 0.50067 -0.39766 -1.00000 -36.250 -36.000 0.917
86 0.50509 -0.39956 -1.00000 -36.000 -35.750 0.912
87 0.50955 -0.40151 -1.00000 -35.750 -35.500 0.910
88 0.51407 -0.40345 -1.00000 -35.500 -35.250 0.913
89 0.51861 -0.40541 -1.00000 -35.250 -35.000 0.914
90 0.52319 -0.40736 -1.00000 -35.000 -34.750 0.917
91 0.52781 -0.40932 -1.00000 -34.750 -34.500 0.919
92 0.53245 -0.41130 -1.00000 -34.500 -34.250 0.922
93 0.53721 -0.41331 -1.00000 -34.250 -34.000 0.926
94 0.54197 -0.41534 -1.00000 -34.000 -33.750 0.930
95 0.54680 -0.41744 -1.00000 -33.750 -33.500 0.936
96 0.55168 -0.41952 -1.00000 -33.500 -33.250 0.942
97 0.55657 -0.42162 -1.00000 -33.250 -33.000 0.944
98 0.56155 -0.42375 -1.00000 -33.000 -32.750 0.943
99 0.56666 -0.42596 -1.00000 -32.750 -32.500 0.945
100 0.57174 -0.42813 -1.00000 -32.500 -32.250 0.947
101 0.57684 -0.43031 -1.00000 -32.250 -32.000 0.949
102 0.58203 -0.43253 -1.00000 -32.000 -31.750 0.944
103 0.58730 -0.43482 -1.00000 -31.750 -31.500 0.948
104 0.59261 -0.43709 -1.00000 -31.500 -31.250 0.953
105 0.59797 -0.43937 -1.00000 -31.250 -31.000 0.961
106 0.60337 -0.44169 -1.00000 -31.000 -30.750 0.968
107 0.60882 -0.44401 -1.00000 -30.750 -30.500 0.974
108 0.61437 -0.44638 -1.00000 -30.500 -30.250 0.978
109 0.61998 -0.44877 -1.00000 -30.250 -30.000 0.987
110 0.62567 -0.45119 -1.00000 -30.000 -29.750 0.995
111 0.63143 -0.45365 -1.00000 -29.750 -29.500 1.005
112 0.63724 -0.45613 -1.00000 -29.500 -29.250 1.011
113 0.64312 -0.45864 -1.00000 -29.250 -29.000 1.018
114 0.64905 -0.46115 -1.00000 -29.000 -28.750 1.029
115 0.65513 -0.46373 -1.00000 -28.750 -28.500 1.042
116 0.66122 -0.46631 -1.00000 -28.500 -28.250 1.055
117 0.56766 -0.38310 -1.00000 -28.250 -28.000 1.071
118 0.67364 -0.47157 -1.00000 -28.000 -27.750 1.086
119 0.68001 -0.47426 -1.00000 -27.750 -27.500 1.102
120 0.68643 -0.47701 -1.00000 -27.500 -27.250 1.118
121 0.69302 -0.47985 -1.00000 -27.250 -27.000 1.133
122 0.69952 -0.48262 -1.00000 -27.000 -26.750 1.148
123 0.70621 -0.48548 -1.00000 -26.750 -26.500 1.157
124 0.71303 -0.48833 -1.00000 -26.500 -26.250 1.163
125 0.71999 -0.49125 -1.00000 -26.250 -26.000 1.164
126 0.72700 -0.49422 -1.00000 -26.000 -25.750 1.167
127 0.73404 -0.49724 -1.00000 -25.750 -25.500 1.178
128 0.74113 -0.50028 -1.00000 -25.500 -25.250 1.185
129 0.74837 -0.50331 -1.00000 -25.250 -25.000 1.194
130 0.75577 -0.50649 -1.00000 -25.000 -24.750 1.197
131 0.76327 -0.50971 -1.00000 -24.750 -24.500 1.201
132 0.77088 -0.51298 -1.00000 -24.500 -24.250 1.208
133 0.77852 -0.51627 -1.00000 -24.250 -24.000 1.209
134 0.78627 -0.51957 -1.00000 -24.000 -23.750 1.213
135 0.79419 -0.52295 -1.00000 -23.750 -23.500 1.216
136 0.80220 -0.52630 -1.00000 -23.500 -23.250 1.217
137 0.81037 -0.52978 -1.00000 -23.250 -23.000 1.218
138 0.81871 -0.53333 -1.00000 -23.000 -22.750 1.223
139 0.82703 -0.53687 -1.00000 -22.750 -22.500 1.230
140 0.83561 -0.54058 -1.00000 -22.500 -22.250 1.231
141 0.84417 -0.54430 -1.00000 -22.250 -22.000 1.230
142 0.85303 -0.54801 -1.00000 -22.000 -21.750 1.228
143 0.86189 -0.55169 -1.00000 -21.750 -21.500 1.225
144 0.87090 -0.55557 -1.00000 -21.500 -21.250 1.224
145 0.88024 -0.55954 -1.00000 -21.250 -21.000 1.224
146 0.88964 -0.56360 -1.00000 -21.000 -20.750 1.221
147 0.89912 -0.56773 -1.00000 -20.750 -20.500 1.223
148 0.90885 -0.57193 -1.00000 -20.500 -20.250 1.221
149 0.91866 -0.57625 -1.00000 -20.250 -20.000 1.223
150 0.92886 -0.58056 -1.00000 -20.000 -19.750 1.225
151 0.93913 -0.58484 -1.00000 -19.750 -19.500 1.225
152 0.94957 -0.58934 -1.00000 -19.500 -19.250 1.227
153 0.96011 -0.59393 -1.00000 -19.250 -19.000 1.223
154 0.97094 -0.59861 -1.00000 -19.000 -18.750 1.218
155 0.98193 -0.60329 -1.00000 -18.750 -18.500 1.215
156 0.99322 -0.60811 -1.00000 -18.500 -18.250 1.215
157 1.00000 -0.61017 -0.99536 -18.250 -18.000 1.213
158 1.00000 -0.60809 -0.98394 -18.000 -17.750 1.214
159 1.00000 -0.60597 -0.97257 -17.750 -17.500 1.211
160 1.00000 -0.60395 -0.96118 -17.500 -17.250 1.211
161 1.00000 -0.60198 -0.95003 -17.250 -17.000 1.214
162 1.00000 -0.59998 -0.93873 -17.000 -16.750 1.205
163 1.00000 -0.59792 -0.92758 -16.750 -16.500 1.205
164 1.00000 -0.59583 -0.91639 -16.500 -16.250 1.201
165 1.00000 -0.59382 -0.90537 -16.250 -16.000 1.200
166 1.00000 -0.59185 -0.89428 -16.000 -15.750 1.206
167 1.00000 -0.58979 -0.88322 -15.750 -15.500 1.207
168 1.00000 -0.58782 -0.87229 -15.500 -15.250 1.210
169 1.00000 -0.58577 -0.86134 -15.250 -15.000 1.212
170 1.00000 -0.58380 -0.85042 -15.000 -14.750 1.213
171 1.00000 -0.58183 -0.83966 -14.750 -14.500 1.211
172 1.00000 -0.57979 -0.82880 -14.500 -14.250 1.209
173 1.00000 -0.57787 -0.81812 -14.250 -14.000 1.207
174 1.00000 -0.57596 -0.80739 -14.000 -13.750 1.205
175 1.00000 -0.57401 -0.79663 -13.750 -13.500 1.201
176 1.00000 -0.57201 -0.78590 -13.500 -13.250 1.195
177 1.00000 -0.59231 -0.87616 -13.250 -13.000 1.193
178 1.00000 -0.56810 -0.76466 -13.000 -12.750 1.188
179 1.00000 -0.56616 -0.75415 -12.750 -12.500 1.181
180 1.00000 -0.51065 -0.92879 -12.500 -12.250 1.176
181 1.00000 -0.47449 -0.81874 -12.250 -12.000 1.179
182 1.00000 -0.56038 -0.72251 -12.000 -11.750 1.180
183 1.00000 -0.55841 -0.71208 -11.750 -11.500 1.181
184 1.00000 -0.55643 -0.70155 -11.500 -11.250 1.183
185 1.00000 -0.55453 -0.69113 -11.250 -11.000 1.188
186 1.00000 -0.55264 -0.68071 -11.000 -10.750 1.184
187 1.00000 -0.45886 -0.57239 -10.750 -10.500 1.185
188 1.00000 -0.45597 -0.65947 -10.500 -10.250 1.180
189 1.00000 -0.54695 -0.64971 -10.250 -10.000 1.185
190 1.00000 -0.54505 -0.63950 -10.000 -9.750 1.188
191 1.00000 -0.54319 -0.62920 -9.750 -9.500 1.192
192 1.00000 -0.51294 -0.62899 -9.500 -9.250 1.197
193 1.00000 -0.47430 -0.57206 -9.250 -9.000 1.197
194 1.00000 -0.53753 -0.59858 -9.000 -8.750 1.199
195 1.00000 -0.53566 -0.58848 -8.750 -8.500 1.208
196 1.00000 -0.60272 -0.68228 -8.500 -8.250 1.209
197 1.00000 -0.48428 -0.55602 -8.250 -8.000 1.217
198 1.00000 -0.53010 -0.55811 -8.000 -7.750 1.220
199 1.00000 -0.52826 -0.54805 -7.750 -7.500 1.237
200 1.00000 -0.55535 -0.47957 -7.500 -7.250 1.240
201 1.00000 -0.52455 -0.52804 -7.250 -7.000 1.253
202 1.00000 -0.52272 -0.51801 -7.000 -6.750 1.259
203 1.00000 -0.52090 -0.50812 -6.750 -6.500 1.272
204 1.00000 -0.56530 -0.47638 -6.500 -6.250 1.273
205 1.00000 -0.62380 -0.46610 -6.250 -6.000 1.286
206 1.00000 -0.52215 -0.51704 -6.000 -5.750 1.300
207 1.00000 -0.56602 -0.71007 -5.750 -5.500 1.307
208 1.00000 -0.51181 -0.45851 -5.500 -5.250 1.315
209 1.00000 -0.51153 -0.48771 -5.250 -5.000 1.317
210 1.00000 -0.66241 -0.52788 -5.000 -4.750 1.313
211 1.00000 -0.44950 -0.52948 -4.750 -4.500 1.315
212 1.00000 -0.50452 -0.41902 -4.500 -4.250 1.321
213 1.00000 -0.45067 -0.60998 -4.250 -4.000 1.335
214 1.00000 -0.41651 -0.38652 -4.000 -3.750 1.341
215 1.00000 -0.49908 -0.38966 -3.750 -3.500 1.355
216 1.00000 -0.49728 -0.37987 -3.500 -3.250 1.359
217 1.00000 -0.35428 -0.33432 -3.250 -3.000 1.371
218 1.00000 -0.51379 -0.52505 -3.000 -2.750 1.364
219 1.00000 -0.49193 -0.35067 -2.750 -2.500 1.375
220 1.00000 -0.56041 -0.24085 -2.500 -2.250 1.381
221 1.00000 -0.58911 -0.28885 -2.250 -2.000 1.394
222 1.00000 -0.50262 -0.41359 -2.000 -1.750 1.404
223 1.00000 -0.42821 -0.32807 -1.750 -1.500 1.426
224 1.00000 -0.44643 -0.24000 -1.500 -1.250 1.430
225 1.00000 -0.49436 -0.44887 -1.250 -1.000 1.424
226 1.00000 -0.47947 -0.28295 -1.000 -0.750 1.421
227 1.00000 -0.46183 -0.45656 -0.750 -0.500 1.428
228 1.00000 -0.44500 -0.33482 -0.500 -0.250 1.424
229 1.00000 -0.41212 -0.36396 -0.250 0.000 1.437
230 1.00000 -0.42242 -0.27058 0.000 0.250 1.428
231 1.00000 -0.47060 -0.23520 0.250 0.500 1.427
232 1.00000 -0.46882 -0.22565 0.500 0.750 1.421
233 1.00000 -0.47442 -0.14526 0.750 1.000 1.425
234 1.00000 -0.42430 -0.19729 1.000 1.250 1.422
235 1.00000 -0.45390 -0.35804 1.250 1.500 1.417
236 1.00000 -0.39524 -0.04112 1.500 1.750 1.416
237 1.00000 -0.41136 -0.19284 1.750 2.000 1.411
238 1.00000 -0.45835 -0.16872 2.000 2.250 1.412
239 1.00000 -0.46763 -0.05852 2.250 2.500 1.410
240 1.00000 -0.41111 0.11645 2.500 2.750 1.405
241 1.00000 -0.45303 -0.14038 2.750 3.000 1.400
242 1.00000 -0.45131 -0.13087 3.000 3.250 1.392
243 1.00000 -0.35849 -0.05034 3.250 3.500 1.393
244 1.00000 -0.45922 -0.19747 3.500 3.750 1.384
245 1.00000 -0.50045 -0.13027 3.750 4.000 1.380
246 1.00000 -0.45302 0.04286 4.000 4.250 1.370
247 1.00000 -0.44284 -0.21721 4.250 4.500 1.367
248 1.00000 -0.44088 -0.07411 4.500 4.750 1.368
249 1.00000 -0.44147 -0.10429 4.750 5.000 1.352
250 1.00000 -0.43745 -0.05523 5.000 5.250 1.342
251 1.00000 -0.52047 -0.02018 5.250 5.500 1.329
252 1.00000 -0.49852 -0.05053 5.500 5.750 1.346
253 1.00000 -0.47889 0.00727 5.750 6.000 1.358
254 1.00000 -0.43052 -0.01741 6.000 6.250 1.367
255 1.00000 -0.42876 -0.00804 6.250 6.500 1.370
256 1.00000 -0.42705 0.00133 6.500 6.750 1.391
257 1.00000 -0.42531 0.01077 6.750 7.000 1.392
258 1.00000 -0.59786 0.02620 7.000 7.250 1.392
259 1.00000 -0.42183 0.02973 7.250 7.500 1.402
260 1.00000 -0.42007 0.03910 7.500 7.750 1.397
261 1.00000 -0.41831 0.04862 7.750 8.000 1.405
262 1.00000 -0.41656 0.05808 8.000 8.250 1.401
263 1.00000 -0.41483 0.06751 8.250 8.500 1.400
264 1.00000 -0.41312 0.07698 8.500 8.750 1.398
265 1.00000 -0.41134 0.08642 8.750 9.000 1.387
266 1.00000 -0.40958 0.09580 9.000 9.250 1.382
267 1.00000 -0.40785 0.10528 9.250 9.500 1.370
268 1.00000 -0.40609 0.11481 9.500 9.750 1.377
269 1.00000 -0.40436 0.12428 9.750 10.000 1.358
270 1.00000 -0.40254 0.13375 10.000 10.250 1.365
271 1.00000 -0.40083 0.14317 10.250 10.500 1.363
272 1.00000 -0.39909 0.15260 10.500 10.750 1.370
273 1.00000 -0.39733 0.16210 10.750 11.000 1.373
274 1.00000 -0.39558 0.17165 11.000 11.250 1.376
275 1.00000 -0.39380 0.18134 11.250 11.500 1.384
276 1.00000 -0.39212 0.19092 11.500 11.750 1.377
277 1.00000 -0.39031 0.20036 11.750 12.000 1.370
278 1.00000 -0.38855 0.20996 12.000 12.250 1.381
279 1.00000 -0.38677 0.21966 12.250 12.500 1.383
280 1.00000 -0.38503 0.22922 12.500 12.750 1.383
281 1.00000 -0.38326 0.23872 12.750 13.000 1.370
282 1.00000 -0.39442 0.10808 13.000 13.250 1.374
283 1.00000 -0.37973 0.25798 13.250 13.500 1.363
284 1.00000 -0.37797 0.26757 13.500 13.750 1.364
285 1.00000 -0.37622 0.27718 13.750 14.000 1.349
286 1.00000 -0.37443 0.28672 14.000 14.250 1.355
287 1.00000 -0.37261 0.29646 14.250 14.500 1.342
288 1.00000 -0.37084 0.30607 14.500 14.750 1.338
289 1.00000 -0.36908 0.31573 14.750 15.000 1.329
290 1.00000 -0.36732 0.32541 15.000 15.250 1.316
291 1.00000 -0.36555 0.33507 15.250 15.500 1.311
292 1.00000 -0.36374 0.34476 15.500 15.750 1.298
293 1.00000 -0.36194 0.35446 15.750 16.000 1.291
294 1.00000 -0.36014 0.36415 16.000 16.250 1.282
295 1.00000 -0.35834 0.37398 16.250 16.500 1.281
296 1.00000 -0.35659 0.38377 16.500 16.750 1.263
297 1.00000 -0.35480 0.39349 16.750 17.000 1.273
298 1.00000 -0.35301 0.40328 17.000 17.250 1.268
299 1.00000 -0.35122 0.41310 17.250 17.500 1.257
300 1.00000 -0.34938 0.42289 17.500 17.750 1.257
301 1.00000 -0.34759 0.43264 17.750 18.000 1.252
302 1.00000 -0.34579 0.44244 18.000 18.250 1.258
303 1.00000 -0.34394 0.45239 18.250 18.500 1.240
304 1.00000 -0.34214 0.46226 18.500 18.750 1.244
305 1.00000 -0.34035 0.47205 18.750 19.000 1.241
306 1.00000 -0.33853 0.48190 19.000 19.250 1.220
307 1.00000 -0.33673 0.49180 19.250 19.500 1.207
308 1.00000 -0.33487 0.50174 19.500 19.750 1.199
309 1.00000 -0.33307 0.51183 19.750 20.000 1.195
310 1.00000 -0.33125 0.52176 20.000 20.250 1.178
311 1.00000 -0.32942 0.53176 20.250 20.500 1.170
312 1.00000 -0.32756 0.54180 20.500 20.750 1.168
313 1.00000 -0.32572 0.55181 20.750 21.000 1.161
314 1.00000 -0.32385 0.56183 21.000 21.250 1.155
315 1.00000 -0.32201 0.57196 21.250 21.500 1.151
316 1.00000 -0.32015 0.58202 21.500 21.750 1.146
317 1.00000 -0.31829 0.59225 21.750 22.000 1.137
318 1.00000 -0.31641 0.60249 22.000 22.250 1.122
319 1.00000 -0.31453 0.61260 22.250 22.500 1.118
320 1.00000 -0.31265 0.62289 22.500 22.750 1.116
321 1.00000 -0.31075 0.63309 22.750 23.000 1.097
322 1.00000 -0.30884 0.64331 23.000 23.250 1.087
323 1.00000 -0.30694 0.65375 23.250 23.500 1.078
324 1.00000 -0.30503 0.66406 23.500 23.750 1.072
325 1.00000 -0.30310 0.67437 23.750 24.000 1.062
326 1.00000 -0.30120 0.68479 24.000 24.250 1.054
327 1.00000 -0.29928 0.69522 24.250 24.500 1.046
328 1.00000 -0.29735 0.70579 24.500 24.750 1.035
329 1.00000 -0.29541 0.71630 24.750 25.000 1.026
330 1.00000 -0.29345 0.72680 25.000 25.250 1.016
331 1.00000 -0.29154 0.73739 25.250 25.500 1.004
332 1.00000 -0.28960 0.74794 25.500 25.750 0.993
333 1.00000 -0.28764 0.75852 25.750 26.000 0.977
334 1.00000 -0.28570 0.76912 26.000 26.250 0.971
335 1.00000 -0.28375 0.77976 26.250 26.500 0.952
336 1.00000 -0.28174 0.79055 26.500 26.750 0.920
337 1.00000 -0.27981 0.80129 26.750 27.000 0.939
338 1.00000 -0.27783 0.81206 27.000 27.250 0.918
339 1.00000 -0.27584 0.82296 27.250 27.500 0.891
340 1.00000 -0.27384 0.83374 27.500 27.750 0.859
341 1.00000 -0.27186 0.84452 27.750 28.000 0.852
342 1.00000 -0.26987 0.85544 28.000 28.250 0.847
343 1.00000 -0.26784 0.86633 28.250 28.500 0.836
344 1.00000 -0.26580 0.87735 28.500 28.750 0.836
345 1.00000 -0.26385 0.88838 28.750 29.000 0.833
346 1.00000 -0.26182 0.89942 29.000 29.250 0.824
347 1.00000 -0.25979 0.91061 29.250 29.500 0.799
348 1.00000 -0.25781 0.92185 29.500 29.750 0.788
349 1.00000 -0.25574 0.93303 29.750 30.000 0.777
350 1.00000 -0.25370 0.94431 30.000 30.250 0.754
351 1.00000 -0.25163 0.95555 30.250 30.500 0.743
352 1.00000 -0.24956 0.96684 30.500 30.750 0.729
353 1.00000 -0.24748 0.97818 30.750 31.000 0.711
354 1.00000 -0.24539 0.98956 31.000 31.250 0.704
355 0.99901 -0.24306 1.00000 31.250 31.500 0.692
356 0.98769 -0.23823 1.00000 31.500 31.750 0.676
357 0.97658 -0.23348 1.00000 31.750 32.000 0.662
358 0.96567 -0.22882 1.00000 32.000 32.250 0.658
359 0.95495 -0.22425 1.00000 32.250 32.500 0.646
360 0.94443 -0.21976 1.00000 32.500 32.750 0.642
361 0.93410 -0.21535 1.00000 32.750 33.000 0.643
362 0.92394 -0.21101 1.00000 33.000 33.250 0.636
363 0.91642 -0.20814 1.00000 33.250 33.500 0.638
364 0.90658 -0.20392 1.00000 33.500 33.750 0.632
365 0.89690 -0.19978 1.00000 33.750 34.000 0.628
366 0.88738 -0.19571 1.00000 34.000 34.250 0.625
367 0.87802 -0.19171 1.00000 34.250 34.500 0.623
368 0.86881 -0.18777 1.00000 34.500 34.750 0.623
369 0.85976 -0.18389 1.00000 34.750 35.000 0.618
370 0.85085 -0.18008 1.00000 35.000 35.250 0.617
371 0.84208 -0.17633 1.00000 35.250 35.500 0.613
372 0.83345 -0.17264 1.00000 35.500 35.750 0.611
373 0.82495 -0.16900 1.00000 35.750 36.000 0.613
374 0.81659 -0.16542 1.00000 36.000 36.250 0.609
375 0.80835 -0.16190 1.00000 36.250 36.500 0.611
376 0.80024 -0.15843 1.00000 36.500 36.750 0.604
377 0.79225 -0.15501 1.00000 36.750 37.000 0.613
378 0.78437 -0.15164 1.00000 37.000 37.250 0.602
379 0.77662 -0.14832 1.00000 37.250 37.500 0.610
380 0.76897 -0.14505 1.00000 37.500 37.750 1.000
381 0.76144 -0.14183 1.00000 37.750 38.000 1.000

loop_
_restr_chirality_atom_site_label_1
_restr_chirality_atom_site_label_2
_restr_chirality_atom_site_label_3
_restr_chirality_atom_site_label_4
_restr_chirality_site_symmetry_1
_restr_chirality_site_symmetry_2
_restr_chirality_site_symmetry_3
_restr_chirality_site_symmetry_4
_restr_chirality_volume_target
_restr_chirality_weight_param
_restr_chirality_diff
O41 O39 C53 H41 1 1 1 1 0.0000 0.1000 0.0143
O42 C54 O43 H42 1 1 1 1 0.0000 0.1000 -0.0052
O68 C90 C92 H70 1 1 1 1 0.0000 0.1000 0.0276
O70 O68 C90 C92 1 1 1 1 0.0000 0.1000 -0.0311
O71 C93 O72 H71 1 1 1 1 0.0000 0.1000 -0.0434
C2 C7 C4 C3 1 1 1 1 0.0000 0.1000 -0.1586
C6 C2 C7 C4 1 1 1 1 0.0000 0.1000 0.1033
C7 C4 C3 C5 1 1 1 1 0.0000 0.1000 0.0147
C12 C13 C10 C11 1 1 1 1 0.0000 0.1000 -0.0320
C13 C10 C11 C15 1 1 1 1 0.0000 0.1000 -0.0539
C14 C12 C13 C10 1 1 1 1 0.0000 0.1000 -0.0039
C19 C20 C17 C18 1 1 1 1 0.0000 0.1000 -0.0277
C20 C17 C18 C22 1 1 1 1 0.0000 0.1000 0.0510
C21 C19 C20 C17 1 1 1 1 0.0000 0.1000 -0.0542
C24 O25 O21 C26 1 1 1 1 0.0000 0.1000 -0.0707
C24 O26 O22 C27 3_676 1 3_676 1 0.0000 0.1000 0.2077
C25 C25 C26 C27 3_676 1 1 3_676 0.0000 0.1000 0.1135
C25 O25 C26 O21 1 1 1 1 0.0000 0.1000 -0.0374
C26 C27 C25 C25 3_676 1 3_676 1 0.0000 0.1000 0.1135
C27 C25 C25 C26 1 3_676 1 1 0.0000 0.1000 0.1135
C29 C33 C34 C31 1 1 1 1 0.0000 0.1000 0.0122
C33 C34 C31 C32 1 1 1 1 0.0000 0.1000 0.0547
C34 C31 C32 C30 1 1 1 1 0.0000 0.1000 0.0156
C40 C41 C38 C39 1 1 1 1 0.0000 0.1000 0.0618
C41 C38 C39 C37 1 1 1 1 0.0000 0.1000 0.0644
C42 C40 C41 C38 1 1 1 1 0.0000 0.1000 -0.0574
C45 C47 C46 C49 1 1 1 1 0.0000 0.1000 -0.0689
C46 C49 C48 C50 1 1 1 1 0.0000 0.1000 -0.0269
C47 C46 C49 C48 1 1 1 1 0.0000 0.1000 -0.0047
C51 O41 O39 C53 1 1 1 1 0.0000 0.1000 -0.2139
C55 O42 C54 O43 1 1 1 1 0.0000 0.1000 -0.0048
C55 C56 C53 C54 1 1 1 1 0.0000 0.1000 0.0566
C56 C53 C54 C52 1 1 1 1 0.0000 0.1000 -0.0412
C57 C55 C56 C53 1 1 1 1 0.0000 0.1000 -0.0566
C61 C63 C62 C65 1 1 1 1 0.0000 0.1000 -0.0569
C62 C65 C64 C60 1 1 1 1 0.0000 0.1000 -0.0813
C63 C62 C65 C64 1 1 1 1 0.0000 0.1000 -0.0045
C68 C70 C69 C72 1 1 1 1 0.0000 0.1000 0.0154
C69 C72 C71 C73 1 1 1 1 0.0000 0.1000 0.0384
C70 C69 C72 C71 1 1 1 1 0.0000 0.1000 -0.0340
C77 C78 C81 C76 1 1 1 1 0.0000 0.1000 -0.1920
C78 C81 C76 C80 1 1 1 1 0.0000 0.1000 0.1201
C79 C77 C78 C81 1 1 1 1 0.0000 0.1000 0.1136
C84 C85 C88 C83 1 1 1 1 0.0000 0.1000 -0.0604
C85 C88 C83 C87 1 1 1 1 0.0000 0.1000 -0.0226
C86 C84 C85 C88 1 1 1 1 0.0000 0.1000 0.1309
C97 O71 C93 O72 1 1 1 1 0.0000 0.1000 -0.1444
O25 C26 O21 H25 1 1 1 1 0.0000 0.1000 0.0134
O26 O22 C27 H26a 1 3_676 1 1 0.0000 0.1000 -0.0241
C100 C101 C104 C99 1 1 1 1 0.0000 0.1000 -0.0662
C101 C104 C99 C103 1 1 1 1 0.0000 0.1000 0.0343
C102 C100 C101 C104 1 1 1 1 0.0000 0.1000 0.0695
O85 H85 O86 C105 1 1 1 1 0.0000 0.1000 0.0020
C107 C108 C111 C106 1 1 1 1 0.0000 0.1000 -0.0204
C108 C111 C106 C110 1 1 1 1 0.0000 0.1000 -0.0728
C109 C107 C108 C111 1 1 1 1 0.0000 0.1000 -0.0720
C112 H87a O87 O88 1 1 1 1 0.0000 0.1000 0.0218
C114 C115 C118 C113 1 1 1 1 0.0000 0.1000 -0.0081
C115 C118 C113 C117 1 1 1 1 0.0000 0.1000 0.0212
C116 C114 C115 C118 1 1 1 1 0.0000 0.1000 -0.0087

loop_
_restr_rigu_atom_site_label_1
_restr_rigu_atom_site_label_2
_restr_rigu_target_weight_param
_restr_rigu_u13_diff
_restr_rigu_u23_diff
_restr_rigu_u33_diff
Cu1 Cu2 0.001000 -0.000111 0.000141 0.000031
Cu1 O2 0.001000 0.000053 -0.000003 -0.000076
Cu1 O3 0.001000 0.000039 0.000150 -0.000027
Cu1 O7 0.001000 -0.000309 0.000199 -0.000330
Cu1 C1 0.001000 -0.000212 0.000216 -0.000280
Cu1 C3 0.001000 0.000291 0.000098 -0.000220
Cu1 C9 0.001000 0.001028 -0.001273 0.000130
Cu2 Cu3 0.001000 0.000945 -0.000044 -0.000115
Cu2 O3 0.001000 -0.000128 0.000151 -0.000044
Cu2 O4 0.001000 0.000005 0.000162 -0.000064
Cu2 O8 0.001000 0.000023 -0.000390 -0.000135
Cu2 O9 0.001000 -0.000703 0.000090 -0.000294
Cu2 O11 0.001000 -0.000171 0.000340 -0.000258
Cu2 C3 0.001000 0.000607 0.001393 0.000273
Cu2 C4 0.001000 -0.001433 0.000094 -0.000374
Cu2 C9 0.001000 0.000237 -0.000428 -0.000210
Cu2 C16 0.001000 -0.000951 -0.000630 -0.000864
Cu3 O4 0.001000 0.000310 0.000726 -0.000212
Cu3 O5 0.001000 -0.000605 -0.000055 0.000101
Cu3 O10 0.001000 -0.000268 -0.000367 -0.000219
Cu3 C4 0.001000 0.000143 0.001831 0.000174
Cu3 C8 0.001000 -0.000031 0.001301 0.000061
Cu3 C16 0.001000 -0.001043 0.000034 -0.000972
Cu3 O12 0.001000 -0.000038 0.000844 -0.000211
Cu4 Cu5 0.001000 0.001443 0.000262 -0.002203
Cu4 O15 0.001000 -0.000433 0.000220 -0.000365
Cu4 O17 0.001000 -0.000008 -0.000092 -0.000181
Cu4 O19 0.001000 -0.000207 -0.000113 -0.000678
Cu4 O23 0.001000 -0.000534 -0.000380 -0.001380
Cu4 C23 0.001000 -0.000037 0.000255 -0.000112
Cu4 C28 0.001000 -0.000217 -0.000201 -0.000307
Cu4 C30 0.001000 -0.002237 -0.000075 -0.000412
Cu5 Cu6 0.001000 0.001876 -0.001041 -0.000109
Cu5 O16 0.001000 -0.000531 0.000537 0.000001
Cu5 O19 0.001000 0.001042 -0.000152 0.000552
Cu5 O20 0.001000 -0.000207 -0.000525 0.000026
Cu5 O22 0.001000 -0.000127 0.000146 -0.000262
Cu5 O24 0.001000 0.000633 -0.001277 0.001370
Cu5 C23 0.001000 -0.002005 0.000798 0.000474
Cu5 C24 0.001000 0.002032 -0.000527 -0.002389
Cu5 C30 0.001000 0.000468 -0.000103 0.000567
Cu5 C31 0.001000 0.000009 -0.000597 -0.000016
Cu6 O20 0.001000 0.001338 0.000116 0.000090
Cu6 O21 0.001000 -0.001671 -0.000476 0.000034
Cu6 O27 0.001000 0.000204 -0.000347 -0.000005
Cu6 C24 0.001000 0.001868 0.001236 -0.002221
Cu6 C31 0.001000 -0.002631 0.001425 0.000777
Cu6 C35 0.001000 -0.000817 0.000006 -0.000044
Cu7 Cu8 0.001000 0.000072 0.001386 -0.001528
Cu7 O28 0.001000 -0.000415 -0.000854 -0.000405
Cu7 O29 0.001000 -0.000026 0.000042 -0.000696
Cu7 O31 0.001000 -0.000322 0.000599 -0.000362
Cu7 O38 0.001000 -0.000966 -0.000847 -0.001714
Cu7 O39 0.001000 0.000641 0.000122 -0.000731
Cu7 C35 0.001000 -0.000523 0.000968 0.000001
Cu7 C36 0.001000 0.000272 0.000106 -0.000257
Cu7 C38 0.001000 0.001731 -0.001066 0.000486
Cu7 C51 0.001000 0.001245 0.000250 -0.000821
Cu8 Cu9 0.001000 0.000537 0.000471 0.002459
Cu8 O31 0.001000 0.000670 -0.000626 0.000401
Cu8 O32 0.001000 0.000412 0.000167 0.000255
Cu8 O36 0.001000 0.000227 0.000367 -0.000866
Cu8 O37 0.001000 -0.000431 -0.000918 0.001116
Cu8 O40 0.001000 0.000316 0.000105 -0.000404
Cu8 C38 0.001000 0.000600 -0.001735 0.000458
Cu8 C39 0.001000 -0.000052 -0.000568 0.000874
Cu8 C44 0.001000 0.000489 0.000859 -0.000407
Cu8 C51 0.001000 0.000816 0.000640 0.000028
Cu9 O32 0.001000 -0.000120 -0.000098 -0.001012
Cu9 O33 0.001000 -0.000220 -0.000537 -0.000203
Cu9 O35 0.001000 0.000700 0.000175 -0.000130
Cu9 C39 0.001000 0.000969 0.001558 -0.000519
Cu9 C43 0.001000 0.000413 -0.000171 -0.000133
Cu9 C44 0.001000 0.000028 0.001592 -0.001428
Cu10 Cu11 0.001000 0.001139 -0.000424 -0.001498
Cu10 O46 0.001000 0.000381 0.000635 0.000137
Cu10 O47 0.001000 0.000095 0.000284 -0.000319
Cu10 O51 0.001000 -0.000167 0.000002 -0.000014
Cu10 C62 0.001000 -0.001243 -0.001605 0.000349
Cu10 C66 0.001000 -0.001157 -0.000566 0.000485
Cu10 C67 0.001000 0.000562 -0.000246 -0.001168
Cu11 Cu12 0.001000 -0.000373 -0.002926 0.000353
Cu11 O47 0.001000 0.000887 0.001003 0.000485
Cu11 O48 0.001000 0.000490 -0.000029 -0.000039
Cu11 O52 0.001000 -0.000423 0.000018 0.000293
Cu11 O57 0.001000 0.000657 -0.000366 -0.000098
Cu11 O58 0.001000 0.000160 0.000340 0.000317
Cu11 C61 0.001000 -0.000216 -0.000146 0.000491
Cu11 C62 0.001000 -0.000554 0.000814 0.000444
Cu11 C67 0.001000 0.000887 -0.000443 0.000515
Cu11 C75 0.001000 -0.001470 -0.001826 -0.001087
Cu12 Cu13 0.001000 -0.000616 -0.000412 0.001686
Cu12 O48 0.001000 -0.000518 0.000893 -0.000334
Cu12 O49 0.001000 -0.000095 -0.000714 0.000380
Cu12 O59 0.001000 0.000880 -0.000380 0.000263
Cu12 O61 0.001000 0.000206 0.000270 -0.000623
Cu12 C59 0.001000 0.000689 -0.000371 0.000706
Cu12 C61 0.001000 0.004357 -0.001110 0.001697
Cu12 C75 0.001000 0.000341 0.000127 -0.001013
Cu12 C82 0.001000 0.000865 -0.000903 0.001298
Cu13 Cu14 0.001000 -0.000855 0.000043 -0.000697
Cu13 O44 0.001000 0.000411 -0.000600 -0.000082
Cu13 O61 0.001000 0.000578 -0.000710 -0.000820
Cu13 O62 0.001000 0.000056 0.000822 -0.000721
Cu13 O66 0.001000 -0.000313 -0.001594 -0.000785
Cu13 C58 0.001000 0.000560 -0.001501 -0.000044
Cu13 C82 0.001000 -0.000695 0.000214 -0.000161
Cu13 C84 0.001000 0.000988 -0.001579 -0.000900
Cu14 Cu15 0.001000 -0.000219 -0.000718 0.000775
Cu14 O43 0.001000 -0.000407 -0.000324 -0.000502
Cu14 O62 0.001000 -0.000243 0.000053 -0.000653
Cu14 O63 0.001000 -0.000170 -0.000039 -0.000192
Cu14 O67 0.001000 0.000139 -0.000154 0.000076
Cu14 O69 0.001000 -0.000890 -0.000864 -0.001010
Cu14 C58 0.001000 -0.000479 -0.001931 -0.000052
Cu14 C84 0.001000 -0.000489 -0.000140 0.000239
Cu14 C85 0.001000 -0.000165 -0.000081 0.000376
Cu14 C90 0.001000 -0.001127 -0.000591 0.000443
Cu15 O63 0.001000 -0.000025 0.000132 -0.000296
Cu15 O64 0.001000 -0.000758 -0.000389 -0.000164
Cu15 O68 0.001000 -0.000133 0.000396 -0.000201
Cu15 C85 0.001000 -0.000809 0.000254 -0.000048
Cu15 C89 0.001000 0.000205 0.001064 0.000091
Cu15 C90 0.001000 0.000618 -0.000423 0.000710
Cu16 Cu17 0.001000 0.000376 0.001510 -0.000249
Cu16 O73 0.001000 -0.000010 0.000137 -0.000462
Cu16 O75 0.001000 0.000114 0.000050 -0.000079
Cu16 O76 0.001000 0.000081 0.000183 -0.001509
Cu16 O80 0.001000 -0.000352 0.001942 -0.001655
Cu16 C97 0.001000 -0.000091 -0.000132 -0.000903
Cu16 C119 0.001000 -0.000378 0.000924 -0.001160
Cu16 C122 0.001000 -0.000217 -0.000556 0.000048
Cu17 Cu18 0.001000 0.000161 -0.000389 0.000707
Cu17 O72 0.001000 0.000169 -0.000776 -0.000419
Cu17 O76 0.001000 -0.000773 -0.000106 -0.001094
Cu17 O77 0.001000 0.000212 -0.000250 -0.000147
Cu17 O81 0.001000 0.001340 -0.000200 -0.001381
Cu17 C97 0.001000 0.000324 -0.000168 -0.000170
Cu17 C119 0.001000 0.001216 -0.000157 -0.000555
Cu17 C120 0.001000 0.001073 -0.000371 0.000075
Cu18 O77 0.001000 -0.000284 0.000308 -0.000809
Cu18 O78 0.001000 -0.000192 -0.000240 -0.000245
Cu18 O82 0.001000 -0.000009 -0.000337 -0.000978
Cu18 C120 0.001000 -0.000641 -0.000128 -0.000290
Cu18 C121 0.001000 0.000547 0.000128 0.000171
O1 O2 0.001000 0.000176 0.000101 0.000474
O1 C1 0.001000 -0.000185 0.000243 0.000038
O1 C2 0.001000 0.000026 -0.001241 0.000133
O2 O3 0.001000 -0.000283 0.000056 -0.000289
O2 O7 0.001000 0.000020 -0.000003 -0.000231
O2 C1 0.001000 -0.000033 0.000046 0.000031
O2 C2 0.001000 -0.000078 0.000023 -0.000104
O3 O4 0.001000 -0.000117 0.000125 -0.000377
O3 O7 0.001000 0.001026 -0.001094 -0.000552
O3 O8 0.001000 -0.000414 0.000272 -0.000789
O3 O9 0.001000 -0.000828 -0.000064 -0.000447
O3 O11 0.001000 -0.001294 0.001346 0.000027
O3 C2 0.001000 0.000022 0.000412 0.000035
O3 C3 0.001000 -0.000071 0.000066 0.000073
O3 C4 0.001000 0.000358 0.000176 -0.000226
O4 O5 0.001000 -0.000378 0.001085 -0.001502
O4 O8 0.001000 -0.000502 -0.000379 -0.000008
O4 O9 0.001000 -0.000739 0.000418 0.000080
O4 O10 0.001000 -0.000695 -0.000702 -0.001025
O4 O11 0.001000 -0.000155 -0.000601 0.002074
O4 C3 0.001000 -0.001161 -0.000883 0.000322
O4 C4 0.001000 -0.000023 0.000226 0.000072
O4 C5 0.001000 0.000090 0.000568 0.000014
O4 O12 0.001000 0.000441 0.000012 -0.002225
O5 O6 0.001000 -0.000603 0.000493 -0.000196
O5 O10 0.001000 -0.001288 -0.000023 -0.000240
O5 C5 0.001000 0.000588 0.001169 0.000308
O5 C8 0.001000 -0.000084 -0.000475 0.000032
O5 O12 0.001000 -0.001046 -0.002738 0.000778
O6 C5 0.001000 0.000152 -0.000036 0.000770
O6 C8 0.001000 -0.000131 0.000006 0.000075
O7 O8 0.001000 0.000090 -0.000253 0.000189
O7 C9 0.001000 0.000044 0.000242 0.000150
O7 C10 0.001000 -0.000172 0.001423 0.000216
O8 O9 0.001000 0.000118 0.000113 0.001114
O8 O11 0.001000 -0.000890 0.000877 0.001377
O8 C9 0.001000 0.000229 -0.000090 0.000019
O8 C10 0.001000 -0.000709 -0.000254 -0.000333
O9 O10 0.001000 0.000244 0.000500 -0.000383
O9 O11 0.001000 -0.000491 0.000439 0.000850
O9 C16 0.001000 -0.000245 -0.000075 -0.000018
O9 C17 0.001000 -0.000830 -0.000522 -0.000682
O10 C16 0.001000 -0.000260 -0.000040 -0.000003
O10 C17 0.001000 -0.000545 -0.000468 -0.000183
O10 O12 0.001000 -0.000051 -0.000328 0.000011
O13 C17 0.001000 0.000295 0.000322 -0.000104
O13 C18 0.001000 0.000038 -0.000014 -0.000166
O13 C19 0.001000 -0.000360 0.000021 -0.000491
O14 C18 0.001000 0.000199 0.000573 -0.000006
O14 C19 0.001000 0.000110 0.000153 0.000046
O14 C20 0.001000 -0.000720 -0.000093 -0.000144
O15 O16 0.001000 0.001319 0.000702 -0.000195
O15 O17 0.001000 -0.000288 0.000460 0.000259
O15 O19 0.001000 -0.000351 -0.000687 0.000085
O15 O23 0.001000 -0.001193 -0.000678 -0.001241
O15 C20 0.001000 -0.001166 0.000323 0.000055
O15 C23 0.001000 -0.000133 -0.000013 0.000212
O16 O19 0.001000 -0.000359 -0.000074 0.000887
O16 O20 0.001000 -0.000493 -0.000963 0.000068
O16 O22 0.001000 0.000017 -0.001960 -0.001233
O16 O24 0.001000 0.000466 -0.004216 -0.000170
O16 C20 0.001000 -0.003138 0.000151 0.001656
O16 C23 0.001000 0.000284 0.000415 -0.000085
O17 O18 0.001000 -0.000696 0.000078 -0.000312
O17 O19 0.001000 -0.000541 -0.000261 -0.000824
O17 O23 0.001000 -0.001806 0.000678 -0.000286
O17 C28 0.001000 0.000263 -0.000077 0.000079
O17 C29 0.001000 -0.000933 -0.000004 -0.000044
O18 C28 0.001000 0.000117 0.000279 0.000148
O18 C29 0.001000 -0.000265 0.000008 0.000905
O19 O20 0.001000 0.000810 -0.000274 -0.000442
O19 O22 0.001000 0.001273 0.000371 -0.000945
O19 O23 0.001000 0.002303 -0.002737 0.002801
O19 O24 0.001000 -0.003497 -0.003550 -0.004167
O19 C29 0.001000 -0.000196 -0.000072 0.000243
O19 C30 0.001000 -0.000129 -0.000117 0.000019
O19 C31 0.001000 -0.000274 -0.000575 -0.000129
O20 O21 0.001000 0.002744 -0.002400 -0.002282
O20 O22 0.001000 0.000812 0.001871 -0.001219
O20 O24 0.001000 -0.000959 -0.000751 -0.000539
O20 O27 0.001000 0.000669 -0.000873 -0.000027
O20 C30 0.001000 0.000492 0.000042 0.000658
O20 C31 0.001000 0.000282 0.000003 0.000002
O20 C32 0.001000 0.000111 -0.000071 0.000094
O21 O22 0.001000 0.000576 0.001937 0.000784
O21 O27 0.001000 -0.000449 -0.000358 -0.000205
O21 C24 0.001000 0.000072 0.000360 0.000425
O21 C25 0.001000 -0.000236 0.000727 -0.000810
O22 O24 0.001000 0.001475 -0.003645 0.002022
O22 C24 0.001000 -0.000395 -0.000385 0.000117
O22 C25 0.001000 0.000309 0.000138 -0.000230
O27 O28 0.001000 -0.000131 -0.000904 -0.000613
O27 C32 0.001000 0.000276 -0.000368 0.000405
O27 C35 0.001000 0.000026 0.000168 0.000042
O28 O29 0.001000 -0.001110 0.000177 0.000312
O28 O31 0.001000 -0.000740 0.001431 0.000047
O28 O38 0.001000 -0.000703 -0.000062 -0.003450
O28 O39 0.001000 0.000192 0.002456 -0.001404
O28 C32 0.001000 -0.001112 0.000035 0.000670
O28 C35 0.001000 -0.000224 0.000205 0.000130
O29 O30 0.001000 0.000118 -0.000433 0.000026
O29 O31 0.001000 0.000424 -0.000139 -0.000001
O29 O38 0.001000 -0.001880 0.001186 -0.001831
O29 O39 0.001000 0.000700 -0.000310 -0.000200
O29 C36 0.001000 0.000046 0.000030 0.000142
O29 C37 0.001000 0.000185 0.000092 0.000442
O30 C36 0.001000 -0.000156 -0.000037 0.000027
O30 C37 0.001000 0.000217 -0.000488 0.000698
O31 O32 0.001000 0.000685 0.000415 0.000466
O31 O36 0.001000 0.000626 0.001789 -0.001401
O31 O37 0.001000 0.002295 -0.000807 -0.003654
O31 O38 0.001000 -0.002336 -0.003926 -0.000730
O31 O39 0.001000 0.000978 0.000010 -0.000492
O31 O40 0.001000 0.000449 0.000981 -0.000577
O31 C37 0.001000 0.000922 0.000906 0.000442
O31 C38 0.001000 -0.000197 -0.000151 0.000086
O31 C39 0.001000 -0.000035 0.000246 0.000735
O32 O33 0.001000 0.000341 -0.001199 0.001545
O32 O35 0.001000 0.001341 0.000930 0.000149
O32 O36 0.001000 0.000326 -0.000477 -0.001525
O32 O37 0.001000 -0.000518 -0.001013 -0.003055
O32 O40 0.001000 0.000591 -0.000389 -0.000651
O32 C38 0.001000 0.000757 -0.000348 -0.000064
O32 C39 0.001000 -0.000024 -0.000179 0.000196
O32 C40 0.001000 0.000167 0.000443 0.000236
O33 O34 0.001000 0.000198 0.000029 0.000101
O33 O35 0.001000 0.000359 0.000816 0.000129
O33 C40 0.001000 0.000218 -0.000513 -0.000219
O33 C43 0.001000 -0.000020 -0.000226 0.000107
O34 C40 0.001000 -0.000830 0.000332 -0.000378
O34 C43 0.001000 0.000108 0.000092 -0.000120
O35 O36 0.001000 0.000403 0.000575 -0.000800
O35 C44 0.001000 0.000223 0.000148 0.000208
O35 C45 0.001000 -0.000284 -0.000918 -0.000717
O36 O37 0.001000 0.000064 -0.001975 -0.000890
O36 O40 0.001000 0.000763 -0.001836 0.000371
O36 C44 0.001000 0.000224 0.000196 0.000059
O36 C45 0.001000 0.000677 -0.000890 -0.000298
O37 O40 0.001000 0.001594 0.000809 0.001005
O38 O39 0.001000 0.001331 0.002656 0.000913
O39 O40 0.001000 -0.000288 0.000745 -0.000649
O39 C51 0.001000 0.000400 0.000041 0.000070
O39 C52 0.001000 0.000444 0.000069 -0.000025
O40 C51 0.001000 -0.000159 -0.000047 0.000147
O40 C52 0.001000 0.000807 -0.000955 0.000635
O41 C52 0.001000 -0.000441 0.001302 0.001048
O41 C53 0.001000 -0.000239 -0.000622 0.000079
O41 C54 0.001000 0.000520 0.000589 0.000348
O42 C53 0.001000 -0.000228 -0.000872 -0.000149
O42 C54 0.001000 0.000017 0.000407 -0.000092
O42 C55 0.001000 -0.000475 -0.000020 -0.000123
O43 O44 0.001000 -0.000120 0.000015 0.000479
O43 O62 0.001000 0.000494 -0.000013 -0.000002
O43 O63 0.001000 -0.000638 -0.000041 0.000330
O43 O67 0.001000 -0.001278 -0.001455 -0.002221
O43 O69 0.001000 0.000181 -0.001875 -0.000310
O43 C55 0.001000 -0.000551 -0.001109 -0.000002
O43 C58 0.001000 0.000223 0.000235 0.000002
O44 O61 0.001000 0.001031 0.000307 -0.000848
O44 O62 0.001000 -0.000778 0.000910 0.000099
O44 O66 0.001000 0.001049 0.002512 -0.001292
O44 C55 0.001000 0.000906 -0.000594 0.000054
O44 C58 0.001000 -0.000071 0.000363 0.000220
O45 O46 0.001000 0.000301 -0.000341 -0.000122
O45 C63 0.001000 0.000528 -0.000325 0.000096
O45 C66 0.001000 -0.000275 0.000096 0.000154
O46 O47 0.001000 0.000700 -0.000692 -0.000497
O46 O51 0.001000 -0.001641 0.000185 -0.000380
O46 C63 0.001000 0.000086 0.000019 0.000036
O46 C66 0.001000 -0.000031 0.000041 -0.000037
O47 O48 0.001000 0.000860 -0.000594 -0.000188
O47 O51 0.001000 0.000116 0.000411 -0.000962
O47 O52 0.001000 0.001390 -0.000283 -0.000760
O47 O57 0.001000 -0.000603 0.000659 -0.000528
O47 O58 0.001000 0.001076 -0.000712 -0.000173
O47 C61 0.001000 0.000729 0.000496 0.000433
O47 C62 0.001000 0.000261 0.000275 0.000121
O47 C63 0.001000 0.000008 0.000177 0.000296
O48 O49 0.001000 0.000169 -0.000805 -0.000073
O48 O52 0.001000 0.000731 -0.001161 -0.000538
O48 O57 0.001000 -0.000580 0.001520 -0.004199
O48 O58 0.001000 -0.001075 0.000277 -0.000921
O48 O59 0.001000 0.000350 -0.001683 -0.001583
O48 O61 0.001000 -0.000110 -0.000568 -0.000244
O48 C60 0.001000 0.000520 0.000227 0.000123
O48 C61 0.001000 -0.000672 0.000036 0.000067
O48 C62 0.001000 0.000279 0.000902 0.000154
O49 O50 0.001000 -0.000460 -0.001198 0.000460
O49 O59 0.001000 0.001614 0.000304 -0.000253
O49 O61 0.001000 -0.000500 0.000424 -0.000819
O49 C59 0.001000 -0.000041 0.000230 0.000064
O49 C60 0.001000 0.000363 0.000418 0.000535
O50 C59 0.001000 0.000191 -0.000070 0.000051
O50 C60 0.001000 -0.000200 0.000161 0.000273
O51 O52 0.001000 -0.000017 0.000299 0.000041
O51 C67 0.001000 0.000136 -0.000326 0.000187
O51 C68 0.001000 0.000108 -0.000671 0.000411
O52 O57 0.001000 0.002364 0.002115 -0.000900
O52 O58 0.001000 0.000590 0.000317 -0.000284
O52 C67 0.001000 0.000045 0.000086 0.000191
O52 C68 0.001000 -0.000167 0.000110 0.000622
O53 C68 0.001000 -0.000088 -0.000026 -0.000433
O53 C69 0.001000 -0.000005 0.000086 -0.000037
O53 C70 0.001000 0.000125 -0.000705 -0.000120
O54 C69 0.001000 0.000296 -0.000482 -0.000212
O54 C70 0.001000 -0.000243 -0.000246 0.000064
O54 C71 0.001000 0.000439 -0.000084 -0.000054
O55 O56 0.001000 0.000202 -0.000353 -0.000652
O55 C71 0.001000 0.000044 0.000703 -0.000494
O55 C74 0.001000 -0.000188 -0.000115 0.000140
O56 C71 0.001000 -0.000954 0.000459 0.000027
O56 C74 0.001000 0.000140 0.000031 -0.000031
O57 O58 0.001000 0.002318 -0.000462 0.000459
O58 O59 0.001000 0.000877 -0.001239 0.000071
O58 C75 0.001000 0.000147 -0.000119 0.000255
O58 C76 0.001000 0.002255 -0.000467 -0.001234
O59 O61 0.001000 0.000947 -0.002391 0.001433
O59 C75 0.001000 0.000645 0.000082 0.000377
O59 C76 0.001000 -0.000244 0.002061 -0.000680
O60 O61 0.001000 -0.000463 -0.000032 -0.000508
O60 C82 0.001000 -0.000063 0.000051 0.000088
O60 C83 0.001000 -0.000843 -0.000150 0.000370
O61 O62 0.001000 0.000077 -0.001379 0.000864
O61 O66 0.001000 -0.000981 -0.003393 -0.004261
O61 C82 0.001000 -0.000328 0.000016 -0.000131
O61 C83 0.001000 -0.001044 -0.000604 0.000906
O62 O63 0.001000 -0.001231 -0.000306 0.000544
O62 O66 0.001000 0.001866 0.006608 -0.000274
O62 O67 0.001000 -0.001878 -0.003877 -0.004021
O62 O69 0.001000 -0.001005 -0.001280 -0.000274
O62 C83 0.001000 -0.000806 -0.000245 0.000422
O62 C84 0.001000 -0.000380 0.000028 0.000067
O62 C85 0.001000 -0.000433 -0.000700 0.000385
O63 O64 0.001000 -0.001295 0.001702 0.000468
O63 O67 0.001000 0.001649 0.001924 -0.001920
O63 O68 0.001000 -0.001205 -0.000352 -0.000485
O63 O69 0.001000 -0.001013 0.000004 -0.000070
O63 C84 0.001000 -0.000648 0.000283 -0.000012
O63 C85 0.001000 -0.000037 0.000203 0.000083
O63 C86 0.001000 -0.000013 -0.000371 0.000153
O64 O65 0.001000 -0.000803 -0.000042 0.000271
O64 O68 0.001000 0.002537 -0.001631 0.000266
O64 C86 0.001000 0.000204 0.001316 0.000154
O64 C89 0.001000 -0.000175 -0.000097 0.000110
O65 C86 0.001000 -0.000462 -0.000067 -0.000429
O65 C89 0.001000 0.000405 -0.000098 0.000051
O67 O69 0.001000 0.000535 -0.003132 0.003495
O68 O69 0.001000 0.000878 0.000047 -0.000406
O68 C90 0.001000 -0.000002 -0.000054 -0.000038
O68 C91 0.001000 -0.000663 0.000087 0.000833
O69 C90 0.001000 0.000011 -0.000071 0.000090
O69 C91 0.001000 0.000110 -0.000414 0.001229
O70 C91 0.001000 0.000377 -0.000699 -0.000265
O70 C92 0.001000 -0.000080 0.000161 0.000043
O70 C93 0.001000 -0.000419 0.000436 -0.000021
O71 C92 0.001000 0.000081 0.000281 -0.000678
O71 C93 0.001000 -0.000066 -0.000042 -0.000014
O71 C94 0.001000 0.000742 -0.000457 0.000112
O72 O73 0.001000 0.000381 -0.000305 0.000221
O72 O76 0.001000 0.000172 0.001005 0.000815
O72 O77 0.001000 0.000312 0.000177 0.000124
O72 O81 0.001000 0.000083 0.004117 -0.000917
O72 C94 0.001000 0.000733 0.000507 -0.000437
O72 C97 0.001000 -0.000031 0.000351 0.000060
O73 O75 0.001000 -0.000018 -0.000225 0.000412
O73 O76 0.001000 0.000335 0.000102 0.000637
O73 O80 0.001000 0.000321 0.002192 -0.000141
O73 C94 0.001000 -0.000237 0.000158 -0.000218
O73 C97 0.001000 0.000065 0.000043 0.000149
O74 O75 0.001000 -0.000242 -0.000092 -0.000338
O74 C122 0.001000 0.000340 -0.000026 0.000043
O74 C126 0.001000 -0.000789 0.000931 0.000065
O75 O76 0.001000 -0.000903 0.001003 0.000200
O75 O80 0.001000 -0.001924 0.001465 -0.000604
O75 C122 0.001000 0.000003 -0.000075 -0.000033
O75 C126 0.001000 0.000346 0.000333 -0.000201
O76 O77 0.001000 0.000426 0.000292 0.000094
O76 O80 0.001000 -0.001134 -0.005585 -0.005778
O76 O81 0.001000 -0.002224 0.002778 -0.003569
O76 C119 0.001000 0.000276 -0.000223 0.000153
O76 C120 0.001000 0.000491 -0.000170 0.000396
O76 C126 0.001000 0.000053 -0.000138 0.000200
O77 O78 0.001000 0.000302 -0.000472 -0.000179
O77 O81 0.001000 0.001513 -0.003628 -0.002452
O77 O82 0.001000 -0.001260 0.002674 -0.001481
O77 C119 0.001000 0.000214 -0.000149 0.000168
O77 C120 0.001000 0.000047 0.000083 0.000021
O77 C123 0.001000 0.000729 -0.000061 0.000220
O78 O79 0.001000 0.000140 0.000197 0.000396
O78 O82 0.001000 -0.001625 -0.002733 0.000139
O78 C121 0.001000 -0.000129 -0.000011 0.000084
O78 C123 0.001000 0.000021 -0.000402 0.000284
O79 C121 0.001000 -0.000055 0.000099 0.000077
O79 C123 0.001000 0.000120 -0.000094 -0.000062
C1 C2 0.001000 -0.000220 0.000191 0.000041
C1 C3 0.001000 -0.000474 0.000400 -0.000154
C1 C7 0.001000 0.000724 -0.000505 -0.000118
C2 C3 0.001000 -0.000089 0.000064 -0.000049
C2 C4 0.001000 0.000288 -0.001006 -0.000267
C2 C6 0.001000 -0.000147 0.000370 -0.000222
C2 C7 0.001000 -0.000115 0.000120 -0.000034
C3 C4 0.001000 0.000041 -0.000024 0.000060
C3 C5 0.001000 0.000439 0.000058 -0.000453
C3 C7 0.001000 0.000267 0.000738 -0.000198
C4 C5 0.001000 -0.000073 0.000003 -0.000139
C4 C6 0.001000 -0.000839 -0.000132 -0.000130
C4 C8 0.001000 0.001163 0.000111 -0.000544
C5 C6 0.001000 0.000113 0.000300 -0.000016
C5 C7 0.001000 -0.000562 -0.000459 0.000330
C5 C8 0.001000 -0.000281 0.000560 0.000269
C6 C7 0.001000 0.000133 0.000224 -0.000068
C6 C8 0.001000 -0.000420 -0.000541 -0.000181
C9 C10 0.001000 0.000312 -0.000319 -0.000178
C9 C11 0.001000 0.000209 -0.000875 -0.000682
C9 C15 0.001000 -0.000365 0.000539 -0.000769
C10 C11 0.001000 -0.000072 -0.000067 0.000072
C10 C12 0.001000 -0.000229 -0.000737 -0.000149
C10 C14 0.001000 -0.000015 -0.000016 -0.000714
C10 C15 0.001000 -0.000034 0.000090 0.000098
C11 C12 0.001000 -0.000029 -0.000109 0.000159
C11 C13 0.001000 0.000062 -0.000167 -0.000502
C11 C15 0.001000 0.000622 0.000539 -0.000293
C12 C13 0.001000 0.000032 -0.000036 0.000140
C12 C14 0.001000 0.000360 0.000592 -0.000346
C13 C14 0.001000 0.000002 0.000060 -0.000100
C13 C15 0.001000 -0.000237 0.000710 0.000231
C14 C15 0.001000 -0.000085 -0.000026 0.000067
C16 C17 0.001000 -0.000087 -0.000124 -0.000095
C16 C18 0.001000 -0.001093 0.000179 -0.000592
C16 C22 0.001000 -0.001426 0.000191 -0.000310
C17 C18 0.001000 -0.000050 0.000077 -0.000114
C17 C19 0.001000 -0.000663 0.000244 -0.000458
C17 C21 0.001000 -0.000285 -0.000133 -0.000348
C17 C22 0.001000 0.000065 -0.000123 -0.000027
C18 C19 0.001000 0.000061 0.000009 -0.000114
C18 C20 0.001000 -0.001365 0.000121 -0.000653
C18 C22 0.001000 0.001445 0.000302 0.000110
C19 C20 0.001000 -0.000200 -0.000204 -0.000151
C19 C21 0.001000 0.001214 0.000373 0.000188
C19 C23 0.001000 -0.000328 -0.000337 -0.000397
C20 C21 0.001000 -0.000198 -0.000064 0.000119
C20 C22 0.001000 -0.001123 -0.000407 0.000529
C20 C23 0.001000 0.000192 -0.000137 0.000034
C21 C22 0.001000 -0.000049 0.000054 0.000048
C21 C23 0.001000 -0.000235 0.000365 -0.000429
C24 C25 0.001000 0.000493 0.000301 0.000293
C24 C26 0.001000 -0.001240 -0.000325 -0.000324
C25 C26 0.001000 0.000313 -0.000115 0.000124
C25 C27 0.001000 0.000588 0.000568 -0.000010
C25 O25 0.001000 -0.000066 -0.000495 -0.000506
C26 C27 0.001000 0.000115 -0.000020 0.000090
C26 O25 0.001000 0.000230 0.000161 0.000066
C26 O26 0.001000 -0.000336 0.000116 -0.000146
C27 O25 0.001000 -0.000531 -0.000631 -0.000182
C27 O26 0.001000 0.000221 0.000036 -0.000095
C28 C29 0.001000 0.000087 -0.000010 0.000052
C28 C30 0.001000 0.000546 0.000232 -0.000138
C28 C34 0.001000 0.000321 -0.000285 -0.000131
C29 C30 0.001000 0.000006 0.000048 -0.000080
C29 C31 0.001000 -0.000360 -0.000117 -0.000508
C29 C33 0.001000 -0.000455 -0.000489 -0.000201
C29 C34 0.001000 -0.000121 -0.000064 -0.000076
C30 C31 0.001000 -0.000329 -0.000128 -0.000224
C30 C32 0.001000 -0.000600 -0.000567 -0.000462
C30 C34 0.001000 0.000160 -0.000308 0.000141
C31 C32 0.001000 -0.000169 0.000046 -0.000173
C31 C33 0.001000 0.000070 -0.000173 0.000305
C31 C35 0.001000 0.000215 -0.000868 -0.000259
C32 C33 0.001000 -0.000010 -0.000077 0.000016
C32 C34 0.001000 -0.000035 0.000130 0.000133
C32 C35 0.001000 -0.000085 -0.000072 0.000157
C33 C34 0.001000 0.000114 0.000119 -0.000071
C33 C35 0.001000 -0.000875 -0.000046 -0.000309
C36 C37 0.001000 0.000051 0.000046 -0.000022
C36 C38 0.001000 0.000318 -0.000068 0.000325
C36 C42 0.001000 0.000019 0.000178 0.000243
C37 C38 0.001000 -0.000117 0.000012 0.000116
C37 C39 0.001000 0.000624 -0.000100 0.000594
C37 C41 0.001000 0.000266 -0.000238 0.000286
C37 C42 0.001000 0.000199 -0.000058 -0.000008
C38 C39 0.001000 0.000128 -0.000074 0.000061
C38 C40 0.001000 -0.000275 -0.000076 0.000379
C38 C42 0.001000 0.000091 -0.000442 0.000312
C39 C40 0.001000 -0.000243 0.000022 -0.000081
C39 C41 0.001000 0.000046 -0.000459 -0.000204
C39 C43 0.001000 -0.000012 -0.000793 0.000558
C40 C41 0.001000 0.000194 -0.000062 0.000068
C40 C42 0.001000 0.000350 -0.000112 -0.000077
C40 C43 0.001000 -0.000073 -0.000145 0.000027
C41 C42 0.001000 -0.000004 -0.000183 -0.000064
C41 C43 0.001000 0.000318 0.001015 0.000103
C44 C45 0.001000 0.000220 0.000027 -0.000110
C44 C46 0.001000 -0.000321 0.000132 -0.001565
C44 C50 0.001000 0.001150 0.000510 -0.001164
C45 C46 0.001000 -0.000313 0.000141 -0.000001
C45 C47 0.001000 0.000036 -0.000068 -0.000777
C45 C49 0.001000 -0.000067 -0.000638 -0.000840
C45 C50 0.001000 -0.000052 -0.000053 -0.000069
C46 C47 0.001000 -0.000059 0.000308 0.000073
C46 C48 0.001000 0.000060 0.000020 -0.000480
C46 C50 0.001000 0.001544 -0.000546 0.000182
C47 C48 0.001000 0.000068 -0.000051 -0.000109
C47 C49 0.001000 0.001247 -0.000501 -0.000023
C48 C49 0.001000 -0.000042 -0.000034 0.000003
C48 C50 0.001000 -0.000032 0.000259 0.000577
C49 C50 0.001000 0.000199 -0.000115 -0.000081
C51 C52 0.001000 -0.000297 -0.000232 0.000014
C51 C53 0.001000 0.000620 -0.000049 -0.000176
C51 C57 0.001000 0.000969 0.000348 0.000035
C52 C53 0.001000 0.000132 0.000484 0.000205
C52 C54 0.001000 -0.000188 -0.000536 0.000342
C52 C56 0.001000 0.000267 0.000032 0.000327
C52 C57 0.001000 0.000051 0.000102 0.000149
C53 C54 0.001000 0.000029 -0.000131 -0.000069
C53 C55 0.001000 0.000154 -0.000847 0.000016
C53 C57 0.001000 -0.000024 -0.000398 0.000198
C54 C55 0.001000 0.000115 0.000500 -0.000186
C54 C56 0.001000 -0.000003 0.000621 0.000132
C54 C58 0.001000 0.000226 -0.001664 -0.000015
C55 C56 0.001000 0.000063 -0.000393 -0.000005
C55 C57 0.001000 -0.000293 -0.000152 -0.000187
C55 C58 0.001000 -0.000012 -0.000211 0.000016
C56 C57 0.001000 0.000174 -0.000047 -0.000070
C56 C58 0.001000 0.000091 -0.001459 0.000114
C59 C60 0.001000 0.000081 -0.000100 -0.000114
C59 C61 0.001000 0.000580 -0.000042 -0.000085
C59 C65 0.001000 0.000275 0.000061 0.000238
C60 C61 0.001000 0.000040 0.000031 0.000164
C60 C62 0.001000 -0.000065 0.000413 -0.000056
C60 C64 0.001000 0.000096 0.000568 0.000183
C60 C65 0.001000 0.000141 0.000064 0.000017
C61 C62 0.001000 0.000186 0.000092 -0.000045
C61 C63 0.001000 -0.000086 0.000838 -0.000165
C61 C65 0.001000 0.000131 0.000091 0.000106
C62 C63 0.001000 0.000060 0.000128 -0.000098
C62 C64 0.001000 0.000561 0.000699 0.000225
C62 C66 0.001000 0.000455 0.000632 0.000142
C63 C64 0.001000 0.000001 0.000144 -0.000079
C63 C65 0.001000 -0.000012 -0.000255 0.000210
C63 C66 0.001000 -0.000069 0.000217 0.000189
C64 C65 0.001000 0.000099 0.000146 -0.000021
C64 C66 0.001000 -0.000036 0.000225 -0.000060
C67 C68 0.001000 0.000398 -0.000360 -0.000001
C67 C69 0.001000 -0.000429 -0.000038 -0.000063
C67 C73 0.001000 -0.000196 0.000162 0.000654
C68 C69 0.001000 0.000187 -0.000000 -0.000027
C68 C70 0.001000 0.000128 -0.000273 0.000576
C68 C72 0.001000 0.000473 -0.000517 0.000416
C68 C73 0.001000 0.000101 0.000288 -0.000018
C69 C70 0.001000 0.000021 0.000018 0.000035
C69 C71 0.001000 -0.000048 -0.000439 0.000305
C69 C73 0.001000 -0.000090 -0.000416 -0.000604
C70 C71 0.001000 -0.000363 0.000190 0.000030
C70 C72 0.001000 -0.000262 -0.000489 -0.000533
C70 C74 0.001000 0.000997 -0.000697 0.000373
C71 C72 0.001000 0.000066 -0.000054 0.000069
C71 C73 0.001000 -0.000530 0.000035 -0.000524
C71 C74 0.001000 -0.000214 -0.000018 0.000041
C72 C73 0.001000 0.000001 0.000021 -0.000110
C72 C74 0.001000 -0.000571 -0.000180 0.000228
C75 C76 0.001000 0.000141 -0.000050 0.000258
C75 C77 0.001000 -0.000139 -0.002487 -0.001865
C75 C81 0.001000 0.002204 0.000640 -0.001385
C76 C77 0.001000 0.000570 0.000205 0.000243
C76 C78 0.001000 0.001224 -0.000818 -0.001022
C76 C80 0.001000 0.000466 0.000773 -0.001366
C76 C81 0.001000 0.000017 0.000322 0.000120
C77 C78 0.001000 -0.000135 -0.000268 0.000159
C77 C79 0.001000 0.000108 0.000054 -0.001545
C77 C81 0.001000 0.002030 0.001556 -0.000279
C78 C79 0.001000 -0.000005 0.000103 0.000164
C78 C80 0.001000 0.002203 0.001576 -0.000345
C79 C80 0.001000 0.000382 0.000234 0.000053
C79 C81 0.001000 0.001843 0.000516 0.001506
C80 C81 0.001000 0.000053 -0.000045 -0.000393
C82 C83 0.001000 -0.000199 -0.000477 0.000395
C82 C84 0.001000 -0.000226 -0.000264 0.000510
C82 C88 0.001000 -0.000480 0.001311 0.000080
C83 C84 0.001000 -0.000081 0.000100 -0.000001
C83 C85 0.001000 -0.000181 -0.000562 0.000228
C83 C87 0.001000 0.000003 -0.000122 -0.000114
C83 C88 0.001000 0.000091 0.000096 -0.000084
C84 C85 0.001000 -0.000163 -0.000136 0.000020
C84 C86 0.001000 0.000168 -0.000652 0.000091
C84 C88 0.001000 -0.000318 -0.000144 0.000062
C85 C86 0.001000 0.000024 -0.000157 -0.000042
C85 C87 0.001000 0.000017 0.000178 -0.000239
C85 C89 0.001000 0.000529 -0.000218 0.000109
C86 C87 0.001000 0.000056 0.000201 0.000056
C86 C88 0.001000 0.000199 0.000545 -0.000054
C86 C89 0.001000 0.000286 -0.000512 -0.000044
C87 C88 0.001000 -0.000100 -0.000574 0.000028
C87 C89 0.001000 -0.000254 0.001709 0.000354
C90 C91 0.001000 0.000044 0.000010 0.000075
C90 C92 0.001000 0.000293 -0.000738 0.001099
C90 C96 0.001000 -0.000301 0.000439 0.001083
C91 C92 0.001000 -0.000164 -0.000169 0.000031
C91 C93 0.001000 -0.000144 0.000101 0.000814
C91 C95 0.001000 -0.000077 -0.000545 0.000622
C91 C96 0.001000 -0.000103 0.000007 -0.000015
C92 C93 0.001000 0.000126 -0.000137 -0.000017
C92 C94 0.001000 -0.000374 -0.000629 0.000229
C92 C96 0.001000 0.000906 0.000220 -0.000033
C93 C94 0.001000 -0.000078 0.000101 0.000021
C93 C95 0.001000 0.000829 0.000015 -0.000025
C93 C97 0.001000 -0.000200 0.000078 0.000499
C94 C95 0.001000 0.000097 -0.000012 0.000033
C94 C96 0.001000 0.000063 -0.000241 -0.000455
C94 C97 0.001000 0.000191 0.000075 0.000107
C95 C96 0.001000 0.000090 -0.000127 -0.000084
C95 C97 0.001000 0.000344 -0.000170 0.000746
C119 C120 0.001000 0.000110 -0.000161 0.000042
C119 C122 0.001000 0.001168 0.000989 -0.000421
C119 C123 0.001000 -0.000032 -0.000027 -0.000112
C119 C125 0.001000 0.000069 -0.000042 0.000054
C119 C126 0.001000 -0.000061 0.000200 -0.000092
C120 C121 0.001000 0.000325 -0.000605 0.000043
C120 C123 0.001000 0.000081 -0.000162 0.000019
C120 C124 0.001000 0.000044 0.000117 0.000047
C120 C126 0.001000 -0.000577 -0.000347 -0.000295
C121 C123 0.001000 -0.000146 -0.000114 -0.000158
C121 C124 0.001000 -0.000939 -0.000346 -0.000218
C122 C125 0.001000 -0.000470 0.000842 -0.000520
C122 C126 0.001000 0.000236 0.000131 -0.000131
C123 C124 0.001000 0.000133 0.000226 0.000022
C123 C125 0.001000 -0.000438 -0.000003 -0.000165
C124 C125 0.001000 -0.000040 -0.000093 0.000031
C124 C126 0.001000 0.000063 0.000213 0.000241
C125 C126 0.001000 -0.000002 0.000203 0.000069
O83 O84 0.001000 0.001632 -0.000522 0.000642
O83 C98 0.001000 -0.000520 -0.000201 0.000036
O83 C99 0.001000 0.000875 0.000605 0.000381
O84 C98 0.001000 -0.000373 -0.000734 0.000217
O84 C99 0.001000 0.001113 0.000459 0.000629
C98 C99 0.001000 0.000098 0.000134 -0.000062
C98 C100 0.001000 -0.000271 -0.002164 0.000186
C98 C104 0.001000 -0.000751 -0.000626 0.000104
C99 C100 0.001000 0.000264 0.000537 -0.000010
C99 C101 0.001000 0.000869 0.000736 -0.000006
C99 C103 0.001000 0.000418 0.000293 0.000131
C99 C104 0.001000 0.000277 0.000023 -0.000180
C100 C101 0.001000 -0.000068 -0.000295 0.000015
C100 C102 0.001000 0.000089 -0.000065 0.000168
C100 C104 0.001000 -0.000133 0.000329 0.000208
C101 C102 0.001000 0.000020 -0.000012 -0.000066
C101 C103 0.001000 -0.000384 0.000490 0.000229
C102 C103 0.001000 0.000031 -0.000089 -0.000016
C102 C104 0.001000 0.000334 0.000272 -0.000052
C103 C104 0.001000 -0.000014 0.000032 -0.000077
O85 O86 0.001000 -0.000230 -0.000801 0.000254
O85 C105 0.001000 0.000203 0.000193 -0.000009
O85 C106 0.001000 -0.000250 0.000338 0.000163
O86 C105 0.001000 -0.000008 -0.000454 0.000066
O86 C106 0.001000 -0.000374 0.000920 0.000248
C105 C106 0.001000 -0.000111 0.000425 -0.000004
C105 C107 0.001000 0.000832 -0.002303 -0.000155
C105 C111 0.001000 0.001010 -0.000578 0.000005
C106 C107 0.001000 -0.000206 0.000465 -0.000042
C106 C108 0.001000 -0.000293 0.000640 0.000114
C106 C110 0.001000 -0.001084 0.000676 -0.000136
C106 C111 0.001000 -0.000119 -0.000131 0.000020
C107 C108 0.001000 0.000342 -0.000510 0.000137
C107 C109 0.001000 -0.000479 0.000392 -0.000145
C107 C111 0.001000 0.000009 0.000413 0.000119
C108 C109 0.001000 0.000212 0.000466 -0.000089
C108 C110 0.001000 -0.000409 -0.000516 -0.000176
C109 C110 0.001000 0.000186 0.000450 -0.000025
C109 C111 0.001000 -0.000383 -0.000847 0.000143
C110 C111 0.001000 0.000234 0.000532 -0.000048
O87 O88 0.001000 0.001369 -0.000166 -0.000762
O87 C112 0.001000 -0.000064 0.000167 -0.000033
O87 C113 0.001000 0.000065 0.000290 -0.001207
O88 C112 0.001000 0.000165 -0.000168 -0.000070
O88 C113 0.001000 0.001373 0.000089 -0.001003
C112 C113 0.001000 0.000090 -0.000141 0.000077
C112 C114 0.001000 -0.001217 0.000127 -0.001063
C112 C118 0.001000 0.000995 0.000298 -0.001397
C113 C114 0.001000 0.000153 0.000075 0.000036
C113 C115 0.001000 -0.000260 0.000416 -0.000949
C113 C117 0.001000 0.000606 -0.000139 -0.001198
C113 C118 0.001000 0.000031 0.000037 -0.000024
C114 C115 0.001000 -0.000029 -0.000027 0.000067
C114 C116 0.001000 0.000606 -0.000218 -0.000822
C114 C118 0.001000 0.001614 -0.000120 0.000133
C115 C116 0.001000 0.000072 -0.000070 0.000085
C115 C117 0.001000 0.001386 -0.000143 0.000117
C116 C117 0.001000 0.000148 -0.000031 -0.000070
C116 C118 0.001000 -0.000207 -0.000502 0.000665
C117 C118 0.001000 0.000174 -0.000009 -0.000065
